data_7715249
loop_
_publ_author_name
'Franke, Maurice'
'Klingsiek, Maximilian J.'
'Buth, Julian'
'Lamm, Jan-Hendrik'
'Neumann, Beate'
'Stammler, Hans-Georg'
'Mitzel, Norbert W.'

_publ_section_title
;
 Hexadentate poly-Lewis acids based on the bowl-shaped
 tribenzotriquinacene.
;
_journal_issue 18
_journal_name_full 'Dalton transactions (Cambridge, England : 2003)'
_journal_page_first 7751
_journal_page_last 7762
_journal_paper_doi 10.1039/d4dt00379a
_journal_volume 53
_journal_year 2024
_chemical_formula_moiety 'C127 H268 Al6 Si24, 2.5[C7H8], 0.5[C7H8], 0.5[C7H8], 0.5[C7H8]'
_chemical_formula_sum 'C155 H300 Al6 Si24'
_chemical_formula_weight 2999.97
_space_group_crystal_system monoclinic
_space_group_IT_number 15
_space_group_name_Hall '-C 2yc'
_space_group_name_H-M_alt 'C 1 2/c 1'
_atom_sites_solution_hydrogens geom
_atom_sites_solution_primary dual
_audit_creation_date 2024-01-15
_audit_creation_method
;
Olex2 1.5-alpha
(compiled 2023.11.24 svn.r209d9fb2 for OlexSys, GUI svn.r6869)
;
_audit_update_record
;
2024-01-16 deposited with the CCDC.	2024-02-21 downloaded from the CCDC.
;
_cell_angle_alpha 90
_cell_angle_beta 109.4807(16)
_cell_angle_gamma 90
_cell_formula_units_Z 8
_cell_length_a 39.1993(6)
_cell_length_b 22.8491(2)
_cell_length_c 46.9723(7)
_cell_measurement_reflns_used 46039
_cell_measurement_temperature 100.00(10)
_cell_measurement_theta_max 76.1750
_cell_measurement_theta_min 2.7310
_cell_volume 39663.2(10)
_computing_molecular_graphics 'Olex2 1.5-alpha (Dolomanov et al., 2009)'
_computing_publication_material 'Olex2 1.5-alpha (Dolomanov et al., 2009)'
_computing_structure_refinement 'SHELXL 2018/3 (Sheldrick, 2015)'
_computing_structure_solution 'SHELXT  (Sheldrick, 2015)'
_diffrn_ambient_temperature 100.00(10)
_diffrn_measured_fraction_theta_full 0.988
_diffrn_measured_fraction_theta_max 0.889
_diffrn_measurement_device_type 'SuperNova, Dual, Cu at home/near, Atlas'
_diffrn_radiation_type CuK\a
_diffrn_radiation_wavelength 1.54184
_diffrn_reflns_av_R_equivalents 0.0588
_diffrn_reflns_av_unetI/netI 0.0372
_diffrn_reflns_Laue_measured_fraction_full 0.988
_diffrn_reflns_Laue_measured_fraction_max 0.889
_diffrn_reflns_limit_h_max 49
_diffrn_reflns_limit_h_min -47
_diffrn_reflns_limit_k_max 19
_diffrn_reflns_limit_k_min -28
_diffrn_reflns_limit_l_max 60
_diffrn_reflns_limit_l_min -60
_diffrn_reflns_number 171495
_diffrn_reflns_point_group_measured_fraction_full 0.988
_diffrn_reflns_point_group_measured_fraction_max 0.889
_diffrn_reflns_theta_full 67.684
_diffrn_reflns_theta_max 89.647
_diffrn_reflns_theta_min 2.273
_exptl_absorpt_coefficient_mu 1.991
_exptl_absorpt_correction_T_max 1.00000
_exptl_absorpt_correction_T_min 0.88887
_exptl_absorpt_correction_type multi-scan
_exptl_absorpt_process_details
;
CrysAlisPro 1.171.42.73a (Rigaku Oxford Diffraction, 2022)
Empirical absorption correction using spherical harmonics,
implemented in SCALE3 ABSPACK scaling algorithm.
;
_exptl_crystal_colour 'clear colourless'
_exptl_crystal_colour_lustre clear
_exptl_crystal_colour_primary colourless
_exptl_crystal_density_diffrn 1.005
_exptl_crystal_description plate
_exptl_crystal_F_000 13152
_exptl_crystal_size_max 0.18
_exptl_crystal_size_mid 0.1
_exptl_crystal_size_min 0.02
_refine_diff_density_max 0.971
_refine_diff_density_min -0.623
_refine_diff_density_rms 0.066
_refine_ls_extinction_method none
_refine_ls_goodness_of_fit_ref 1.047
_refine_ls_hydrogen_treatment constr
_refine_ls_matrix_type full
_refine_ls_number_parameters 1769
_refine_ls_number_reflns 40322
_refine_ls_number_restraints 1514
_refine_ls_restrained_S_all 1.065
_refine_ls_R_factor_all 0.0808
_refine_ls_R_factor_gt 0.0705
_refine_ls_shift/su_max 0.002
_refine_ls_shift/su_mean 0.000
_refine_ls_structure_factor_coef Fsqd
_refine_ls_weighting_details 'w=1/[\s^2^(Fo^2^)+(0.0986P)^2^+83.5503P] where P=(Fo^2^+2Fc^2^)/3'
_refine_ls_weighting_scheme calc
_refine_ls_wR_factor_gt 0.1877
_refine_ls_wR_factor_ref 0.1972
_reflns_Friedel_coverage 0.000
_reflns_number_gt 33297
_reflns_number_total 40322
_reflns_threshold_expression 'I > 2\s(I)'
_cod_data_source_file d4dt00379a2.cif
_cod_data_source_block 7
_cod_depositor_comments 'Adding full bibliography for 7715245--7715251.cif.'
_cod_original_cell_volume 39663.2(9)
_cod_database_code 7715249
_shelx_shelxl_version_number 2018/3
_shelx_space_group_comment
;
The symmetry employed for this shelxl refinement is uniquely defined
by the following loop, which should always be used as a source of
symmetry information in preference to the above space-group names.
They are only intended as comments.
;
_shelx_estimated_absorpt_t_max 0.961
_shelx_estimated_absorpt_t_min 0.716
_olex2_refinement_description
;
1. Fixed Uiso
 At 1.2 times of:
  All C(H) groups, All C(H,H) groups
 At 1.5 times of:
  All C(H,H,H) groups
2. Restrained distances
 Si27-C135 \\sim Si27-C136 \\sim Si27-C134
 with sigma of 0.02
 Si2B-C40B \\sim Si2B-C38B \\sim Si2B-C39B \\sim Si2A-C39A \\sim Si2A-C38A
\\sim Si2A-C40A
 with sigma of 0.02
3. Uiso/Uaniso restraints and constraints
C100 \\sim C47B \\sim C98B \\sim C99 \\sim C93A \\sim C94A \\sim C93B \\sim
C134 \\sim C95A \\sim Si7A \\sim C40B \\sim C94B \\sim C46B \\sim C130 \\sim
C95B \\sim C98 \\sim Si2A \\sim Si17 \\sim Si25 \\sim C40A \\sim Si3A \\sim
Si27 \\sim Si7 \\sim Si3B \\sim Si2B \\sim Si19 \\sim Si20 \\sim Si1B \\sim
Si26 \\sim Si1A \\sim C60A \\sim Si18 \\sim C59A \\sim Si28 \\sim C47A \\sim
C135 \\sim C35B \\sim C129 \\sim C128 \\sim C123 \\sim C36B \\sim C35A \\sim
C58B \\sim C36A \\sim C182 \\sim C37A \\sim C43A \\sim C37B \\sim C39A \\sim
C38B \\sim C42A \\sim C44A \\sim C38A \\sim C44B \\sim C102 \\sim C42B \\sim
C103 \\sim C109 \\sim C104 \\sim C101 \\sim C58A \\sim C46A \\sim C106 \\sim
C108 \\sim C122 \\sim C131 \\sim C132 \\sim C107 \\sim C133 \\sim C124 \\sim
C110 \\sim C136 \\sim C111 \\sim C139 \\sim C45A \\sim C183 \\sim C43B \\sim
C138 \\sim C59B \\sim C137 \\sim C184 \\sim C60B \\sim C45B \\sim C39B \\sim
C135: within 2A with sigma of 0.01 and sigma for terminal atoms of 0.02 within
2A
Uanis(C100) \\sim Ueq, Uanis(C129) \\sim Ueq, Uanis(C182) \\sim Ueq,
Uanis(C98B) \\sim Ueq, Uanis(C58B) \\sim Ueq, Uanis(C99) \\sim Ueq, Uanis(C58A)
\\sim Ueq, Uanis(C93A) \\sim Ueq, Uanis(C124) \\sim Ueq, Uanis(C94A) \\sim Ueq,
Uanis(C43B) \\sim Ueq, Uanis(C93B) \\sim Ueq, Uanis(C44B) \\sim Ueq,
Uanis(C95A) \\sim Ueq, Uanis(C47A) \\sim Ueq, Uanis(C94B) \\sim Ueq,
Uanis(C131) \\sim Ueq, Uanis(C95B) \\sim Ueq, Uanis(C138) \\sim Ueq, Uanis(C98)
\\sim Ueq, Uanis(C111) \\sim Ueq, Uanis(Si2A) \\sim Ueq, Uanis(C39B) \\sim Ueq,
Uanis(Si17) \\sim Ueq, Uanis(C42A) \\sim Ueq, Uanis(Si25) \\sim Ueq,
Uanis(C42B) \\sim Ueq, Uanis(Si3A) \\sim Ueq, Uanis(C59A) \\sim Ueq,
Uanis(Si27) \\sim Ueq, Uanis(C135) \\sim Ueq, Uanis(Si7) \\sim Ueq, Uanis(C122)
\\sim Ueq, Uanis(Si3B) \\sim Ueq, Uanis(C123) \\sim Ueq, Uanis(Si2B) \\sim Ueq,
Uanis(C139) \\sim Ueq, Uanis(Si19) \\sim Ueq, Uanis(C137) \\sim Ueq,
Uanis(Si20) \\sim Ueq, Uanis(Si7A) \\sim Ueq, Uanis(Si1B) \\sim Ueq,
Uanis(C45A) \\sim Ueq, Uanis(Si26) \\sim Ueq, Uanis(C45B) \\sim Ueq,
Uanis(Si1A) \\sim Ueq, Uanis(C43A) \\sim Ueq, Uanis(Si18) \\sim Ueq,
Uanis(C39A) \\sim Ueq, Uanis(Si28) \\sim Ueq, Uanis(C44A) \\sim Ueq,
Uanis(C35B) \\sim Ueq, Uanis(C40B) \\sim Ueq, Uanis(C36B) \\sim Ueq,
Uanis(C47B) \\sim Ueq, Uanis(C35A) \\sim Ueq, Uanis(C60A) \\sim Ueq,
Uanis(C36A) \\sim Ueq, Uanis(C46A) \\sim Ueq, Uanis(C37A) \\sim Ueq,
Uanis(C46B) \\sim Ueq, Uanis(C37B) \\sim Ueq, Uanis(C134) \\sim Ueq,
Uanis(C38B) \\sim Ueq, Uanis(C128) \\sim Ueq, Uanis(C38A) \\sim Ueq,
Uanis(C130) \\sim Ueq, Uanis(C102) \\sim Ueq, Uanis(C132) \\sim Ueq,
Uanis(C103) \\sim Ueq, Uanis(C133) \\sim Ueq, Uanis(C109) \\sim Ueq,
Uanis(C136) \\sim Ueq, Uanis(C104) \\sim Ueq, Uanis(C183) \\sim Ueq,
Uanis(C101) \\sim Ueq, Uanis(C59B) \\sim Ueq, Uanis(C106) \\sim Ueq,
Uanis(C184) \\sim Ueq, Uanis(C108) \\sim Ueq, Uanis(C60B) \\sim Ueq,
Uanis(C107) \\sim Ueq, Uanis(C110) \\sim Ueq, Uanis(C40A) \\sim Ueq,
Uanis(C135) \\sim Ueq: with sigma of 0.01 and sigma for terminal atoms of 0.02
Uanis(C39B) = Uanis(C39A)
Uanis(C58A) = Uanis(C58B)
Uanis(C59A) = Uanis(C59B)
Uanis(C60A) = Uanis(C60B)
Uanis(C135) = Uanis(C108)
4. Rigid body (RIGU) restrains
 C100, C129, C182, C98B, C58B, C99, C58A, C93A, C124, C94A, C43B, C93B, C44B,
 C95A, C47A, C94B, C131, C95B, C138, C98, C111, Si2A, C39B, Si17, C42A, Si25,
 C42B, Si3A, C59A, Si27, C135, Si7, C122, Si3B, C123, Si2B, C139, Si19, C137,
 Si20, Si7A, Si1B, C45A, Si26, C45B, Si1A, C43A, Si18, C39A, Si28, C44A, C35B,
 C40B, C36B, C47B, C35A, C60A, C36A, C46A, C37A, C46B, C37B, C134, C38B, C128,
 C38A, C130, C102, C132, C103, C133, C109, C136, C104, C183, C101, C59B, C106,
 C184, C108, C60B, C107, C110, C40A, C135
 with sigma for 1-2 distances of 0.01 and sigma for 1-3 distances of 0.01
5. Others
 Sof(Si3B)=Sof(H41A)=Sof(C42B)=Sof(H42D)=Sof(H42E)=Sof(H42F)=Sof(C43B)=
 Sof(H43D)=Sof(H43E)=Sof(H43F)=Sof(C44B)=Sof(H44D)=Sof(H44E)=Sof(H44F)=
 Sof(C45B)=Sof(H45D)=Sof(H45E)=Sof(H45F)=Sof(C46B)=Sof(H46D)=Sof(H46E)=
 Sof(H46F)=Sof(C47B)=Sof(H47D)=Sof(H47E)=Sof(H47F)=1-FVAR(1)
 Sof(Si3A)=Sof(H41)=Sof(C42A)=Sof(H42A)=Sof(H42B)=Sof(H42C)=Sof(C43A)=
 Sof(H43A)=Sof(H43B)=Sof(H43C)=Sof(C44A)=Sof(H44A)=Sof(H44B)=Sof(H44C)=
 Sof(C45A)=Sof(H45A)=Sof(H45B)=Sof(H45C)=Sof(C46A)=Sof(H46A)=Sof(H46B)=
 Sof(H46C)=Sof(C47A)=Sof(H47A)=Sof(H47B)=Sof(H47C)=FVAR(1)
 Sof(C93B)=Sof(H93D)=Sof(H93E)=Sof(H93F)=Sof(C94B)=Sof(H94D)=Sof(H94E)=
 Sof(H94F)=Sof(C95B)=Sof(H95D)=Sof(H95E)=Sof(H95F)=1-FVAR(2)
 Sof(C93A)=Sof(H93A)=Sof(H93B)=Sof(H93C)=Sof(C94A)=Sof(H94A)=Sof(H94B)=
 Sof(H94C)=Sof(C95A)=Sof(H95A)=Sof(H95B)=Sof(H95C)=FVAR(2)
 Sof(Si25)=Sof(Si26)=Sof(C98B)=Sof(H98B)=Sof(C128)=Sof(H12V)=Sof(H12W)=
 Sof(H12X)=Sof(C129)=Sof(H12Y)=Sof(HB)=Sof(HC)=Sof(C130)=Sof(H13A)=Sof(H13B)=
 Sof(H13C)=Sof(C131)=Sof(H13D)=Sof(H13E)=Sof(H13F)=Sof(C132)=Sof(H13G)=
 Sof(H13H)=Sof(H13I)=Sof(C133)=Sof(H13J)=Sof(H13K)=Sof(H13L)=1-FVAR(3)
 Sof(Si17)=Sof(Si18)=Sof(C98)=Sof(H98)=Sof(C99)=Sof(H99A)=Sof(H99B)=Sof(H99C)=
 Sof(C100)=Sof(H10A)=Sof(H10B)=Sof(H10C)=Sof(C101)=Sof(H10D)=Sof(H10E)=
 Sof(H10F)=Sof(C102)=Sof(H10G)=Sof(H10H)=Sof(H10I)=Sof(C103)=Sof(H10J)=
 Sof(H10K)=Sof(H10L)=Sof(C104)=Sof(H10M)=Sof(H10N)=Sof(H10O)=FVAR(3)
 Sof(Si27)=Sof(Si28)=Sof(H10P)=Sof(C134)=Sof(H13M)=Sof(H13N)=Sof(H13O)=
 Sof(C135)=Sof(H13P)=Sof(H13Q)=Sof(H13R)=Sof(C136)=Sof(H13S)=Sof(H13T)=
 Sof(H13U)=Sof(C137)=Sof(H13V)=Sof(H13W)=Sof(H13X)=Sof(C138)=Sof(H13Y)=Sof(HD)=
 Sof(HE)=Sof(C139)=Sof(H13Z)=Sof(HF)=Sof(HG)=1-FVAR(4)
 Sof(Si19)=Sof(Si20)=Sof(H105)=Sof(C106)=Sof(H10Q)=Sof(H10R)=Sof(H10S)=
 Sof(C107)=Sof(H10T)=Sof(H10U)=Sof(H10V)=Sof(C108)=Sof(H10W)=Sof(H10X)=
 Sof(H10Y)=Sof(C109)=Sof(H10Z)=Sof(H)=Sof(HA)=Sof(C110)=Sof(H11A)=Sof(H11B)=
 Sof(H11C)=Sof(C111)=Sof(H11D)=Sof(H11E)=Sof(H11F)=FVAR(4)
 Sof(C182)=Sof(H18A)=Sof(H18B)=Sof(H18C)=Sof(C183)=Sof(H18D)=Sof(H18E)=
 Sof(H18F)=Sof(C184)=Sof(H18G)=Sof(H18H)=Sof(H18I)=1-FVAR(5)
 Sof(C122)=Sof(H12D)=Sof(H12E)=Sof(H12F)=Sof(C123)=Sof(H12G)=Sof(H12H)=
 Sof(H12I)=Sof(C124)=Sof(H12J)=Sof(H12K)=Sof(H12L)=FVAR(5)
 Sof(Si1B)=Sof(Si2B)=Sof(H34A)=Sof(C35B)=Sof(H35D)=Sof(H35E)=Sof(H35F)=
 Sof(C36B)=Sof(H36D)=Sof(H36E)=Sof(H36F)=Sof(C37B)=Sof(H37D)=Sof(H37E)=
 Sof(H37F)=Sof(C38B)=Sof(H38D)=Sof(H38E)=Sof(H38F)=Sof(C39B)=Sof(H39D)=
 Sof(H39E)=Sof(H39F)=Sof(C40B)=Sof(H40D)=Sof(H40E)=Sof(H40F)=1-FVAR(6)
 Sof(Si1A)=Sof(Si2A)=Sof(H34)=Sof(C35A)=Sof(H35A)=Sof(H35B)=Sof(H35C)=
 Sof(C36A)=Sof(H36A)=Sof(H36B)=Sof(H36C)=Sof(C37A)=Sof(H37A)=Sof(H37B)=
 Sof(H37C)=Sof(C38A)=Sof(H38A)=Sof(H38B)=Sof(H38C)=Sof(C39A)=Sof(H39A)=
 Sof(H39B)=Sof(H39C)=Sof(C40A)=Sof(H40A)=Sof(H40B)=Sof(H40C)=FVAR(6)
 Sof(Si7A)=Sof(C60B)=Sof(H60D)=Sof(H60E)=Sof(H60F)=Sof(C58B)=Sof(H58D)=
 Sof(H58E)=Sof(H58F)=Sof(C59B)=Sof(H59D)=Sof(H59E)=Sof(H59F)=1-FVAR(7)
 Sof(Si7)=Sof(C58A)=Sof(H58A)=Sof(H58B)=Sof(H58C)=Sof(C60A)=Sof(H60A)=
 Sof(H60B)=Sof(H60C)=Sof(C59A)=Sof(H59A)=Sof(H59B)=Sof(H59C)=FVAR(7)
6.a Ternary CH refined with riding coordinates:
 C1(H1), C34(H34), C34(H34A), C41(H41), C41(H41A), C50(H50), C57(H57),
 C66(H66), C73(H73), C82(H82), C89(H89), C98(H98), C98B(H98B), C105(H105),
 C105(H10P), C114(H114), C121(H121)
6.b Secondary CH2 refined with riding coordinates:
 C23(H23A,H23B), C24(H24A,H24B), C26(H26A,H26B), C27(H27A,H27B), C29(H29A,
 H29B), C30(H30A,H30B)
6.c Me refined with riding coordinates:
 C25(H25A,H25B,H25C), C28(H28A,H28B,H28C), C31(H31A,H31B,H31C), C35A(H35A,H35B,
 H35C), C35B(H35D,H35E,H35F), C36A(H36A,H36B,H36C), C36B(H36D,H36E,H36F),
 C37A(H37A,H37B,H37C), C37B(H37D,H37E,H37F), C38A(H38A,H38B,H38C), C38B(H38D,
 H38E,H38F), C39A(H39A,H39B,H39C), C39B(H39D,H39E,H39F), C40A(H40A,H40B,H40C),
 C40B(H40D,H40E,H40F), C42A(H42A,H42B,H42C), C42B(H42D,H42E,H42F), C43A(H43A,
 H43B,H43C), C43B(H43D,H43E,H43F), C44A(H44A,H44B,H44C), C44B(H44D,H44E,H44F),
 C45A(H45A,H45B,H45C), C45B(H45D,H45E,H45F), C46A(H46A,H46B,H46C), C46B(H46D,
 H46E,H46F), C47A(H47A,H47B,H47C), C47B(H47D,H47E,H47F), C51(H51A,H51B,H51C),
 C52(H52A,H52B,H52C), C53(H53A,H53B,H53C), C54(H54A,H54B,H54C), C55(H55A,H55B,
 H55C), C56(H56A,H56B,H56C), C58A(H58A,H58B,H58C), C60A(H60A,H60B,H60C),
 C59A(H59A,H59B,H59C), C61(H61A,H61B,H61C), C62(H62A,H62B,H62C), C63(H63A,H63B,
 H63C), C67(H67A,H67B,H67C), C68(H68A,H68B,H68C), C69(H69A,H69B,H69C), C70(H70A,
 H70B,H70C), C71(H71A,H71B,H71C), C72(H72A,H72B,H72C), C74(H74A,H74B,H74C),
 C75(H75A,H75B,H75C), C76(H76A,H76B,H76C), C77(H77A,H77B,H77C), C78(H78A,H78B,
 H78C), C79(H79A,H79B,H79C), C83(H83A,H83B,H83C), C84(H84A,H84B,H84C), C85(H85A,
 H85B,H85C), C86(H86A,H86B,H86C), C87(H87A,H87B,H87C), C88(H88A,H88B,H88C),
 C90(H90A,H90B,H90C), C91(H91A,H91B,H91C), C92(H92A,H92B,H92C), C93A(H93A,H93B,
 H93C), C93B(H93D,H93E,H93F), C94A(H94A,H94B,H94C), C94B(H94D,H94E,H94F),
 C95A(H95A,H95B,H95C), C95B(H95D,H95E,H95F), C99(H99A,H99B,H99C), C100(H10A,
 H10B,H10C), C101(H10D,H10E,H10F), C102(H10G,H10H,H10I), C103(H10J,H10K,H10L),
 C104(H10M,H10N,H10O), C106(H10Q,H10R,H10S), C107(H10T,H10U,H10V), C108(H10W,
 H10X,H10Y), C109(H10Z,H,HA), C110(H11A,H11B,H11C), C111(H11D,H11E,H11F),
 C115(H11G,H11H,H11I), C116(H11J,H11K,H11L), C117(H11M,H11N,H11O), C118(H11P,
 H11Q,H11R), C119(H11S,H11T,H11U), C120(H12A,H12B,H12C), C122(H12D,H12E,H12F),
 C123(H12G,H12H,H12I), C124(H12J,H12K,H12L), C125(H12M,H12N,H12O), C126(H12P,
 H12Q,H12R), C127(H12S,H12T,H12U), C128(H12V,H12W,H12X), C129(H12Y,HB,HC),
 C130(H13A,H13B,H13C), C131(H13D,H13E,H13F), C132(H13G,H13H,H13I), C133(H13J,
 H13K,H13L), C134(H13M,H13N,H13O), C135(H13P,H13Q,H13R), C136(H13S,H13T,H13U),
 C137(H13V,H13W,H13X), C138(H13Y,HD,HE), C139(H13Z,HF,HG), C182(H18A,H18B,H18C),
  C183(H18D,H18E,H18F), C184(H18G,H18H,H18I), C60B(H60D,H60E,H60F), C58B(H58D,
 H58E,H58F), C59B(H59D,H59E,H59F)
6.d Aromatic/amide H refined with riding coordinates:
 C4(H4), C7(H7), C11(H11), C14(H14), C18(H18), C21(H21), C32(H32), C33(H33),
 C48(H48), C49(H49), C64(H64), C65(H65), C80(H80), C81(H81), C96(H96), C97(H97),
  C112(H112), C113(H113)
;
_smtbx_masks_void_probe_radius 1.2
_smtbx_masks_void_truncation_radius 1.2
_olex2_date_sample_data_collection 2022-11-21
_olex2_submission_special_instructions 'No special instructions were received'

loop_
_space_group_symop_operation_xyz
'x, y, z'
'-x, y, -z+1/2'
'x+1/2, y+1/2, z'
'-x+1/2, y+1/2, -z+1/2'
'-x, -y, -z'
'x, -y, z-1/2'
'-x+1/2, -y+1/2, -z'
'x+1/2, -y+1/2, z-1/2'

loop_
_atom_site_label
_atom_site_type_symbol
_atom_site_fract_x
_atom_site_fract_y
_atom_site_fract_z
_atom_site_U_iso_or_equiv
_atom_site_adp_type
_atom_site_occupancy
_atom_site_site_symmetry_order
_atom_site_calc_flag
_atom_site_refinement_flags_posn
_atom_site_refinement_flags_adp
_atom_site_refinement_flags_occupancy
_atom_site_disorder_assembly
_atom_site_disorder_group
Si1A Si 0.29069(3) 0.08097(4) 0.63062(2) 0.0408(2) Uani 0.905(2) 1 d . U P A 1
Si1B Si 0.2668(3) 0.1114(4) 0.5980(2) 0.045(2) Uani 0.095(2) 1 d . U P A 2
Si2A Si 0.31626(4) 0.13605(5) 0.58487(3) 0.0575(3) Uani 0.905(2) 1 d D U P A 1
Si2B Si 0.3457(4) 0.1261(5) 0.5997(3) 0.061(2) Uani 0.095(2) 1 d D U P A 2
Si3A Si 0.41195(11) 0.24150(18) 0.69159(8) 0.1110(13) Uani 0.611(5) 1 d . U P B 1
Si3B Si 0.41681(13) 0.2352(2) 0.70502(13) 0.0757(12) Uani 0.389(5) 1 d . U P B 2
Si4 Si 0.34323(5) 0.23803(6) 0.71304(3) 0.0843(4) Uani 1 1 d . . . . .
Si5 Si 0.42459(2) 0.37382(3) 0.55906(2) 0.03378(16) Uani 1 1 d . . . . .
Si6 Si 0.45189(3) 0.50690(3) 0.57087(2) 0.03953(18) Uani 1 1 d . . . . .
Si7 Si 0.51426(9) 0.40260(15) 0.67658(8) 0.0374(6) Uani 0.738(14) 1 d . U P C 1
Si8 Si 0.46315(3) 0.50760(4) 0.67896(2) 0.0447(2) Uani 1 1 d . . . . .
Si9 Si 0.39535(2) 0.76252(4) 0.58943(2) 0.04285(19) Uani 1 1 d . . . . .
Si10 Si 0.36491(2) 0.88478(3) 0.59947(2) 0.04110(18) Uani 1 1 d . . . . .
Si11 Si 0.34239(3) 0.82418(4) 0.68632(2) 0.0454(2) Uani 1 1 d . . . . .
Si12 Si 0.42714(3) 0.77575(4) 0.70254(2) 0.0495(2) Uani 1 1 d . . . . .
Si13 Si 0.15612(2) 0.89121(3) 0.55895(2) 0.03170(15) Uani 1 1 d . . . . .
Si14 Si 0.08440(2) 0.86591(4) 0.57052(2) 0.04074(18) Uani 1 1 d . . . . .
Si15 Si 0.20520(3) 0.92404(4) 0.67308(2) 0.0460(2) Uani 1 1 d . . . . .
Si16 Si 0.18630(3) 0.79421(4) 0.68459(2) 0.0554(2) Uani 1 1 d . . . . .
Si17 Si 0.02583(7) 0.65664(8) 0.62439(5) 0.0724(6) Uani 0.588(2) 1 d . U P D 1
Si18 Si -0.02421(5) 0.55474(9) 0.58064(4) 0.0481(4) Uani 0.588(2) 1 d . U P D 1
Si19 Si 0.12433(5) 0.50077(8) 0.70488(4) 0.0620(5) Uani 0.675(3) 1 d . U P E 1
Si20 Si 0.04624(5) 0.42615(6) 0.67338(3) 0.0456(4) Uani 0.675(3) 1 d . U P E 1
Si21 Si 0.03066(2) 0.22956(3) 0.55598(2) 0.03606(17) Uani 1 1 d . . . . .
Si22 Si 0.09283(2) 0.12864(3) 0.56928(2) 0.04125(18) Uani 1 1 d . . . . .
Si23 Si 0.17329(3) 0.21327(4) 0.68315(2) 0.0532(2) Uani 1 1 d . . . . .
Si24 Si 0.08751(3) 0.18053(4) 0.66931(2) 0.0461(2) Uani 1 1 d . . . . .
Si25 Si 0.04522(9) 0.65760(15) 0.60658(8) 0.0621(9) Uani 0.412(2) 1 d . U P D 2
Si26 Si -0.02113(9) 0.58462(18) 0.61095(10) 0.0916(11) Uani 0.412(2) 1 d . U P D 2
Si27 Si 0.10978(18) 0.5496(3) 0.71164(10) 0.1103(17) Uani 0.325(3) 1 d D U P E 2
Si28 Si 0.07319(14) 0.42741(12) 0.68467(8) 0.0567(10) Uani 0.325(3) 1 d . U P E 2
Al1 Al 0.33075(3) 0.20264(4) 0.64538(2) 0.0439(2) Uani 1 1 d . . . . .
Al2 Al 0.43398(2) 0.43676(3) 0.61791(2) 0.02886(16) Uani 1 1 d . . . . .
Al3 Al 0.35888(2) 0.77197(3) 0.63390(2) 0.03307(17) Uani 1 1 d . . . . .
Al4 Al 0.17193(2) 0.82712(3) 0.61870(2) 0.02810(15) Uani 1 1 d . . . . .
Al5 Al 0.05918(3) 0.53075(4) 0.63830(2) 0.0414(2) Uani 1 1 d . . . . .
Al6 Al 0.10613(2) 0.23220(3) 0.61712(2) 0.03012(16) Uani 1 1 d . . . . .
C1 C 0.18969(7) 0.49849(10) 0.53972(6) 0.0294(5) Uani 1 1 d . . . . .
H1 H 0.179924 0.499079 0.517150 0.035 Uiso 1 1 calc R U . . .
C2 C 0.19249(7) 0.43460(10) 0.55196(6) 0.0314(5) Uani 1 1 d . . . . .
C3 C 0.23553(7) 0.42538(10) 0.57208(6) 0.0315(5) Uani 1 1 d . . . . .
C4 C 0.25415(8) 0.37702(11) 0.58965(7) 0.0359(6) Uani 1 1 d . . . . .
H4 H 0.240223 0.343823 0.591092 0.043 Uiso 1 1 calc R U . . .
C5 C 0.29440(8) 0.37482(11) 0.60611(7) 0.0365(6) Uani 1 1 d . . . . .
C6 C 0.31620(8) 0.42272(11) 0.60405(6) 0.0336(6) Uani 1 1 d . . . . .
C7 C 0.29684(7) 0.47194(11) 0.58716(6) 0.0327(6) Uani 1 1 d . . . . .
H7 H 0.310424 0.505671 0.585891 0.039 Uiso 1 1 calc R U . . .
C8 C 0.25696(7) 0.47369(10) 0.57154(6) 0.0308(5) Uani 1 1 d . . . . .
C9 C 0.23179(7) 0.52309(10) 0.55234(6) 0.0290(5) Uani 1 1 d . . . . .
C10 C 0.23239(7) 0.57525(10) 0.57137(6) 0.0281(5) Uani 1 1 d . . . . .
C11 C 0.26294(7) 0.61338(11) 0.58756(6) 0.0304(5) Uani 1 1 d . . . . .
H11 H 0.286372 0.604953 0.586846 0.037 Uiso 1 1 calc R U . . .
C12 C 0.25822(7) 0.66024(11) 0.60345(6) 0.0311(5) Uani 1 1 d . . . . .
C13 C 0.22202(7) 0.66932(10) 0.60268(6) 0.0301(5) Uani 1 1 d . . . . .
C14 C 0.19214(7) 0.62953(10) 0.58706(6) 0.0297(5) Uani 1 1 d . . . . .
H14 H 0.168639 0.637070 0.587846 0.036 Uiso 1 1 calc R U . . .
C15 C 0.19741(7) 0.58273(10) 0.57170(6) 0.0276(5) Uani 1 1 d . . . . .
C16 C 0.16772(7) 0.53690(10) 0.55282(6) 0.0284(5) Uani 1 1 d . . . . .
C17 C 0.15873(7) 0.49393(10) 0.57179(6) 0.0285(5) Uani 1 1 d . . . . .
C18 C 0.13991(8) 0.50470(11) 0.58871(6) 0.0340(6) Uani 1 1 d . . . . .
H18 H 0.131247 0.542951 0.590332 0.041 Uiso 1 1 calc R U . . .
C19 C 0.13292(8) 0.45926(12) 0.60414(7) 0.0355(6) Uani 1 1 d . . . . .
C20 C 0.14434(7) 0.40142(11) 0.60187(6) 0.0333(6) Uani 1 1 d . . . . .
C21 C 0.16385(8) 0.39171(11) 0.58519(7) 0.0342(6) Uani 1 1 d . . . . .
H21 H 0.172659 0.353676 0.583323 0.041 Uiso 1 1 calc R U . . .
C22 C 0.17120(7) 0.43777(10) 0.57052(6) 0.0296(5) Uani 1 1 d . . . . .
C23 C 0.17578(8) 0.38652(12) 0.52752(7) 0.0400(7) Uani 1 1 d . . . . .
H23A H 0.180638 0.348143 0.537879 0.048 Uiso 1 1 calc R U . . .
H23B H 0.189491 0.387272 0.513229 0.048 Uiso 1 1 calc R U . . .
C24 C 0.13256(10) 0.38814(16) 0.50731(9) 0.0540(9) Uani 1 1 d . . . . .
H24A H 0.118477 0.393553 0.521124 0.065 Uiso 1 1 calc R U . . .
H24B H 0.128059 0.422668 0.493822 0.065 Uiso 1 1 calc R U . . .
C25 C 0.11825(12) 0.33337(19) 0.48790(10) 0.0704(12) Uani 1 1 d . . . . .
H25A H 0.092395 0.338212 0.476703 0.106 Uiso 1 1 calc R U . . .
H25B H 0.131423 0.328107 0.473643 0.106 Uiso 1 1 calc R U . . .
H25C H 0.121819 0.298927 0.501007 0.106 Uiso 1 1 calc R U . . .
C26 C 0.24317(8) 0.54138(11) 0.52787(6) 0.0339(6) Uani 1 1 d . . . . .
H26A H 0.267097 0.560622 0.535999 0.041 Uiso 1 1 calc R U . . .
H26B H 0.225748 0.570423 0.515493 0.041 Uiso 1 1 calc R U . . .
C27 C 0.24569(10) 0.49150(14) 0.50855(8) 0.0488(8) Uani 1 1 d . . . . .
H27A H 0.258089 0.458154 0.521271 0.059 Uiso 1 1 calc R U . . .
H27B H 0.221150 0.478679 0.496015 0.059 Uiso 1 1 calc R U . . .
C28 C 0.26532(11) 0.50973(17) 0.48995(8) 0.0555(9) Uani 1 1 d . . . . .
H28A H 0.267256 0.477184 0.476984 0.083 Uiso 1 1 calc R U . . .
H28B H 0.252789 0.542574 0.477367 0.083 Uiso 1 1 calc R U . . .
H28C H 0.289605 0.522117 0.502539 0.083 Uiso 1 1 calc R U . . .
C29 C 0.13034(7) 0.56580(11) 0.52895(6) 0.0333(5) Uani 1 1 d . . . . .
H29A H 0.116223 0.534141 0.515872 0.040 Uiso 1 1 calc R U . . .
H29B H 0.115598 0.581340 0.540733 0.040 Uiso 1 1 calc R U . . .
C30 C 0.13554(9) 0.61264(14) 0.50958(7) 0.0439(7) Uani 1 1 d . . . . .
H30A H 0.146955 0.596114 0.495464 0.053 Uiso 1 1 calc R U . . .
H30B H 0.152311 0.642117 0.522276 0.053 Uiso 1 1 calc R U . . .
C31 C 0.09789(11) 0.64485(16) 0.49018(8) 0.0559(9) Uani 1 1 d . . . . .
H31A H 0.102965 0.675704 0.477666 0.084 Uiso 1 1 calc R U . . .
H31B H 0.081349 0.616095 0.477196 0.084 Uiso 1 1 calc R U . . .
H31C H 0.086708 0.662118 0.504020 0.084 Uiso 1 1 calc R U . . .
C32 C 0.31404(9) 0.32285(12) 0.62450(8) 0.0443(7) Uani 1 1 d . . . . .
H32 H 0.337481 0.329473 0.638674 0.053 Uiso 1 1 calc R U . . .
C33 C 0.30096(10) 0.26908(14) 0.62225(9) 0.0513(8) Uani 1 1 d . . . . .
H33 H 0.276896 0.261829 0.609372 0.062 Uiso 1 1 calc R U . . .
C34 C 0.32512(10) 0.12817(13) 0.62460(8) 0.0455(7) Uani 1 1 d . . . . .
H34 H 0.348725 0.107091 0.632959 0.055 Uiso 0.905(2) 1 calc R U P A 1
H34A H 0.334486 0.096073 0.639662 0.055 Uiso 0.095(2) 1 calc R U P A 2
C35A C 0.27318(18) 0.0159(2) 0.60497(13) 0.0667(16) Uani 0.905(2) 1 d . U P A 1
H35A H 0.254932 -0.004768 0.611218 0.100 Uiso 0.905(2) 1 calc R U P A 1
H35B H 0.262277 0.029410 0.584091 0.100 Uiso 0.905(2) 1 calc R U P A 1
H35C H 0.293270 -0.010735 0.606312 0.100 Uiso 0.905(2) 1 calc R U P A 1
C35B C 0.2599(14) 0.028(2) 0.5954(11) 0.047(7) Uani 0.095(2) 1 d . U P A 2
H35D H 0.274441 0.011092 0.584128 0.070 Uiso 0.095(2) 1 calc R U P A 2
H35E H 0.267486 0.011492 0.615820 0.070 Uiso 0.095(2) 1 calc R U P A 2
H35F H 0.234285 0.019410 0.585048 0.070 Uiso 0.095(2) 1 calc R U P A 2
C36A C 0.24771(18) 0.1252(3) 0.62486(13) 0.0575(13) Uani 0.905(2) 1 d . U P A 1
H36A H 0.229132 0.099886 0.628079 0.086 Uiso 0.905(2) 1 calc R U P A 1
H36B H 0.252914 0.157649 0.639299 0.086 Uiso 0.905(2) 1 calc R U P A 1
H36C H 0.238976 0.140696 0.604235 0.086 Uiso 0.905(2) 1 calc R U P A 1
C36B C 0.2432(18) 0.137(3) 0.6162(12) 0.047(7) Uani 0.095(2) 1 d . U P A 2
H36D H 0.251757 0.121375 0.636807 0.070 Uiso 0.095(2) 1 calc R U P A 2
H36E H 0.245252 0.179758 0.616886 0.070 Uiso 0.095(2) 1 calc R U P A 2
H36F H 0.217867 0.125850 0.606278 0.070 Uiso 0.095(2) 1 calc R U P A 2
C37A C 0.31484(13) 0.05110(18) 0.67004(9) 0.0586(10) Uani 0.905(2) 1 d . U P A 1
H37A H 0.298613 0.024599 0.675827 0.088 Uiso 0.905(2) 1 calc R U P A 1
H37B H 0.336555 0.029724 0.670154 0.088 Uiso 0.905(2) 1 calc R U P A 1
H37C H 0.321775 0.083610 0.684438 0.088 Uiso 0.905(2) 1 calc R U P A 1
C37B C 0.2476(15) 0.144(2) 0.5610(10) 0.064(7) Uani 0.095(2) 1 d . U P A 2
H37D H 0.260896 0.130642 0.547886 0.096 Uiso 0.095(2) 1 calc R U P A 2
H37E H 0.222131 0.133112 0.552235 0.096 Uiso 0.095(2) 1 calc R U P A 2
H37F H 0.249516 0.187020 0.562842 0.096 Uiso 0.095(2) 1 calc R U P A 2
C38A C 0.33032(16) 0.06762(19) 0.57114(12) 0.0706(13) Uani 0.905(2) 1 d D U P A 1
H38A H 0.325774 0.070648 0.549372 0.106 Uiso 0.905(2) 1 calc R U P A 1
H38B H 0.356190 0.061068 0.581636 0.106 Uiso 0.905(2) 1 calc R U P A 1
H38C H 0.316467 0.034778 0.575113 0.106 Uiso 0.905(2) 1 calc R U P A 1
C38B C 0.3914(8) 0.104(2) 0.6273(10) 0.081(9) Uani 0.095(2) 1 d D U P A 2
H38D H 0.408842 0.099977 0.616507 0.121 Uiso 0.095(2) 1 calc R U P A 2
H38E H 0.399910 0.133912 0.642985 0.121 Uiso 0.095(2) 1 calc R U P A 2
H38F H 0.389176 0.066414 0.636623 0.121 Uiso 0.095(2) 1 calc R U P A 2
C39A C 0.34479(15) 0.19632(19) 0.57955(13) 0.0709(13) Uani 0.905(2) 1 d D U P A 1
H39A H 0.340539 0.201728 0.557944 0.106 Uiso 0.905(2) 1 calc R U P A 1
H39B H 0.338684 0.232453 0.588009 0.106 Uiso 0.905(2) 1 calc R U P A 1
H39C H 0.370326 0.186815 0.589876 0.106 Uiso 0.905(2) 1 calc R U P A 1
C39B C 0.3604(15) 0.2046(10) 0.5970(13) 0.0709(13) Uani 0.095(2) 1 d D U P A 2
H39D H 0.373079 0.206877 0.582310 0.106 Uiso 0.095(2) 1 calc R U P A 2
H39E H 0.339019 0.229986 0.590618 0.106 Uiso 0.095(2) 1 calc R U P A 2
H39F H 0.376580 0.217293 0.616863 0.106 Uiso 0.095(2) 1 calc R U P A 2
C40A C 0.26575(17) 0.1507(3) 0.55940(12) 0.0768(15) Uani 0.905(2) 1 d D U P A 1
H40A H 0.264381 0.154133 0.538249 0.115 Uiso 0.905(2) 1 calc R U P A 1
H40B H 0.250504 0.118048 0.561469 0.115 Uiso 0.905(2) 1 calc R U P A 1
H40C H 0.257235 0.187051 0.565802 0.115 Uiso 0.905(2) 1 calc R U P A 1
C40B C 0.3544(14) 0.0601(13) 0.5805(11) 0.074(7) Uani 0.095(2) 1 d D U P A 2
H40D H 0.367220 0.071205 0.566563 0.111 Uiso 0.095(2) 1 calc R U P A 2
H40E H 0.369298 0.032595 0.595520 0.111 Uiso 0.095(2) 1 calc R U P A 2
H40F H 0.331378 0.041461 0.569087 0.111 Uiso 0.095(2) 1 calc R U P A 2
C41 C 0.36599(13) 0.20912(17) 0.68904(10) 0.0658(10) Uani 1 1 d . . . . .
H41 H 0.371445 0.167633 0.695805 0.079 Uiso 0.611(5) 1 calc R U P B 1
H41A H 0.368483 0.167067 0.695295 0.079 Uiso 0.389(5) 1 calc R U P B 2
C42A C 0.4515(3) 0.2023(6) 0.7268(3) 0.138(4) Uani 0.611(5) 1 d . U P B 1
H42A H 0.447609 0.211805 0.745839 0.207 Uiso 0.611(5) 1 calc R U P B 1
H42B H 0.450347 0.159771 0.723897 0.207 Uiso 0.611(5) 1 calc R U P B 1
H42C H 0.475274 0.216616 0.727432 0.207 Uiso 0.611(5) 1 calc R U P B 1
C42B C 0.4458(5) 0.1838(8) 0.6929(4) 0.113(4) Uani 0.389(5) 1 d . U P B 2
H42D H 0.438457 0.143512 0.695086 0.169 Uiso 0.389(5) 1 calc R U P B 2
H42E H 0.443191 0.191316 0.671784 0.169 Uiso 0.389(5) 1 calc R U P B 2
H42F H 0.471115 0.189417 0.705579 0.169 Uiso 0.389(5) 1 calc R U P B 2
C43A C 0.4169(3) 0.2275(6) 0.6600(3) 0.131(4) Uani 0.611(5) 1 d . U P B 1
H43A H 0.417604 0.185012 0.657428 0.197 Uiso 0.611(5) 1 calc R U P B 1
H43B H 0.396554 0.244028 0.643674 0.197 Uiso 0.611(5) 1 calc R U P B 1
H43C H 0.439568 0.244818 0.659565 0.197 Uiso 0.611(5) 1 calc R U P B 1
C43B C 0.4275(6) 0.3087(10) 0.7022(5) 0.106(5) Uani 0.389(5) 1 d . U P B 2
H43D H 0.411293 0.333573 0.708849 0.159 Uiso 0.389(5) 1 calc R U P B 2
H43E H 0.452630 0.315967 0.714897 0.159 Uiso 0.389(5) 1 calc R U P B 2
H43F H 0.424706 0.317866 0.681101 0.159 Uiso 0.389(5) 1 calc R U P B 2
C44A C 0.4106(4) 0.3231(6) 0.6963(3) 0.118(4) Uani 0.611(5) 1 d . U P B 1
H44A H 0.407583 0.332034 0.715696 0.178 Uiso 0.611(5) 1 calc R U P B 1
H44B H 0.433315 0.340235 0.695747 0.178 Uiso 0.611(5) 1 calc R U P B 1
H44C H 0.390301 0.339445 0.679856 0.178 Uiso 0.611(5) 1 calc R U P B 1
C44B C 0.4468(4) 0.2420(7) 0.7476(4) 0.096(4) Uani 0.389(5) 1 d . U P B 2
H44D H 0.447176 0.204374 0.757757 0.144 Uiso 0.389(5) 1 calc R U P B 2
H44E H 0.471506 0.252817 0.749066 0.144 Uiso 0.389(5) 1 calc R U P B 2
H44F H 0.436695 0.272138 0.757332 0.144 Uiso 0.389(5) 1 calc R U P B 2
C45A C 0.3163(4) 0.3078(5) 0.6980(2) 0.119(4) Uani 0.611(5) 1 d . U P B 1
H45A H 0.304580 0.321133 0.712257 0.179 Uiso 0.611(5) 1 calc R U P B 1
H45B H 0.332725 0.338281 0.695576 0.179 Uiso 0.611(5) 1 calc R U P B 1
H45C H 0.297867 0.299676 0.678390 0.179 Uiso 0.611(5) 1 calc R U P B 1
C45B C 0.3508(6) 0.3210(6) 0.7161(4) 0.121(6) Uani 0.389(5) 1 d . U P B 2
H45D H 0.338479 0.337582 0.729257 0.181 Uiso 0.389(5) 1 calc R U P B 2
H45E H 0.376826 0.329102 0.724646 0.181 Uiso 0.389(5) 1 calc R U P B 2
H45F H 0.341122 0.338585 0.695989 0.181 Uiso 0.389(5) 1 calc R U P B 2
C46A C 0.3085(3) 0.1849(5) 0.7136(2) 0.090(3) Uani 0.611(5) 1 d . U P B 1
H46A H 0.295371 0.199293 0.726609 0.135 Uiso 0.611(5) 1 calc R U P B 1
H46B H 0.291595 0.179398 0.693027 0.135 Uiso 0.611(5) 1 calc R U P B 1
H46C H 0.320043 0.147386 0.721373 0.135 Uiso 0.611(5) 1 calc R U P B 1
C46B C 0.2914(4) 0.2228(8) 0.6945(4) 0.103(4) Uani 0.389(5) 1 d . U P B 2
H46D H 0.278468 0.238444 0.707450 0.154 Uiso 0.389(5) 1 calc R U P B 2
H46E H 0.282447 0.241763 0.674670 0.154 Uiso 0.389(5) 1 calc R U P B 2
H46F H 0.287276 0.180487 0.692072 0.154 Uiso 0.389(5) 1 calc R U P B 2
C47A C 0.3841(3) 0.2435(5) 0.75318(18) 0.119(4) Uani 0.611(5) 1 d . U P B 1
H47A H 0.374742 0.259218 0.768547 0.178 Uiso 0.611(5) 1 calc R U P B 1
H47B H 0.394283 0.204514 0.759279 0.178 Uiso 0.611(5) 1 calc R U P B 1
H47C H 0.402998 0.269556 0.751088 0.178 Uiso 0.611(5) 1 calc R U P B 1
C47B C 0.3606(5) 0.1989(8) 0.7520(3) 0.113(5) Uani 0.389(5) 1 d . U P B 2
H47D H 0.348123 0.214718 0.765208 0.170 Uiso 0.389(5) 1 calc R U P B 2
H47E H 0.355799 0.156788 0.749173 0.170 Uiso 0.389(5) 1 calc R U P B 2
H47F H 0.386724 0.205311 0.761202 0.170 Uiso 0.389(5) 1 calc R U P B 2
C48 C 0.35894(8) 0.42088(11) 0.61767(6) 0.0344(6) Uani 1 1 d . . . . .
H48 H 0.370191 0.406782 0.637643 0.041 Uiso 1 1 calc R U . . .
C49 C 0.37803(8) 0.43738(13) 0.60288(7) 0.0397(6) Uani 1 1 d . . . . .
H49 H 0.366013 0.451482 0.583028 0.048 Uiso 1 1 calc R U . . .
C50 C 0.45082(7) 0.43368(11) 0.58698(6) 0.0309(5) Uani 1 1 d . . . . .
H50 H 0.476499 0.420112 0.595415 0.037 Uiso 1 1 calc R U . . .
C51 C 0.37997(10) 0.39966(15) 0.52522(7) 0.0508(8) Uani 1 1 d . . . . .
H51A H 0.363030 0.418370 0.533727 0.076 Uiso 1 1 calc R U . . .
H51B H 0.386863 0.427618 0.512271 0.076 Uiso 1 1 calc R U . . .
H51C H 0.368374 0.365544 0.513242 0.076 Uiso 1 1 calc R U . . .
C52 C 0.40934(10) 0.31432(13) 0.57689(8) 0.0474(7) Uani 1 1 d . . . . .
H52A H 0.391035 0.328653 0.585183 0.071 Uiso 1 1 calc R U . . .
H52B H 0.398785 0.283654 0.561954 0.071 Uiso 1 1 calc R U . . .
H52C H 0.429890 0.298256 0.593226 0.071 Uiso 1 1 calc R U . . .
C53 C 0.45719(11) 0.33907(14) 0.54568(8) 0.0552(9) Uani 1 1 d . . . . .
H53A H 0.467451 0.367950 0.535391 0.083 Uiso 1 1 calc R U . . .
H53B H 0.476556 0.322402 0.562796 0.083 Uiso 1 1 calc R U . . .
H53C H 0.445451 0.307800 0.531524 0.083 Uiso 1 1 calc R U . . .
C54 C 0.46593(12) 0.50299(15) 0.54022(8) 0.0575(9) Uani 1 1 d . . . . .
H54A H 0.466287 0.542362 0.532043 0.086 Uiso 1 1 calc R U . . .
H54B H 0.490315 0.486195 0.546275 0.086 Uiso 1 1 calc R U . . .
H54C H 0.449260 0.478181 0.524737 0.086 Uiso 1 1 calc R U . . .
C55 C 0.48862(14) 0.55413(17) 0.60144(9) 0.0737(13) Uani 1 1 d . . . . .
H55A H 0.481778 0.557716 0.619616 0.111 Uiso 1 1 calc R U . . .
H55B H 0.512250 0.534892 0.606586 0.111 Uiso 1 1 calc R U . . .
H55C H 0.490006 0.593159 0.593243 0.111 Uiso 1 1 calc R U . . .
C56 C 0.40397(12) 0.54483(15) 0.55567(9) 0.0614(10) Uani 1 1 d . . . . .
H56A H 0.394063 0.548634 0.572181 0.092 Uiso 1 1 calc R U . . .
H56B H 0.406429 0.583733 0.547791 0.092 Uiso 1 1 calc R U . . .
H56C H 0.387623 0.520955 0.539506 0.092 Uiso 1 1 calc R U . . .
C57 C 0.46605(8) 0.43602(12) 0.66174(6) 0.0367(6) Uani 1 1 d . . . . .
H57 H 0.452284 0.410004 0.671165 0.044 Uiso 1 1 calc R U . C 1
C58A C 0.5103(2) 0.3283(3) 0.6621(2) 0.072(2) Uani 0.738(14) 1 d . U P C 1
H58A H 0.491379 0.307560 0.667352 0.109 Uiso 0.738(14) 1 calc R U P C 1
H58B H 0.504025 0.329325 0.640055 0.109 Uiso 0.738(14) 1 calc R U P C 1
H58C H 0.533445 0.307910 0.670969 0.109 Uiso 0.738(14) 1 calc R U P C 1
C60A C 0.54890(17) 0.4442(4) 0.66775(14) 0.0473(13) Uani 0.738(14) 1 d . U P C 1
H60A H 0.550048 0.483870 0.675984 0.071 Uiso 0.738(14) 1 calc R U P C 1
H60B H 0.572384 0.424941 0.676701 0.071 Uiso 0.738(14) 1 calc R U P C 1
H60C H 0.542965 0.446357 0.645786 0.071 Uiso 0.738(14) 1 calc R U P C 1
C59A C 0.5378(2) 0.3971(4) 0.72011(18) 0.0601(16) Uani 0.738(14) 1 d . U P C 1
H59A H 0.522317 0.375156 0.728934 0.090 Uiso 0.738(14) 1 calc R U P C 1
H59B H 0.561049 0.376876 0.724498 0.090 Uiso 0.738(14) 1 calc R U P C 1
H59C H 0.541940 0.436527 0.728812 0.090 Uiso 0.738(14) 1 calc R U P C 1
C61 C 0.50821(13) 0.55237(19) 0.69352(11) 0.0728(12) Uani 1 1 d . . . . .
H61A H 0.516513 0.561546 0.676524 0.109 Uiso 1 1 calc R U . . .
H61B H 0.503997 0.588811 0.702838 0.109 Uiso 1 1 calc R U . . .
H61C H 0.526695 0.529180 0.708490 0.109 Uiso 1 1 calc R U . . .
C62 C 0.42326(13) 0.55507(16) 0.65041(9) 0.0656(11) Uani 1 1 d . . . . .
H62A H 0.429173 0.563584 0.632145 0.098 Uiso 1 1 calc R U . . .
H62B H 0.400560 0.532954 0.644967 0.098 Uiso 1 1 calc R U . . .
H62C H 0.420537 0.591852 0.660164 0.098 Uiso 1 1 calc R U . . .
C63 C 0.45132(12) 0.49419(19) 0.71024(8) 0.0634(10) Uani 1 1 d . . . . .
H63A H 0.449500 0.531325 0.720073 0.095 Uiso 1 1 calc R U . . .
H63B H 0.427916 0.474064 0.704239 0.095 Uiso 1 1 calc R U . . .
H63C H 0.469774 0.469500 0.724336 0.095 Uiso 1 1 calc R U . . .
C64 C 0.29112(7) 0.70050(11) 0.62005(6) 0.0334(5) Uani 1 1 d . . . . .
H64 H 0.293564 0.710845 0.640223 0.040 Uiso 1 1 calc R U . . .
C65 C 0.31509(9) 0.72123(13) 0.60999(7) 0.0410(6) Uani 1 1 d . . . . .
H65 H 0.312569 0.712521 0.589614 0.049 Uiso 1 1 calc R U . . .
C66 C 0.38621(8) 0.81185(12) 0.61527(7) 0.0360(6) Uani 1 1 d . . . . .
H66 H 0.409917 0.820789 0.631166 0.043 Uiso 1 1 calc R U . . .
C67 C 0.35401(10) 0.76126(17) 0.55008(8) 0.0543(8) Uani 1 1 d . . . . .
H67A H 0.359515 0.733889 0.536142 0.081 Uiso 1 1 calc R U . . .
H67B H 0.331893 0.748702 0.553685 0.081 Uiso 1 1 calc R U . . .
H67C H 0.350464 0.800573 0.541229 0.081 Uiso 1 1 calc R U . . .
C68 C 0.40280(15) 0.68531(17) 0.60304(10) 0.0767(13) Uani 1 1 d . . . . .
H68A H 0.407654 0.660864 0.587677 0.115 Uiso 1 1 calc R U . . .
H68B H 0.423517 0.683624 0.621797 0.115 Uiso 1 1 calc R U . . .
H68C H 0.381130 0.670900 0.606781 0.115 Uiso 1 1 calc R U . . .
C69 C 0.44093(10) 0.78566(19) 0.58876(9) 0.0594(9) Uani 1 1 d . . . . .
H69A H 0.448149 0.760419 0.574884 0.089 Uiso 1 1 calc R U . . .
H69B H 0.439788 0.826376 0.581941 0.089 Uiso 1 1 calc R U . . .
H69C H 0.458707 0.782297 0.609103 0.089 Uiso 1 1 calc R U . . .
C70 C 0.38496(13) 0.91838(16) 0.57589(9) 0.0639(10) Uani 1 1 d . . . . .
H70A H 0.380858 0.894578 0.557699 0.096 Uiso 1 1 calc R U . . .
H70B H 0.374322 0.957259 0.570185 0.096 Uiso 1 1 calc R U . . .
H70C H 0.411029 0.922269 0.586488 0.096 Uiso 1 1 calc R U . . .
C71 C 0.37621(11) 0.93711(14) 0.63161(8) 0.0531(8) Uani 1 1 d . . . . .
H71A H 0.366172 0.922821 0.646836 0.080 Uiso 1 1 calc R U . . .
H71B H 0.402553 0.940543 0.640616 0.080 Uiso 1 1 calc R U . . .
H71C H 0.365846 0.975532 0.624312 0.080 Uiso 1 1 calc R U . . .
C72 C 0.31129(10) 0.87840(16) 0.57601(8) 0.0542(8) Uani 1 1 d . . . . .
H72A H 0.298976 0.859561 0.588629 0.081 Uiso 1 1 calc R U . . .
H72B H 0.301218 0.917610 0.570272 0.081 Uiso 1 1 calc R U . . .
H72C H 0.307755 0.854928 0.557786 0.081 Uiso 1 1 calc R U . . .
C73 C 0.37400(8) 0.77587(14) 0.67680(7) 0.0406(6) Uani 1 1 d . . . . .
H73 H 0.366108 0.736707 0.681806 0.049 Uiso 1 1 calc R U . . .
C74 C 0.45020(11) 0.7179(2) 0.69036(11) 0.0739(12) Uani 1 1 d . . . . .
H74A H 0.446061 0.721943 0.668694 0.111 Uiso 1 1 calc R U . . .
H74B H 0.476208 0.720174 0.701527 0.111 Uiso 1 1 calc R U . . .
H74C H 0.440901 0.679952 0.694222 0.111 Uiso 1 1 calc R U . . .
C75 C 0.45072(11) 0.84717(19) 0.70270(10) 0.0654(10) Uani 1 1 d . . . . .
H75A H 0.446441 0.859839 0.681860 0.098 Uiso 1 1 calc R U . . .
H75B H 0.441274 0.876734 0.713235 0.098 Uiso 1 1 calc R U . . .
H75C H 0.476759 0.842291 0.713077 0.098 Uiso 1 1 calc R U . . .
C76 C 0.43808(12) 0.7603(2) 0.74209(9) 0.0671(10) Uani 1 1 d . . . . .
H76A H 0.426729 0.789624 0.751260 0.101 Uiso 1 1 calc R U . . .
H76B H 0.429084 0.721309 0.744636 0.101 Uiso 1 1 calc R U . . .
H76C H 0.464391 0.761531 0.751941 0.101 Uiso 1 1 calc R U . . .
C77 C 0.36709(12) 0.89109(18) 0.70783(9) 0.0660(10) Uani 1 1 d . . . . .
H77A H 0.376861 0.914137 0.694725 0.099 Uiso 1 1 calc R U . . .
H77B H 0.350146 0.915143 0.714100 0.099 Uiso 1 1 calc R U . . .
H77C H 0.386946 0.878332 0.725717 0.099 Uiso 1 1 calc R U . . .
C78 C 0.32407(13) 0.7807(2) 0.70897(10) 0.0777(13) Uani 1 1 d . . . . .
H78A H 0.306621 0.803837 0.715052 0.117 Uiso 1 1 calc R U . . .
H78B H 0.311856 0.746514 0.697370 0.117 Uiso 1 1 calc R U . . .
H78C H 0.343604 0.767557 0.726992 0.117 Uiso 1 1 calc R U . . .
C79 C 0.29900(9) 0.85118(14) 0.65166(7) 0.0453(7) Uani 1 1 d . . . . .
H79A H 0.307061 0.875749 0.638025 0.068 Uiso 1 1 calc R U . . .
H79B H 0.286001 0.817065 0.640611 0.068 Uiso 1 1 calc R U . . .
H79C H 0.282867 0.873843 0.659534 0.068 Uiso 1 1 calc R U . . .
C80 C 0.21425(8) 0.72208(10) 0.61636(6) 0.0322(5) Uani 1 1 d . . . . .
H80 H 0.232147 0.737184 0.633857 0.039 Uiso 1 1 calc R U . . .
C81 C 0.18091(9) 0.75193(11) 0.60456(6) 0.0381(6) Uani 1 1 d . . . . .
H81 H 0.161990 0.733810 0.588816 0.046 Uiso 1 1 calc R U . . .
C82 C 0.13750(7) 0.88049(11) 0.58702(6) 0.0312(5) Uani 1 1 d . . . . .
H82 H 0.139751 0.919377 0.597245 0.037 Uiso 1 1 calc R U . . .
C83 C 0.13453(9) 0.83834(15) 0.52652(7) 0.0465(7) Uani 1 1 d . . . . .
H83A H 0.145102 0.844408 0.510555 0.070 Uiso 1 1 calc R U . . .
H83B H 0.138989 0.797998 0.533913 0.070 Uiso 1 1 calc R U . . .
H83C H 0.108397 0.845443 0.518412 0.070 Uiso 1 1 calc R U . . .
C84 C 0.20975(8) 0.87986(13) 0.57760(7) 0.0394(6) Uani 1 1 d . . . . .
H84A H 0.221247 0.885651 0.562210 0.059 Uiso 1 1 calc R U . . .
H84B H 0.219468 0.908276 0.593928 0.059 Uiso 1 1 calc R U . . .
H84C H 0.214719 0.840097 0.585758 0.059 Uiso 1 1 calc R U . . .
C85 C 0.14720(10) 0.96722(15) 0.54367(8) 0.0534(8) Uani 1 1 d . . . . .
H85A H 0.157976 0.972456 0.527779 0.080 Uiso 1 1 calc R U . . .
H85B H 0.121031 0.973757 0.535260 0.080 Uiso 1 1 calc R U . . .
H85C H 0.157915 0.995346 0.559961 0.080 Uiso 1 1 calc R U . . .
C86 C 0.05488(9) 0.91379(16) 0.53699(8) 0.0516(8) Uani 1 1 d . . . . .
H86A H 0.061728 0.906055 0.519092 0.077 Uiso 1 1 calc R U . . .
H86B H 0.029285 0.904124 0.532610 0.077 Uiso 1 1 calc R U . . .
H86C H 0.058806 0.955263 0.542414 0.077 Uiso 1 1 calc R U . . .
C87 C 0.06801(11) 0.8863(3) 0.59900(9) 0.0785(14) Uani 1 1 d . . . . .
H87A H 0.074794 0.926996 0.604776 0.118 Uiso 1 1 calc R U . . .
H87B H 0.041590 0.882688 0.591820 0.118 Uiso 1 1 calc R U . . .
H87C H 0.078376 0.860802 0.616544 0.118 Uiso 1 1 calc R U . . .
C88 C 0.07237(10) 0.78823(16) 0.55831(9) 0.0584(9) Uani 1 1 d . . . . .
H88A H 0.082059 0.778252 0.542204 0.088 Uiso 1 1 calc R U . . .
H88B H 0.082770 0.761994 0.575537 0.088 Uiso 1 1 calc R U . . .
H88C H 0.045985 0.783879 0.550813 0.088 Uiso 1 1 calc R U . . .
C89 C 0.20043(9) 0.84511(13) 0.66198(6) 0.0388(6) Uani 1 1 d . . . . .
H89 H 0.225632 0.832586 0.664200 0.047 Uiso 1 1 calc R U . . .
C90 C 0.21500(11) 0.97233(14) 0.64720(9) 0.0545(9) Uani 1 1 d . . . . .
H90A H 0.238403 0.961882 0.645310 0.082 Uiso 1 1 calc R U . . .
H90B H 0.196033 0.969126 0.627422 0.082 Uiso 1 1 calc R U . . .
H90C H 0.215985 1.012622 0.654578 0.082 Uiso 1 1 calc R U . . .
C91 C 0.24852(18) 0.9368(2) 0.71081(10) 0.0984(18) Uani 1 1 d . . . . .
H91A H 0.246285 0.912090 0.727128 0.148 Uiso 1 1 calc R U . . .
H91B H 0.270710 0.926609 0.706693 0.148 Uiso 1 1 calc R U . . .
H91C H 0.249539 0.978037 0.716848 0.148 Uiso 1 1 calc R U . . .
C92 C 0.16049(14) 0.95257(18) 0.67260(13) 0.0830(15) Uani 1 1 d . . . . .
H92A H 0.151787 0.929219 0.686279 0.125 Uiso 1 1 calc R U . . .
H92B H 0.163061 0.993505 0.679210 0.125 Uiso 1 1 calc R U . . .
H92C H 0.143110 0.950010 0.652055 0.125 Uiso 1 1 calc R U . . .
C93A C 0.2071(2) 0.8186(3) 0.72556(12) 0.088(2) Uani 0.777(5) 1 d . U P F 1
H93A H 0.199832 0.791516 0.738665 0.133 Uiso 0.777(5) 1 calc R U P F 1
H93B H 0.233509 0.818845 0.731243 0.133 Uiso 0.777(5) 1 calc R U P F 1
H93C H 0.198566 0.858127 0.727832 0.133 Uiso 0.777(5) 1 calc R U P F 1
C93B C 0.2235(6) 0.7666(9) 0.7184(4) 0.076(5) Uani 0.223(5) 1 d . U P F 2
H93D H 0.213507 0.739050 0.729554 0.114 Uiso 0.223(5) 1 calc R U P F 2
H93E H 0.241760 0.746780 0.711873 0.114 Uiso 0.223(5) 1 calc R U P F 2
H93F H 0.234662 0.799635 0.731543 0.114 Uiso 0.223(5) 1 calc R U P F 2
C94A C 0.13440(17) 0.7918(3) 0.66828(13) 0.0771(17) Uani 0.777(5) 1 d . U P F 1
H94A H 0.125213 0.764217 0.679994 0.116 Uiso 0.777(5) 1 calc R U P F 1
H94B H 0.124617 0.830858 0.669355 0.116 Uiso 0.777(5) 1 calc R U P F 1
H94C H 0.126876 0.778956 0.647176 0.116 Uiso 0.777(5) 1 calc R U P F 1
C94B C 0.1440(5) 0.8196(9) 0.6919(4) 0.065(4) Uani 0.223(5) 1 d . U P F 2
H94D H 0.137072 0.790615 0.704332 0.097 Uiso 0.223(5) 1 calc R U P F 2
H94E H 0.148668 0.857280 0.702468 0.097 Uiso 0.223(5) 1 calc R U P F 2
H94F H 0.124270 0.824142 0.672603 0.097 Uiso 0.223(5) 1 calc R U P F 2
C95A C 0.2070(2) 0.7202(2) 0.68594(15) 0.0839(19) Uani 0.777(5) 1 d . U P F 1
H95A H 0.198242 0.694222 0.698632 0.126 Uiso 0.777(5) 1 calc R U P F 1
H95B H 0.200134 0.704075 0.665461 0.126 Uiso 0.777(5) 1 calc R U P F 1
H95C H 0.233373 0.723387 0.694425 0.126 Uiso 0.777(5) 1 calc R U P F 1
C95B C 0.1594(6) 0.7225(8) 0.6607(4) 0.069(4) Uani 0.223(5) 1 d . U P F 2
H95D H 0.152347 0.696303 0.674264 0.103 Uiso 0.223(5) 1 calc R U P F 2
H95E H 0.137677 0.735636 0.644462 0.103 Uiso 0.223(5) 1 calc R U P F 2
H95F H 0.175325 0.701595 0.651896 0.103 Uiso 0.223(5) 1 calc R U P F 2
C96 C 0.11204(8) 0.47225(12) 0.62157(7) 0.0395(6) Uani 1 1 d . . . . .
H96 H 0.117738 0.452870 0.640477 0.047 Uiso 1 1 calc R U . . .
C97 C 0.08362(9) 0.51084(15) 0.61408(8) 0.0501(8) Uani 1 1 d . . . . .
H97 H 0.076539 0.528103 0.594574 0.060 Uiso 1 1 calc R U . . .
C98 C 0.01195(17) 0.5786(3) 0.61930(13) 0.0456(11) Uani 0.588(2) 1 d . U P D 1
H98 H -0.001167 0.573109 0.634086 0.055 Uiso 0.588(2) 1 calc R U P D 1
C98B C 0.0309(3) 0.6042(5) 0.6278(2) 0.0600(17) Uani 0.412(2) 1 d . U P D 2
H98B H 0.033900 0.623416 0.647607 0.072 Uiso 0.412(2) 1 calc R U P D 2
C99 C 0.0521(3) 0.6746(3) 0.6663(2) 0.098(3) Uani 0.588(2) 1 d . U P D 1
H99A H 0.036229 0.668621 0.678373 0.147 Uiso 0.588(2) 1 calc R U P D 1
H99B H 0.073177 0.648770 0.673740 0.147 Uiso 0.588(2) 1 calc R U P D 1
H99C H 0.060150 0.715431 0.668058 0.147 Uiso 0.588(2) 1 calc R U P D 1
C100 C 0.0602(4) 0.6709(5) 0.6090(3) 0.098(3) Uani 0.588(2) 1 d . U P D 1
H10A H 0.067048 0.712321 0.611953 0.147 Uiso 0.588(2) 1 calc R U P D 1
H10B H 0.081292 0.646509 0.619126 0.147 Uiso 0.588(2) 1 calc R U P D 1
H10C H 0.051342 0.661992 0.587365 0.147 Uiso 0.588(2) 1 calc R U P D 1
C101 C -0.0170(3) 0.7069(4) 0.6055(2) 0.104(3) Uani 0.588(2) 1 d . U P D 1
H10D H -0.035752 0.698120 0.614477 0.157 Uiso 0.588(2) 1 calc R U P D 1
H10E H -0.010027 0.748160 0.609041 0.157 Uiso 0.588(2) 1 calc R U P D 1
H10F H -0.026522 0.699322 0.583764 0.157 Uiso 0.588(2) 1 calc R U P D 1
C102 C -0.0197(2) 0.4750(3) 0.57429(15) 0.0640(17) Uani 0.588(2) 1 d . U P D 1
H10G H -0.023109 0.452748 0.590947 0.096 Uiso 0.588(2) 1 calc R U P D 1
H10H H -0.037973 0.463284 0.555224 0.096 Uiso 0.588(2) 1 calc R U P D 1
H10I H 0.004520 0.467097 0.573348 0.096 Uiso 0.588(2) 1 calc R U P D 1
C103 C -0.0179(2) 0.5944(3) 0.55054(15) 0.0683(18) Uani 0.588(2) 1 d . U P D 1
H10J H -0.020315 0.636367 0.553755 0.102 Uiso 0.588(2) 1 calc R U P D 1
H10K H 0.006223 0.586335 0.549630 0.102 Uiso 0.588(2) 1 calc R U P D 1
H10L H -0.036270 0.582522 0.531506 0.102 Uiso 0.588(2) 1 calc R U P D 1
C104 C -0.0738(2) 0.5682(4) 0.57705(18) 0.074(2) Uani 0.588(2) 1 d . U P D 1
H10M H -0.079365 0.547300 0.593201 0.111 Uiso 0.588(2) 1 calc R U P D 1
H10N H -0.077807 0.610218 0.578717 0.111 Uiso 0.588(2) 1 calc R U P D 1
H10O H -0.089638 0.553945 0.557403 0.111 Uiso 0.588(2) 1 calc R U P D 1
C105 C 0.07402(13) 0.49806(16) 0.67792(8) 0.0636(11) Uani 1 1 d . . . . .
H105 H 0.061623 0.524150 0.688509 0.076 Uiso 0.675(3) 1 calc R U P E 1
H10P H 0.051661 0.508458 0.682570 0.076 Uiso 0.325(3) 1 calc R U P E 2
C106 C 0.1496(2) 0.5609(4) 0.69523(17) 0.086(2) Uani 0.675(3) 1 d . U P E 1
H10Q H 0.150884 0.554487 0.674987 0.129 Uiso 0.675(3) 1 calc R U P E 1
H10R H 0.137249 0.598075 0.695608 0.129 Uiso 0.675(3) 1 calc R U P E 1
H10S H 0.174131 0.562339 0.709946 0.129 Uiso 0.675(3) 1 calc R U P E 1
C107 C 0.1255(3) 0.5221(7) 0.7430(2) 0.104(3) Uani 0.675(3) 1 d . U P E 1
H10T H 0.112598 0.492764 0.750766 0.155 Uiso 0.675(3) 1 calc R U P E 1
H10U H 0.150673 0.524535 0.756404 0.155 Uiso 0.675(3) 1 calc R U P E 1
H10V H 0.113791 0.560270 0.742066 0.155 Uiso 0.675(3) 1 calc R U P E 1
C108 C 0.1515(2) 0.4309(4) 0.7077(2) 0.094(2) Uani 0.675(3) 1 d . U P E 1
H10W H 0.138498 0.398189 0.712835 0.141 Uiso 0.675(3) 1 calc R U P E 1
H10X H 0.154841 0.423194 0.688271 0.141 Uiso 0.675(3) 1 calc R U P E 1
H10Y H 0.175178 0.435412 0.723417 0.141 Uiso 0.675(3) 1 calc R U P E 1
C109 C 0.0575(2) 0.3906(3) 0.70966(15) 0.0763(18) Uani 0.675(3) 1 d . U P E 1
H10Z H 0.053043 0.417518 0.724258 0.114 Uiso 0.675(3) 1 calc R U P E 1
H H 0.042529 0.355527 0.707805 0.114 Uiso 0.675(3) 1 calc R U P E 1
HA H 0.083121 0.379384 0.716608 0.114 Uiso 0.675(3) 1 calc R U P E 1
C110 C 0.05472(19) 0.3766(2) 0.64891(14) 0.0591(13) Uani 0.675(3) 1 d . U P E 1
H11A H 0.048893 0.394365 0.628869 0.089 Uiso 0.675(3) 1 calc R U P E 1
H11B H 0.080334 0.365524 0.656381 0.089 Uiso 0.675(3) 1 calc R U P E 1
H11C H 0.039743 0.341666 0.647578 0.089 Uiso 0.675(3) 1 calc R U P E 1
C111 C -0.00826(16) 0.4409(3) 0.65547(15) 0.0687(16) Uani 0.675(3) 1 d . U P E 1
H11D H -0.015518 0.469028 0.668146 0.103 Uiso 0.675(3) 1 calc R U P E 1
H11E H -0.014065 0.456817 0.635022 0.103 Uiso 0.675(3) 1 calc R U P E 1
H11F H -0.021296 0.404041 0.654673 0.103 Uiso 0.675(3) 1 calc R U P E 1
C112 C 0.13438(8) 0.35121(11) 0.61524(6) 0.0342(6) Uani 1 1 d . . . . .
H112 H 0.133069 0.356792 0.634887 0.041 Uiso 1 1 calc R U . . .
C113 C 0.12652(9) 0.29668(14) 0.60377(7) 0.0471(8) Uani 1 1 d . . . . .
H113 H 0.132276 0.289741 0.585954 0.057 Uiso 1 1 calc R U . . .
C114 C 0.07009(8) 0.18199(11) 0.58437(6) 0.0320(5) Uani 1 1 d . . . . .
H114 H 0.057474 0.158242 0.595733 0.038 Uiso 1 1 calc R U . . .
C115 C 0.04162(13) 0.25651(15) 0.52550(8) 0.0605(10) Uani 1 1 d . . . . .
H11G H 0.046102 0.223754 0.513750 0.091 Uiso 1 1 calc R U . . .
H11H H 0.021518 0.280186 0.512664 0.091 Uiso 1 1 calc R U . . .
H11I H 0.063422 0.280771 0.532916 0.091 Uiso 1 1 calc R U . . .
C116 C 0.02344(9) 0.29640(13) 0.57469(8) 0.0443(7) Uani 1 1 d . . . . .
H11J H 0.017003 0.286032 0.592502 0.067 Uiso 1 1 calc R U . . .
H11K H 0.045678 0.319762 0.580922 0.067 Uiso 1 1 calc R U . . .
H11L H 0.003774 0.319176 0.560670 0.067 Uiso 1 1 calc R U . . .
C117 C -0.01617(10) 0.18900(16) 0.53844(8) 0.0532(8) Uani 1 1 d . . . . .
H11M H -0.023754 0.172796 0.554701 0.080 Uiso 1 1 calc R U . . .
H11N H -0.034430 0.216845 0.526609 0.080 Uiso 1 1 calc R U . . .
H11O H -0.013582 0.157226 0.525294 0.080 Uiso 1 1 calc R U . . .
C118 C 0.05691(11) 0.09206(14) 0.53383(7) 0.0546(9) Uani 1 1 d . . . . .
H11P H 0.068870 0.062660 0.525237 0.082 Uiso 1 1 calc R U . . .
H11Q H 0.038022 0.073238 0.540003 0.082 Uiso 1 1 calc R U . . .
H11R H 0.045989 0.122122 0.518640 0.082 Uiso 1 1 calc R U . . .
C119 C 0.11545(15) 0.06724(19) 0.59711(9) 0.0808(15) Uani 1 1 d . . . . .
H11S H 0.127314 0.039779 0.587386 0.121 Uiso 1 1 calc R U . . .
H11T H 0.133512 0.084157 0.615014 0.121 Uiso 1 1 calc R U . . .
H11U H 0.097078 0.046469 0.603143 0.121 Uiso 1 1 calc R U . . .
C120 C 0.13053(12) 0.1637(2) 0.56172(11) 0.0761(13) Uani 1 1 d . . . . .
H12A H 0.143181 0.134793 0.553445 0.114 Uiso 1 1 calc R U . . .
H12B H 0.121445 0.195368 0.547101 0.114 Uiso 1 1 calc R U . . .
H12C H 0.147309 0.179692 0.580540 0.114 Uiso 1 1 calc R U . . .
C121 C 0.12005(9) 0.22596(12) 0.65987(6) 0.0406(6) Uani 1 1 d . . . . .
H121 H 0.115241 0.265985 0.666260 0.049 Uiso 1 1 calc R U . . .
C122 C 0.1866(2) 0.1868(4) 0.72353(14) 0.074(2) Uani 0.632(5) 1 d . U P G 1
H12D H 0.179213 0.215791 0.735719 0.111 Uiso 0.632(5) 1 calc R U P G 1
H12E H 0.174523 0.149452 0.724129 0.111 Uiso 0.632(5) 1 calc R U P G 1
H12F H 0.212857 0.181389 0.731662 0.111 Uiso 0.632(5) 1 calc R U P G 1
C123 C 0.18777(16) 0.1589(3) 0.66574(15) 0.0627(16) Uani 0.632(5) 1 d . U P G 1
H12G H 0.172581 0.124212 0.664317 0.094 Uiso 0.632(5) 1 calc R U P G 1
H12H H 0.186215 0.171552 0.645409 0.094 Uiso 0.632(5) 1 calc R U P G 1
H12I H 0.212945 0.149305 0.677371 0.094 Uiso 0.632(5) 1 calc R U P G 1
C124 C 0.19828(18) 0.2840(3) 0.68844(18) 0.074(2) Uani 0.632(5) 1 d . U P G 1
H12J H 0.187380 0.311902 0.698740 0.112 Uiso 0.632(5) 1 calc R U P G 1
H12K H 0.223661 0.277562 0.700654 0.112 Uiso 0.632(5) 1 calc R U P G 1
H12L H 0.196931 0.299809 0.668692 0.112 Uiso 0.632(5) 1 calc R U P G 1
C125 C 0.03542(11) 0.19874(16) 0.64490(10) 0.0634(11) Uani 1 1 d . . . . .
H12M H 0.031389 0.191387 0.623471 0.095 Uiso 1 1 calc R U . . .
H12N H 0.019319 0.173732 0.651684 0.095 Uiso 1 1 calc R U . . .
H12O H 0.030322 0.239917 0.647724 0.095 Uiso 1 1 calc R U . . .
C126 C 0.0950(2) 0.1940(3) 0.70868(11) 0.126(3) Uani 1 1 d . . . . .
H12P H 0.078056 0.170475 0.715231 0.188 Uiso 1 1 calc R U . . .
H12Q H 0.119877 0.183250 0.720581 0.188 Uiso 1 1 calc R U . . .
H12R H 0.091126 0.235593 0.711682 0.188 Uiso 1 1 calc R U . . .
C127 C 0.09342(11) 0.10077(14) 0.66414(10) 0.0601(10) Uani 1 1 d . . . . .
H12S H 0.089429 0.092696 0.642781 0.090 Uiso 1 1 calc R U . . .
H12T H 0.118032 0.089025 0.676259 0.090 Uiso 1 1 calc R U . . .
H12U H 0.075919 0.078642 0.670660 0.090 Uiso 1 1 calc R U . . .
C128 C 0.0204(3) 0.6441(5) 0.5649(2) 0.069(2) Uani 0.412(2) 1 d . U P D 2
H12V H 0.028014 0.673151 0.552916 0.104 Uiso 0.412(2) 1 calc R U P D 2
H12W H 0.026142 0.604731 0.559527 0.104 Uiso 0.412(2) 1 calc R U P D 2
H12X H -0.005719 0.647330 0.560810 0.104 Uiso 0.412(2) 1 calc R U P D 2
C129 C 0.0987(3) 0.6554(4) 0.6202(2) 0.060(2) Uani 0.412(2) 1 d . U P D 2
H12Y H 0.107517 0.684393 0.608923 0.090 Uiso 0.412(2) 1 calc R U P D 2
HB H 0.108450 0.664377 0.641824 0.090 Uiso 0.412(2) 1 calc R U P D 2
HC H 0.106739 0.616280 0.616618 0.090 Uiso 0.412(2) 1 calc R U P D 2
C130 C 0.0331(3) 0.7341(4) 0.6138(3) 0.075(2) Uani 0.412(2) 1 d . U P D 2
H13A H 0.041575 0.761561 0.601626 0.112 Uiso 0.412(2) 1 calc R U P D 2
H13B H 0.006732 0.737408 0.608400 0.112 Uiso 0.412(2) 1 calc R U P D 2
H13C H 0.044527 0.743499 0.635283 0.112 Uiso 0.412(2) 1 calc R U P D 2
C131 C -0.0371(5) 0.5343(9) 0.5774(4) 0.110(4) Uani 0.412(2) 1 d . U P D 2
H13D H -0.032451 0.552405 0.560122 0.164 Uiso 0.412(2) 1 calc R U P D 2
H13E H -0.024091 0.497033 0.582247 0.164 Uiso 0.412(2) 1 calc R U P D 2
H13F H -0.063135 0.527272 0.572282 0.164 Uiso 0.412(2) 1 calc R U P D 2
C132 C -0.0520(4) 0.6532(7) 0.5986(4) 0.111(4) Uani 0.412(2) 1 d . U P D 2
H13G H -0.046807 0.672920 0.581941 0.167 Uiso 0.412(2) 1 calc R U P D 2
H13H H -0.077460 0.641116 0.591844 0.167 Uiso 0.412(2) 1 calc R U P D 2
H13I H -0.047354 0.680177 0.615673 0.167 Uiso 0.412(2) 1 calc R U P D 2
C133 C -0.0306(4) 0.5485(8) 0.6413(4) 0.121(5) Uani 0.412(2) 1 d . U P D 2
H13J H -0.022661 0.573318 0.659352 0.181 Uiso 0.412(2) 1 calc R U P D 2
H13K H -0.056659 0.541400 0.635598 0.181 Uiso 0.412(2) 1 calc R U P D 2
H13L H -0.017615 0.511161 0.645563 0.181 Uiso 0.412(2) 1 calc R U P D 2
C134 C 0.1276(5) 0.6186(7) 0.7022(3) 0.094(4) Uani 0.325(3) 1 d D U P E 2
H13M H 0.111039 0.633722 0.683035 0.141 Uiso 0.325(3) 1 calc R U P E 2
H13N H 0.129968 0.647343 0.718220 0.141 Uiso 0.325(3) 1 calc R U P E 2
H13O H 0.151436 0.611662 0.700232 0.141 Uiso 0.325(3) 1 calc R U P E 2
C135 C 0.0660(4) 0.5823(8) 0.7161(4) 0.094(2) Uani 0.325(3) 1 d D U P E 2
H13P H 0.052085 0.551015 0.721414 0.141 Uiso 0.325(3) 1 calc R U P E 2
H13Q H 0.072569 0.611848 0.732152 0.141 Uiso 0.325(3) 1 calc R U P E 2
H13R H 0.051357 0.600423 0.697070 0.141 Uiso 0.325(3) 1 calc R U P E 2
C136 C 0.1408(7) 0.5200(14) 0.7479(5) 0.096(5) Uani 0.325(3) 1 d D U P E 2
H13S H 0.130949 0.483234 0.752639 0.144 Uiso 0.325(3) 1 calc R U P E 2
H13T H 0.164617 0.512695 0.746079 0.144 Uiso 0.325(3) 1 calc R U P E 2
H13U H 0.143149 0.548376 0.764067 0.144 Uiso 0.325(3) 1 calc R U P E 2
C137 C 0.0416(4) 0.4237(7) 0.7057(3) 0.072(3) Uani 0.325(3) 1 d . U P E 2
H13V H 0.038930 0.382905 0.711007 0.107 Uiso 0.325(3) 1 calc R U P E 2
H13W H 0.050920 0.447140 0.724113 0.107 Uiso 0.325(3) 1 calc R U P E 2
H13X H 0.018042 0.439032 0.693143 0.107 Uiso 0.325(3) 1 calc R U P E 2
C138 C 0.1121(5) 0.3777(6) 0.7008(4) 0.085(4) Uani 0.325(3) 1 d . U P E 2
H13Y H 0.103257 0.338019 0.702191 0.128 Uiso 0.325(3) 1 calc R U P E 2
HD H 0.127118 0.377348 0.687800 0.128 Uiso 0.325(3) 1 calc R U P E 2
HE H 0.126566 0.391306 0.721030 0.128 Uiso 0.325(3) 1 calc R U P E 2
C139 C 0.0312(5) 0.3999(7) 0.6414(4) 0.085(4) Uani 0.325(3) 1 d . U P E 2
H13Z H 0.027289 0.357558 0.641703 0.128 Uiso 0.325(3) 1 calc R U P E 2
HF H 0.008415 0.420367 0.639050 0.128 Uiso 0.325(3) 1 calc R U P E 2
HG H 0.039348 0.409704 0.624387 0.128 Uiso 0.325(3) 1 calc R U P E 2
C182 C 0.1917(3) 0.1323(6) 0.6906(3) 0.076(3) Uani 0.368(5) 1 d . U P G 2
H18A H 0.178680 0.107705 0.673288 0.115 Uiso 0.368(5) 1 calc R U P G 2
H18B H 0.217577 0.131931 0.693354 0.115 Uiso 0.368(5) 1 calc R U P G 2
H18C H 0.187878 0.117164 0.708821 0.115 Uiso 0.368(5) 1 calc R U P G 2
C183 C 0.1981(3) 0.2544(6) 0.7154(3) 0.070(3) Uani 0.368(5) 1 d . U P G 2
H18D H 0.187344 0.249255 0.731256 0.106 Uiso 0.368(5) 1 calc R U P G 2
H18E H 0.223267 0.240784 0.722679 0.106 Uiso 0.368(5) 1 calc R U P G 2
H18F H 0.197500 0.295908 0.709961 0.106 Uiso 0.368(5) 1 calc R U P G 2
C184 C 0.2016(3) 0.2335(6) 0.6573(3) 0.067(3) Uani 0.368(5) 1 d . U P G 2
H18G H 0.191294 0.213857 0.637774 0.101 Uiso 0.368(5) 1 calc R U P G 2
H18H H 0.200898 0.275970 0.654259 0.101 Uiso 0.368(5) 1 calc R U P G 2
H18I H 0.226665 0.220845 0.666977 0.101 Uiso 0.368(5) 1 calc R U P G 2
Si7A Si 0.5123(3) 0.3890(6) 0.6804(2) 0.0471(17) Uani 0.262(14) 1 d . U P C 2
C60B C 0.5478(6) 0.4203(9) 0.6681(5) 0.0473(13) Uani 0.262(14) 1 d . U P C 2
H60D H 0.538594 0.426109 0.646228 0.071 Uiso 0.262(14) 1 calc R U P C 2
H60E H 0.555416 0.457970 0.678212 0.071 Uiso 0.262(14) 1 calc R U P C 2
H60F H 0.568544 0.393540 0.673392 0.071 Uiso 0.262(14) 1 calc R U P C 2
C58B C 0.4994(7) 0.3117(10) 0.6637(7) 0.072(2) Uani 0.262(14) 1 d . U P C 2
H58D H 0.489201 0.314260 0.641678 0.109 Uiso 0.262(14) 1 calc R U P C 2
H58E H 0.521007 0.286838 0.669415 0.109 Uiso 0.262(14) 1 calc R U P C 2
H58F H 0.481405 0.294679 0.671640 0.109 Uiso 0.262(14) 1 calc R U P C 2
C59B C 0.5301(7) 0.3795(12) 0.7195(6) 0.0601(16) Uani 0.262(14) 1 d . U P C 2
H59D H 0.511478 0.362688 0.726787 0.090 Uiso 0.262(14) 1 calc R U P C 2
H59E H 0.550893 0.353023 0.724449 0.090 Uiso 0.262(14) 1 calc R U P C 2
H59F H 0.537765 0.417453 0.729269 0.090 Uiso 0.262(14) 1 calc R U P C 2

loop_
_atom_site_aniso_label
_atom_site_aniso_U_11
_atom_site_aniso_U_22
_atom_site_aniso_U_33
_atom_site_aniso_U_23
_atom_site_aniso_U_13
_atom_site_aniso_U_12
Si1A 0.0575(6) 0.0299(4) 0.0466(5) -0.0016(3) 0.0329(4) -0.0065(4)
Si1B 0.061(4) 0.034(4) 0.045(4) 0.003(3) 0.024(3) -0.007(3)
Si2A 0.0860(9) 0.0407(5) 0.0704(7) 0.0067(5) 0.0590(7) 0.0043(5)
Si2B 0.073(5) 0.051(4) 0.064(4) -0.011(4) 0.029(4) -0.040(4)
Si3A 0.120(2) 0.124(2) 0.0639(17) 0.0107(17) -0.0037(17) -0.0746(19)
Si3B 0.071(2) 0.084(2) 0.084(3) 0.015(2) 0.042(2) -0.0020(18)
Si4 0.1300(12) 0.0689(8) 0.0603(7) -0.0082(6) 0.0401(8) 0.0027(8)
Si5 0.0463(4) 0.0277(3) 0.0340(3) -0.0037(3) 0.0222(3) -0.0069(3)
Si6 0.0642(5) 0.0290(4) 0.0332(4) -0.0032(3) 0.0267(4) -0.0130(3)
Si7 0.0428(8) 0.0356(10) 0.0342(10) 0.0118(7) 0.0133(7) 0.0031(7)
Si8 0.0665(6) 0.0416(4) 0.0351(4) -0.0030(3) 0.0292(4) -0.0029(4)
Si9 0.0501(5) 0.0380(4) 0.0493(5) 0.0001(3) 0.0285(4) 0.0040(3)
Si10 0.0546(5) 0.0309(4) 0.0471(4) -0.0015(3) 0.0293(4) -0.0030(3)
Si11 0.0503(5) 0.0517(5) 0.0397(4) 0.0025(3) 0.0221(4) 0.0077(4)
Si12 0.0446(5) 0.0512(5) 0.0498(5) -0.0039(4) 0.0121(4) 0.0021(4)
Si13 0.0373(4) 0.0318(3) 0.0325(3) -0.0002(3) 0.0204(3) 0.0026(3)
Si14 0.0354(4) 0.0573(5) 0.0357(4) 0.0003(3) 0.0200(3) 0.0016(3)
Si15 0.0641(6) 0.0420(4) 0.0389(4) -0.0107(3) 0.0266(4) -0.0019(4)
Si16 0.0826(7) 0.0533(5) 0.0410(4) 0.0122(4) 0.0348(5) 0.0058(5)
Si17 0.1153(17) 0.0340(8) 0.0654(11) 0.0010(7) 0.0270(11) 0.0182(9)
Si18 0.0444(9) 0.0605(10) 0.0430(8) 0.0047(7) 0.0194(7) 0.0020(7)
Si19 0.0637(10) 0.0638(10) 0.0499(8) 0.0085(7) 0.0075(7) -0.0110(7)
Si20 0.0633(10) 0.0360(6) 0.0457(7) 0.0063(5) 0.0290(7) -0.0042(6)
Si21 0.0520(5) 0.0271(3) 0.0376(4) -0.0004(3) 0.0263(3) 0.0022(3)
Si22 0.0588(5) 0.0346(4) 0.0375(4) -0.0066(3) 0.0256(4) 0.0087(3)
Si23 0.0571(6) 0.0445(5) 0.0490(5) -0.0005(4) 0.0058(4) -0.0078(4)
Si24 0.0749(6) 0.0365(4) 0.0374(4) 0.0006(3) 0.0327(4) -0.0082(4)
Si25 0.0744(19) 0.0587(18) 0.0772(17) 0.0205(14) 0.0571(16) 0.0186(15)
Si26 0.0709(18) 0.108(2) 0.121(2) 0.0536(19) 0.0661(17) 0.0229(16)
Si27 0.173(4) 0.108(3) 0.052(2) -0.010(2) 0.039(2) -0.060(3)
Si28 0.098(3) 0.0347(14) 0.0540(17) 0.0053(12) 0.0474(19) -0.0002(15)
Al1 0.0559(5) 0.0224(4) 0.0601(6) 0.0044(4) 0.0285(5) -0.0007(4)
Al2 0.0351(4) 0.0279(4) 0.0302(4) 0.0026(3) 0.0197(3) 0.0030(3)
Al3 0.0358(4) 0.0292(4) 0.0386(4) -0.0014(3) 0.0183(3) -0.0061(3)
Al4 0.0368(4) 0.0224(3) 0.0308(4) -0.0005(3) 0.0188(3) 0.0005(3)
Al5 0.0612(6) 0.0316(4) 0.0451(5) 0.0066(3) 0.0360(4) 0.0111(4)
Al6 0.0416(4) 0.0209(3) 0.0379(4) -0.0041(3) 0.0266(3) -0.0053(3)
C1 0.0372(14) 0.0201(11) 0.0401(13) -0.0018(9) 0.0253(11) -0.0010(10)
C2 0.0404(14) 0.0198(11) 0.0467(14) -0.0044(10) 0.0312(12) -0.0037(10)
C3 0.0404(14) 0.0202(11) 0.0465(14) -0.0014(10) 0.0314(12) 0.0011(10)
C4 0.0489(16) 0.0183(11) 0.0551(16) 0.0004(10) 0.0368(14) -0.0007(10)
C5 0.0488(16) 0.0243(12) 0.0487(15) 0.0025(11) 0.0324(13) 0.0029(11)
C6 0.0398(15) 0.0276(12) 0.0431(14) 0.0006(10) 0.0269(12) 0.0025(11)
C7 0.0386(14) 0.0240(11) 0.0485(15) 0.0021(10) 0.0318(12) 0.0020(10)
C8 0.0415(14) 0.0203(11) 0.0436(14) 0.0006(10) 0.0315(12) 0.0009(10)
C9 0.0348(13) 0.0200(11) 0.0421(13) 0.0010(10) 0.0260(11) 0.0001(9)
C10 0.0354(13) 0.0176(10) 0.0389(13) 0.0006(9) 0.0224(11) -0.0017(9)
C11 0.0330(13) 0.0228(11) 0.0419(14) 0.0015(10) 0.0210(11) -0.0028(10)
C12 0.0384(14) 0.0228(11) 0.0365(13) 0.0007(10) 0.0183(11) -0.0038(10)
C13 0.0399(14) 0.0183(11) 0.0370(13) 0.0014(9) 0.0193(11) -0.0025(10)
C14 0.0351(13) 0.0196(11) 0.0411(13) 0.0001(9) 0.0217(11) 0.0019(10)
C15 0.0335(13) 0.0168(10) 0.0392(13) 0.0013(9) 0.0211(11) -0.0004(9)
C16 0.0337(13) 0.0189(10) 0.0408(13) 0.0002(9) 0.0235(11) -0.0018(9)
C17 0.0320(13) 0.0198(11) 0.0409(13) -0.0018(9) 0.0219(11) -0.0017(9)
C18 0.0428(15) 0.0240(12) 0.0469(15) -0.0007(10) 0.0305(13) 0.0015(10)
C19 0.0423(15) 0.0292(13) 0.0467(15) 0.0004(11) 0.0303(13) -0.0009(11)
C20 0.0378(14) 0.0269(12) 0.0443(14) -0.0015(10) 0.0258(12) -0.0047(10)
C21 0.0421(15) 0.0188(11) 0.0534(16) -0.0028(10) 0.0317(13) -0.0041(10)
C22 0.0360(13) 0.0181(11) 0.0457(14) -0.0035(10) 0.0282(12) -0.0048(9)
C23 0.0529(17) 0.0258(12) 0.0561(17) -0.0103(12) 0.0378(15) -0.0056(12)
C24 0.057(2) 0.0480(18) 0.067(2) -0.0255(16) 0.0339(18) -0.0132(15)
C25 0.074(3) 0.065(2) 0.081(3) -0.035(2) 0.036(2) -0.025(2)
C26 0.0402(14) 0.0285(12) 0.0438(14) 0.0042(10) 0.0281(12) -0.0012(11)
C27 0.071(2) 0.0383(15) 0.0575(19) -0.0022(13) 0.0484(18) -0.0045(14)
C28 0.070(2) 0.061(2) 0.0549(19) 0.0055(16) 0.0471(18) 0.0041(17)
C29 0.0362(14) 0.0281(12) 0.0420(14) 0.0010(10) 0.0214(12) -0.0003(10)
C30 0.0502(17) 0.0413(15) 0.0489(17) 0.0123(13) 0.0281(14) 0.0048(13)
C31 0.069(2) 0.0512(19) 0.057(2) 0.0179(16) 0.0341(18) 0.0160(17)
C32 0.0520(18) 0.0269(13) 0.0632(19) 0.0096(13) 0.0316(16) 0.0057(12)
C33 0.059(2) 0.0325(15) 0.070(2) 0.0043(14) 0.0317(18) 0.0021(14)
C34 0.0603(19) 0.0292(13) 0.0627(19) 0.0050(13) 0.0412(17) 0.0025(13)
C35A 0.109(5) 0.044(3) 0.068(3) -0.012(2) 0.058(3) -0.020(3)
C35B 0.064(12) 0.035(10) 0.052(11) -0.006(9) 0.034(9) -0.020(9)
C36A 0.065(3) 0.052(3) 0.073(3) 0.007(2) 0.046(3) -0.002(2)
C36B 0.051(11) 0.043(11) 0.057(11) 0.012(10) 0.031(10) -0.003(10)
C37A 0.080(3) 0.046(2) 0.056(2) 0.0088(17) 0.031(2) -0.0131(19)
C37B 0.083(12) 0.058(11) 0.045(10) 0.000(10) 0.012(10) 0.006(11)
C38A 0.103(4) 0.054(2) 0.082(3) -0.003(2) 0.068(3) 0.006(2)
C38B 0.089(14) 0.064(13) 0.088(14) -0.010(12) 0.026(12) -0.024(12)
C39A 0.093(3) 0.052(2) 0.098(3) 0.011(2) 0.073(3) -0.001(2)
C39B 0.093(3) 0.052(2) 0.098(3) 0.011(2) 0.073(3) -0.001(2)
C40A 0.110(4) 0.075(3) 0.058(3) 0.009(2) 0.045(3) 0.003(3)
C40B 0.075(11) 0.074(11) 0.085(11) 0.011(10) 0.043(10) -0.025(10)
C41 0.086(3) 0.0410(18) 0.068(2) -0.0078(17) 0.022(2) -0.0045(18)
C42A 0.091(6) 0.161(8) 0.140(8) -0.014(7) 0.011(6) -0.001(6)
C42B 0.107(7) 0.132(8) 0.120(7) -0.019(7) 0.065(6) -0.016(7)
C43A 0.074(5) 0.177(8) 0.156(8) -0.063(7) 0.057(5) -0.052(5)
C43B 0.125(10) 0.095(8) 0.093(8) -0.009(7) 0.031(8) -0.044(8)
C44A 0.132(9) 0.095(7) 0.094(6) 0.024(5) -0.008(6) -0.066(6)
C44B 0.074(7) 0.102(8) 0.104(8) -0.006(7) 0.019(6) 0.004(6)
C45A 0.183(10) 0.098(6) 0.103(7) -0.009(5) 0.084(7) 0.045(7)
C45B 0.153(12) 0.059(7) 0.131(11) -0.018(7) 0.023(9) 0.021(8)
C46A 0.097(6) 0.111(6) 0.075(5) -0.016(4) 0.049(5) 0.000(5)
C46B 0.113(9) 0.115(10) 0.107(9) -0.018(7) 0.072(8) -0.002(8)
C47A 0.166(9) 0.136(8) 0.050(4) -0.013(5) 0.031(5) -0.059(7)
C47B 0.151(11) 0.122(10) 0.081(8) 0.005(7) 0.059(8) 0.008(9)
C48 0.0409(15) 0.0280(12) 0.0429(14) 0.0022(10) 0.0256(12) 0.0042(11)
C49 0.0413(15) 0.0467(16) 0.0386(14) 0.0058(12) 0.0234(13) 0.0091(13)
C50 0.0339(13) 0.0333(13) 0.0314(12) -0.0013(10) 0.0189(11) -0.0036(10)
C51 0.064(2) 0.0462(17) 0.0415(16) -0.0024(13) 0.0167(15) -0.0135(15)
C52 0.061(2) 0.0353(15) 0.0533(18) -0.0019(13) 0.0297(16) -0.0134(14)
C53 0.086(3) 0.0390(16) 0.062(2) -0.0116(14) 0.052(2) -0.0075(16)
C54 0.093(3) 0.0468(18) 0.0521(19) 0.0040(14) 0.050(2) -0.0104(18)
C55 0.123(4) 0.052(2) 0.053(2) -0.0091(16) 0.039(2) -0.047(2)
C56 0.101(3) 0.0346(16) 0.063(2) 0.0075(15) 0.046(2) 0.0130(18)
C57 0.0450(16) 0.0378(14) 0.0340(13) 0.0045(11) 0.0221(12) -0.0007(12)
C58A 0.063(4) 0.047(4) 0.102(4) -0.009(3) 0.020(3) 0.012(3)
C60A 0.0483(19) 0.051(4) 0.0488(19) -0.001(3) 0.0245(16) -0.003(3)
C59A 0.059(4) 0.075(5) 0.051(2) 0.023(3) 0.023(3) 0.007(3)
C61 0.089(3) 0.066(2) 0.080(3) -0.024(2) 0.049(2) -0.026(2)
C62 0.111(3) 0.0391(17) 0.055(2) 0.0019(15) 0.039(2) 0.0184(19)
C63 0.076(3) 0.079(3) 0.0494(19) 0.0040(18) 0.0408(19) 0.012(2)
C64 0.0375(14) 0.0245(12) 0.0410(14) -0.0002(10) 0.0169(12) -0.0048(10)
C65 0.0487(17) 0.0372(14) 0.0424(15) -0.0015(12) 0.0222(13) -0.0114(13)
C66 0.0352(14) 0.0358(14) 0.0420(14) -0.0040(11) 0.0197(12) -0.0066(11)
C67 0.060(2) 0.058(2) 0.0531(19) -0.0142(16) 0.0297(17) -0.0093(17)
C68 0.131(4) 0.044(2) 0.079(3) 0.0045(18) 0.067(3) 0.019(2)
C69 0.0472(19) 0.079(3) 0.063(2) 0.0008(19) 0.0337(17) 0.0040(18)
C70 0.102(3) 0.0423(18) 0.070(2) 0.0047(16) 0.059(2) -0.0003(19)
C71 0.072(2) 0.0374(16) 0.061(2) -0.0092(14) 0.0378(18) -0.0096(15)
C72 0.059(2) 0.0526(19) 0.0527(19) -0.0064(15) 0.0204(16) 0.0142(16)
C73 0.0403(15) 0.0420(15) 0.0423(15) -0.0017(12) 0.0177(13) -0.0019(12)
C74 0.052(2) 0.082(3) 0.084(3) -0.026(2) 0.018(2) 0.015(2)
C75 0.052(2) 0.075(3) 0.068(2) -0.005(2) 0.0174(18) -0.0167(19)
C76 0.068(3) 0.076(3) 0.050(2) 0.0074(18) 0.0097(18) 0.011(2)
C77 0.072(3) 0.065(2) 0.058(2) -0.0165(18) 0.0165(19) 0.013(2)
C78 0.087(3) 0.099(3) 0.067(2) 0.030(2) 0.052(2) 0.025(3)
C79 0.0454(17) 0.0450(17) 0.0503(17) 0.0033(13) 0.0223(14) 0.0038(13)
C80 0.0440(15) 0.0206(11) 0.0387(13) -0.0028(10) 0.0224(12) -0.0040(10)
C81 0.0546(17) 0.0236(12) 0.0380(14) -0.0027(10) 0.0180(13) 0.0002(12)
C82 0.0392(14) 0.0275(12) 0.0323(12) -0.0013(10) 0.0190(11) 0.0041(10)
C83 0.0468(17) 0.0584(19) 0.0409(15) -0.0109(14) 0.0235(14) 0.0004(14)
C84 0.0429(16) 0.0406(15) 0.0429(15) -0.0052(12) 0.0252(13) -0.0030(12)
C85 0.068(2) 0.0470(18) 0.060(2) 0.0131(15) 0.0407(18) 0.0065(16)
C86 0.0435(17) 0.060(2) 0.0522(18) -0.0024(15) 0.0174(15) 0.0121(15)
C87 0.050(2) 0.145(5) 0.054(2) -0.008(2) 0.0353(18) 0.002(2)
C88 0.052(2) 0.057(2) 0.068(2) 0.0091(17) 0.0211(18) -0.0129(16)
C89 0.0502(17) 0.0392(15) 0.0318(13) 0.0036(11) 0.0202(12) 0.0070(12)
C90 0.072(2) 0.0407(17) 0.067(2) -0.0146(15) 0.0444(19) -0.0134(16)
C91 0.151(5) 0.077(3) 0.053(2) -0.022(2) 0.014(3) -0.012(3)
C92 0.113(4) 0.052(2) 0.124(4) -0.019(2) 0.093(3) -0.003(2)
C93A 0.140(6) 0.093(4) 0.048(3) 0.006(3) 0.051(3) -0.020(4)
C93B 0.103(10) 0.073(9) 0.055(7) 0.020(7) 0.032(7) -0.005(8)
C94A 0.090(4) 0.089(4) 0.067(3) 0.009(3) 0.045(3) -0.019(3)
C94B 0.079(9) 0.078(9) 0.061(8) 0.018(7) 0.054(7) -0.001(7)
C95A 0.131(5) 0.059(3) 0.081(4) 0.030(3) 0.061(4) 0.007(3)
C95B 0.090(9) 0.063(8) 0.071(8) 0.011(7) 0.051(7) -0.007(7)
C96 0.0488(16) 0.0338(14) 0.0494(16) -0.0022(12) 0.0343(14) -0.0043(12)
C97 0.0552(19) 0.0580(19) 0.0538(18) 0.0088(15) 0.0405(16) 0.0106(15)
C98 0.056(3) 0.046(3) 0.050(2) 0.006(2) 0.037(2) 0.019(2)
C98B 0.073(4) 0.057(4) 0.073(4) 0.023(3) 0.054(3) 0.020(3)
C99 0.147(8) 0.052(4) 0.084(5) -0.014(4) 0.025(5) 0.026(5)
C100 0.116(7) 0.069(5) 0.119(6) 0.005(5) 0.051(6) -0.024(5)
C101 0.141(7) 0.071(5) 0.099(6) 0.013(4) 0.037(5) 0.051(5)
C102 0.071(4) 0.067(4) 0.053(3) -0.011(3) 0.020(3) -0.019(3)
C103 0.081(4) 0.081(4) 0.054(3) 0.007(3) 0.037(3) 0.013(4)
C104 0.059(4) 0.094(5) 0.078(4) 0.017(4) 0.035(3) 0.011(4)
C105 0.109(3) 0.0431(18) 0.0490(19) 0.0041(14) 0.040(2) 0.0113(19)
C106 0.090(4) 0.092(5) 0.073(4) 0.007(3) 0.023(3) -0.041(4)
C107 0.126(8) 0.113(6) 0.052(4) 0.015(4) 0.003(5) -0.037(6)
C108 0.096(4) 0.094(4) 0.092(4) 0.012(4) 0.032(4) 0.009(4)
C109 0.097(5) 0.079(4) 0.064(3) 0.020(3) 0.043(3) -0.012(4)
C110 0.081(4) 0.038(3) 0.068(3) -0.003(2) 0.037(3) -0.008(3)
C111 0.061(3) 0.079(4) 0.080(4) 0.017(3) 0.042(3) -0.001(3)
C112 0.0419(15) 0.0260(12) 0.0451(14) 0.0007(10) 0.0282(12) -0.0037(11)
C113 0.065(2) 0.0417(16) 0.0507(17) -0.0087(13) 0.0402(16) -0.0224(15)
C114 0.0450(15) 0.0229(11) 0.0369(13) -0.0042(10) 0.0256(12) -0.0037(10)
C115 0.107(3) 0.0411(17) 0.0537(19) 0.0109(14) 0.054(2) 0.0186(18)
C116 0.0572(19) 0.0323(14) 0.0565(18) -0.0011(12) 0.0361(16) 0.0059(13)
C117 0.056(2) 0.0509(19) 0.0521(19) -0.0080(15) 0.0177(16) -0.0013(16)
C118 0.089(3) 0.0378(16) 0.0448(17) -0.0109(13) 0.0329(18) 0.0039(16)
C119 0.129(4) 0.069(3) 0.049(2) 0.0027(18) 0.036(2) 0.055(3)
C120 0.082(3) 0.082(3) 0.095(3) -0.032(2) 0.069(3) -0.012(2)
C121 0.0592(19) 0.0275(13) 0.0380(14) -0.0036(11) 0.0201(14) -0.0094(12)
C122 0.071(4) 0.106(5) 0.046(3) 0.010(3) 0.021(3) 0.012(4)
C123 0.050(3) 0.077(4) 0.067(4) -0.019(3) 0.028(3) 0.003(3)
C124 0.054(3) 0.063(4) 0.090(5) 0.005(3) 0.003(3) -0.014(3)
C125 0.086(3) 0.0451(18) 0.089(3) 0.0171(18) 0.069(2) 0.0108(18)
C126 0.228(8) 0.122(5) 0.057(3) -0.023(3) 0.087(4) -0.075(5)
C127 0.073(2) 0.0349(16) 0.090(3) 0.0136(17) 0.051(2) 0.0007(16)
C128 0.083(6) 0.072(6) 0.069(5) 0.013(4) 0.047(5) -0.001(5)
C129 0.076(5) 0.046(4) 0.075(5) 0.009(4) 0.048(4) 0.006(4)
C130 0.103(6) 0.058(5) 0.081(5) 0.010(4) 0.054(5) 0.026(5)
C131 0.098(8) 0.115(8) 0.113(7) 0.014(7) 0.032(7) -0.008(7)
C132 0.087(7) 0.124(8) 0.146(9) 0.048(7) 0.070(6) 0.041(6)
C133 0.090(7) 0.156(10) 0.150(9) 0.069(8) 0.086(7) 0.015(7)
C134 0.144(9) 0.086(8) 0.053(6) 0.002(6) 0.033(6) -0.049(7)
C135 0.096(4) 0.094(4) 0.092(4) 0.012(4) 0.032(4) 0.009(4)
C136 0.126(10) 0.102(8) 0.059(8) 0.009(7) 0.029(8) -0.008(9)
C137 0.099(7) 0.064(6) 0.065(6) 0.015(5) 0.045(6) 0.019(6)
C138 0.115(8) 0.058(6) 0.109(8) 0.018(6) 0.071(7) 0.026(6)
C139 0.119(9) 0.061(7) 0.089(8) -0.004(6) 0.051(7) -0.020(7)
C182 0.064(6) 0.069(7) 0.084(8) -0.003(6) 0.009(6) 0.009(5)
C183 0.061(6) 0.088(7) 0.060(6) -0.017(5) 0.017(5) -0.009(5)
C184 0.051(5) 0.090(7) 0.071(6) -0.001(5) 0.035(5) 0.007(5)
Si7A 0.055(3) 0.059(4) 0.042(2) 0.026(3) 0.036(2) 0.031(3)
C60B 0.0483(19) 0.051(4) 0.0488(19) -0.001(3) 0.0245(16) -0.003(3)
C58B 0.063(4) 0.047(4) 0.102(4) -0.009(3) 0.020(3) 0.012(3)
C59B 0.059(4) 0.075(5) 0.051(2) 0.023(3) 0.023(3) 0.007(3)

loop_
_atom_type_symbol
_atom_type_description
_atom_type_scat_dispersion_real
_atom_type_scat_dispersion_imag
_atom_type_scat_source
C C 0.0181 0.0091 'International Tables Vol C Tables 4.2.6.8 and 6.1.1.4'
H H 0.0000 0.0000 'International Tables Vol C Tables 4.2.6.8 and 6.1.1.4'
Al Al 0.2130 0.2455 'International Tables Vol C Tables 4.2.6.8 and 6.1.1.4'
Si Si 0.2541 0.3302 'International Tables Vol C Tables 4.2.6.8 and 6.1.1.4'

loop_
_geom_angle_atom_site_label_1
_geom_angle_atom_site_label_2
_geom_angle_atom_site_label_3
_geom_angle
_geom_angle_site_symmetry_1
_geom_angle_site_symmetry_3
_geom_angle_publ_flag
C34 Si1A C35A 119.8(2) . . ?
C34 Si1A C36A 109.3(2) . . ?
C34 Si1A C37A 102.09(18) . . ?
C35A Si1A C36A 102.1(3) . . ?
C35A Si1A C37A 107.1(2) . . ?
C37A Si1A C36A 117.2(2) . . ?
C35B Si1B C34 107.5(16) . . ?
C36B Si1B C34 108(2) . . ?
C36B Si1B C35B 108(3) . . ?
C36B Si1B C37B 104(3) . . ?
C37B Si1B C34 118.9(19) . . ?
C37B Si1B C35B 110(2) . . ?
C34 Si2A C38A 107.6(2) . . ?
C34 Si2A C39A 107.5(2) . . ?
C34 Si2A C40A 117.16(19) . . ?
C38A Si2A C40A 106.8(3) . . ?
C39A Si2A C38A 108.7(2) . . ?
C39A Si2A C40A 108.9(3) . . ?
C34 Si2B C38B 95.6(18) . . ?
C34 Si2B C39B 104.6(15) . . ?
C34 Si2B C40B 126.3(14) . . ?
C38B Si2B C39B 93(2) . . ?
C40B Si2B C38B 80(2) . . ?
C40B Si2B C39B 129(2) . . ?
C41 Si3A C42A 108.8(5) . . ?
C43A Si3A C41 105.6(4) . . ?
C43A Si3A C42A 111.6(7) . . ?
C43A Si3A C44A 109.0(7) . . ?
C44A Si3A C41 109.2(5) . . ?
C44A Si3A C42A 112.4(6) . . ?
C42B Si3B C41 109.8(6) . . ?
C42B Si3B C44B 98.2(8) . . ?
C43B Si3B C41 119.9(8) . . ?
C43B Si3B C42B 113.5(10) . . ?
C43B Si3B C44B 85.7(9) . . ?
C44B Si3B C41 126.8(5) . . ?
C41 Si4 C45A 113.9(3) . . ?
C41 Si4 C45B 108.4(7) . . ?
C41 Si4 C46A 107.1(3) . . ?
C41 Si4 C46B 108.5(4) . . ?
C41 Si4 C47A 101.8(4) . . ?
C41 Si4 C47B 109.4(5) . . ?
C45A Si4 C47A 117.3(5) . . ?
C45B Si4 C46B 108.8(8) . . ?
C45B Si4 C47B 112.8(8) . . ?
C46A Si4 C45A 103.8(6) . . ?
C46A Si4 C47A 112.9(4) . . ?
C47B Si4 C46B 108.9(8) . . ?
C50 Si5 C51 116.84(13) . . ?
C52 Si5 C50 113.70(13) . . ?
C52 Si5 C51 104.60(16) . . ?
C53 Si5 C50 105.75(15) . . ?
C53 Si5 C51 112.73(17) . . ?
C53 Si5 C52 102.44(16) . . ?
C50 Si6 C55 107.92(15) . . ?
C50 Si6 C56 113.46(14) . . ?
C54 Si6 C50 110.91(14) . . ?
C54 Si6 C55 106.21(19) . . ?
C54 Si6 C56 104.70(19) . . ?
C56 Si6 C55 113.4(2) . . ?
C57 Si7 C59A 117.8(3) . . ?
C58A Si7 C57 106.4(3) . . ?
C58A Si7 C59A 106.6(4) . . ?
C60A Si7 C57 115.1(2) . . ?
C60A Si7 C58A 112.3(4) . . ?
C60A Si7 C59A 98.3(3) . . ?
C57 Si8 C61 115.88(17) . . ?
C57 Si8 C62 109.54(15) . . ?
C61 Si8 C62 111.3(2) . . ?
C63 Si8 C57 106.98(17) . . ?
C63 Si8 C61 105.4(2) . . ?
C63 Si8 C62 107.28(19) . . ?
C66 Si9 Al3 37.14(9) . . ?
C66 Si9 C67 110.62(15) . . ?
C66 Si9 C68 114.17(16) . . ?
C66 Si9 C69 104.06(16) . . ?
C67 Si9 Al3 102.87(10) . . ?
C68 Si9 Al3 83.24(13) . . ?
C68 Si9 C67 106.7(2) . . ?
C68 Si9 C69 103.4(2) . . ?
C69 Si9 Al3 133.75(13) . . ?
C69 Si9 C67 117.99(16) . . ?
C66 Si10 C72 112.96(14) . . ?
C70 Si10 C66 113.78(16) . . ?
C70 Si10 C71 101.40(18) . . ?
C70 Si10 C72 107.0(2) . . ?
C71 Si10 C66 106.99(15) . . ?
C71 Si10 C72 114.25(16) . . ?
C73 Si11 C77 110.40(17) . . ?
C73 Si11 C79 116.50(14) . . ?
C77 Si11 C79 108.92(17) . . ?
C78 Si11 C73 104.58(18) . . ?
C78 Si11 C77 111.5(2) . . ?
C78 Si11 C79 104.72(19) . . ?
C74 Si12 C73 109.64(17) . . ?
C74 Si12 C75 110.0(2) . . ?
C75 Si12 C73 114.08(17) . . ?
C76 Si12 C73 117.37(18) . . ?
C76 Si12 C74 102.3(2) . . ?
C76 Si12 C75 102.7(2) . . ?
C82 Si13 C83 109.43(14) . . ?
C82 Si13 C84 107.28(13) . . ?
C82 Si13 C85 110.69(13) . . ?
C83 Si13 C84 112.84(13) . . ?
C85 Si13 C83 107.81(17) . . ?
C85 Si13 C84 108.82(15) . . ?
C86 Si14 C82 118.82(14) . . ?
C87 Si14 C82 105.26(17) . . ?
C87 Si14 C86 101.5(2) . . ?
C87 Si14 C88 111.8(2) . . ?
C88 Si14 C82 113.62(15) . . ?
C88 Si14 C86 105.25(17) . . ?
C89 Si15 C91 111.10(19) . . ?
C90 Si15 C89 115.64(14) . . ?
C90 Si15 C91 101.5(2) . . ?
C90 Si15 C92 101.1(2) . . ?
C92 Si15 C89 109.16(17) . . ?
C92 Si15 C91 118.1(2) . . ?
C89 Si16 C93A 107.3(2) . . ?
C89 Si16 C93B 114.6(6) . . ?
C89 Si16 C94A 106.2(2) . . ?
C89 Si16 C94B 111.9(5) . . ?
C89 Si16 C95A 113.2(2) . . ?
C89 Si16 C95B 113.4(5) . . ?
C93A Si16 C94A 116.8(3) . . ?
C93B Si16 C94B 115.5(9) . . ?
C93B Si16 C95B 107.9(9) . . ?
C94B Si16 C95B 91.3(9) . . ?
C95A Si16 C93A 101.3(3) . . ?
C95A Si16 C94A 112.1(3) . . ?
C98 Si17 C99 111.6(3) . . ?
C98 Si17 C101 109.3(4) . . ?
C99 Si17 C101 114.5(4) . . ?
C100 Si17 C98 110.9(4) . . ?
C100 Si17 C99 99.1(6) . . ?
C100 Si17 C101 111.1(6) . . ?
C102 Si18 C98 109.8(3) . . ?
C102 Si18 C104 106.9(4) . . ?
C103 Si18 C98 110.3(3) . . ?
C103 Si18 C102 109.1(3) . . ?
C103 Si18 C104 104.8(3) . . ?
C104 Si18 C98 115.6(3) . . ?
C106 Si19 C105 111.9(3) . . ?
C106 Si19 C107 101.6(5) . . ?
C106 Si19 C108 108.1(4) . . ?
C107 Si19 C105 109.3(4) . . ?
C107 Si19 C108 108.9(5) . . ?
C108 Si19 C105 116.1(3) . . ?
C105 Si20 C111 112.1(2) . . ?
C109 Si20 C105 109.0(3) . . ?
C109 Si20 C111 110.8(3) . . ?
C110 Si20 C105 113.8(2) . . ?
C110 Si20 C109 107.0(4) . . ?
C110 Si20 C111 104.0(3) . . ?
C115 Si21 C114 113.23(16) . . ?
C115 Si21 C116 102.72(15) . . ?
C115 Si21 C117 105.9(2) . . ?
C116 Si21 C114 110.08(14) . . ?
C116 Si21 C117 108.72(15) . . ?
C117 Si21 C114 115.39(14) . . ?
C114 Si22 C118 108.25(15) . . ?
C114 Si22 C119 113.93(14) . . ?
C114 Si22 C120 108.81(16) . . ?
C119 Si22 C118 107.62(19) . . ?
C120 Si22 C118 114.83(19) . . ?
C120 Si22 C119 103.5(3) . . ?
C122 Si23 C121 118.4(2) . . ?
C123 Si23 C121 107.2(2) . . ?
C123 Si23 C122 103.1(4) . . ?
C123 Si23 C124 117.2(4) . . ?
C124 Si23 C121 110.4(2) . . ?
C124 Si23 C122 100.8(4) . . ?
C182 Si23 C121 118.6(4) . . ?
C183 Si23 C121 124.0(4) . . ?
C183 Si23 C182 106.4(6) . . ?
C183 Si23 C184 98.1(6) . . ?
C184 Si23 C121 109.0(4) . . ?
C184 Si23 C182 94.7(6) . . ?
C121 Si24 C125 113.80(14) . . ?
C121 Si24 C127 113.59(15) . . ?
C126 Si24 C121 105.5(2) . . ?
C126 Si24 C125 109.6(3) . . ?
C126 Si24 C127 108.4(3) . . ?
C127 Si24 C125 105.85(18) . . ?
C98B Si25 C128 108.4(6) . . ?
C98B Si25 C129 107.4(5) . . ?
C98B Si25 C130 113.0(5) . . ?
C128 Si25 C129 116.9(4) . . ?
C130 Si25 C128 105.4(5) . . ?
C130 Si25 C129 105.8(5) . . ?
C131 Si26 C98B 119.0(7) . . ?
C131 Si26 C132 104.0(8) . . ?
C132 Si26 C98B 113.2(6) . . ?
C133 Si26 C98B 104.2(6) . . ?
C133 Si26 C131 106.7(9) . . ?
C133 Si26 C132 109.6(7) . . ?
C134 Si27 C105 120.8(5) . . ?
C134 Si27 C135 96.7(9) . . ?
C134 Si27 C136 110.4(12) . . ?
C135 Si27 C105 84.6(6) . . ?
C136 Si27 C105 123.9(11) . . ?
C136 Si27 C135 111.8(11) . . ?
C105 Si28 C137 102.1(5) . . ?
C105 Si28 C138 127.9(6) . . ?
C105 Si28 C139 99.0(5) . . ?
C137 Si28 C138 111.4(7) . . ?
C137 Si28 C139 92.9(7) . . ?
C138 Si28 C139 117.2(8) . . ?
C33 Al1 C41 124.20(16) . . ?
C34 Al1 C33 116.43(16) . . ?
C34 Al1 C41 119.37(16) . . ?
C50 Al2 C49 111.12(12) . . ?
C50 Al2 C57 123.67(12) . . ?
C57 Al2 C49 125.16(11) . . ?
C65 Al3 Si9 94.95(9) . . ?
C66 Al3 Si9 35.80(9) . . ?
C66 Al3 C65 122.05(13) . . ?
C66 Al3 C73 117.15(14) . . ?
C73 Al3 Si9 135.25(10) . . ?
C73 Al3 C65 120.72(13) . . ?
C81 Al4 C82 115.80(12) . . ?
C81 Al4 C89 115.45(13) . . ?
C89 Al4 C82 128.59(11) . . ?
C97 Al5 C98 117.01(19) . . ?
C97 Al5 C98B 115.8(3) . . ?
C97 Al5 C105 118.12(18) . . ?
C105 Al5 C98 124.3(2) . . ?
C105 Al5 C98B 122.5(3) . . ?
C113 Al6 C114 116.74(13) . . ?
C113 Al6 C121 113.98(14) . . ?
C121 Al6 C114 129.16(12) . . ?
C2 C1 H1 111.0 . . ?
C2 C1 C9 104.3(2) . . ?
C9 C1 H1 111.0 . . ?
C16 C1 H1 111.0 . . ?
C16 C1 C2 112.12(19) . . ?
C16 C1 C9 107.16(19) . . ?
C1 C2 C3 105.29(19) . . ?
C1 C2 C23 115.2(2) . . ?
C22 C2 C1 101.44(19) . . ?
C22 C2 C3 111.1(2) . . ?
C22 C2 C23 107.7(2) . . ?
C23 C2 C3 115.4(2) . . ?
C4 C3 C2 131.2(2) . . ?
C8 C3 C2 113.4(2) . . ?
C8 C3 C4 115.4(3) . . ?
C3 C4 H4 117.7 . . ?
C3 C4 C5 124.6(2) . . ?
C5 C4 H4 117.7 . . ?
C4 C5 C32 124.2(2) . . ?
C6 C5 C4 119.5(2) . . ?
C6 C5 C32 116.2(3) . . ?
C5 C6 C7 115.1(3) . . ?
C5 C6 C48 122.4(2) . . ?
C7 C6 C48 122.5(2) . . ?
C6 C7 H7 117.7 . . ?
C6 C7 C8 124.5(2) . . ?
C8 C7 H7 117.7 . . ?
C3 C8 C7 120.7(2) . . ?
C3 C8 C9 108.2(2) . . ?
C7 C8 C9 131.1(2) . . ?
C8 C9 C1 108.78(19) . . ?
C10 C9 C1 107.55(18) . . ?
C10 C9 C8 110.5(2) . . ?
C26 C9 C1 110.7(2) . . ?
C26 C9 C8 111.6(2) . . ?
C26 C9 C10 107.7(2) . . ?
C11 C10 C9 129.3(2) . . ?
C15 C10 C9 106.8(2) . . ?
C15 C10 C11 124.0(2) . . ?
C10 C11 H11 119.5 . . ?
C12 C11 C10 121.1(2) . . ?
C12 C11 H11 119.5 . . ?
C11 C12 C13 114.9(2) . . ?
C11 C12 C64 119.9(2) . . ?
C13 C12 C64 125.2(2) . . ?
C12 C13 C14 123.0(2) . . ?
C12 C13 C80 117.8(2) . . ?
C80 C13 C14 119.1(2) . . ?
C13 C14 H14 119.3 . . ?
C15 C14 C13 121.4(2) . . ?
C15 C14 H14 119.3 . . ?
C10 C15 C16 117.0(2) . . ?
C14 C15 C10 115.7(2) . . ?
C14 C15 C16 127.3(2) . . ?
C1 C16 C15 101.54(19) . . ?
C1 C16 C29 117.1(2) . . ?
C15 C16 C29 115.52(19) . . ?
C17 C16 C1 98.45(19) . . ?
C17 C16 C15 112.7(2) . . ?
C17 C16 C29 110.2(2) . . ?
C18 C17 C16 124.3(2) . . ?
C18 C17 C22 119.5(2) . . ?
C22 C17 C16 116.2(2) . . ?
C17 C18 H18 121.6 . . ?
C17 C18 C19 116.8(2) . . ?
C19 C18 H18 121.6 . . ?
C18 C19 C20 123.7(2) . . ?
C18 C19 C96 115.1(2) . . ?
C96 C19 C20 121.1(2) . . ?
C19 C20 C112 125.5(2) . . ?
C21 C20 C19 118.5(2) . . ?
C21 C20 C112 115.9(2) . . ?
C20 C21 H21 121.6 . . ?
C20 C21 C22 116.9(2) . . ?
C22 C21 H21 121.6 . . ?
C17 C22 C2 111.7(2) . . ?
C21 C22 C2 123.8(2) . . ?
C21 C22 C17 124.5(2) . . ?
C2 C23 H23A 107.2 . . ?
C2 C23 H23B 107.2 . . ?
C2 C23 C24 120.4(2) . . ?
H23A C23 H23B 106.9 . . ?
C24 C23 H23A 107.2 . . ?
C24 C23 H23B 107.2 . . ?
C23 C24 H24A 108.5 . . ?
C23 C24 H24B 108.5 . . ?
H24A C24 H24B 107.5 . . ?
C25 C24 C23 115.2(3) . . ?
C25 C24 H24A 108.5 . . ?
C25 C24 H24B 108.5 . . ?
C24 C25 H25A 109.5 . . ?
C24 C25 H25B 109.5 . . ?
C24 C25 H25C 109.5 . . ?
H25A C25 H25B 109.5 . . ?
H25A C25 H25C 109.5 . . ?
H25B C25 H25C 109.5 . . ?
C9 C26 H26A 109.3 . . ?
C9 C26 H26B 109.3 . . ?
C9 C26 C27 111.8(2) . . ?
H26A C26 H26B 107.9 . . ?
C27 C26 H26A 109.3 . . ?
C27 C26 H26B 109.3 . . ?
C26 C27 H27A 110.0 . . ?
C26 C27 H27B 110.0 . . ?
H27A C27 H27B 108.4 . . ?
C28 C27 C26 108.4(3) . . ?
C28 C27 H27A 110.0 . . ?
C28 C27 H27B 110.0 . . ?
C27 C28 H28A 109.5 . . ?
C27 C28 H28B 109.5 . . ?
C27 C28 H28C 109.5 . . ?
H28A C28 H28B 109.5 . . ?
H28A C28 H28C 109.5 . . ?
H28B C28 H28C 109.5 . . ?
C16 C29 H29A 108.3 . . ?
C16 C29 H29B 108.3 . . ?
H29A C29 H29B 107.4 . . ?
C30 C29 C16 116.0(2) . . ?
C30 C29 H29A 108.3 . . ?
C30 C29 H29B 108.3 . . ?
C29 C30 H30A 109.0 . . ?
C29 C30 H30B 109.0 . . ?
C29 C30 C31 113.0(3) . . ?
H30A C30 H30B 107.8 . . ?
C31 C30 H30A 109.0 . . ?
C31 C30 H30B 109.0 . . ?
C30 C31 H31A 109.5 . . ?
C30 C31 H31B 109.5 . . ?
C30 C31 H31C 109.5 . . ?
H31A C31 H31B 109.5 . . ?
H31A C31 H31C 109.5 . . ?
H31B C31 H31C 109.5 . . ?
C5 C32 H32 117.6 . . ?
C33 C32 C5 124.9(3) . . ?
C33 C32 H32 117.6 . . ?
Al1 C33 H33 119.3 . . ?
C32 C33 Al1 121.4(3) . . ?
C32 C33 H33 119.3 . . ?
Si1A C34 Al1 114.06(15) . . ?
Si1A C34 H34 106.9 . . ?
Si1B C34 H34A 109.5 . . ?
Si2A C34 Si1A 109.0(2) . . ?
Si2A C34 Al1 112.76(15) . . ?
Si2A C34 H34 106.9 . . ?
Si2B C34 Si1B 104.6(5) . . ?
Si2B C34 Al1 112.8(4) . . ?
Si2B C34 H34A 109.5 . . ?
Al1 C34 Si1B 110.8(3) . . ?
Al1 C34 H34 106.9 . . ?
Al1 C34 H34A 109.5 . . ?
Si1A C35A H35A 109.5 . . ?
Si1A C35A H35B 109.5 . . ?
Si1A C35A H35C 109.5 . . ?
H35A C35A H35B 109.5 . . ?
H35A C35A H35C 109.5 . . ?
H35B C35A H35C 109.5 . . ?
Si1B C35B H35D 109.5 . . ?
Si1B C35B H35E 109.5 . . ?
Si1B C35B H35F 109.5 . . ?
H35D C35B H35E 109.5 . . ?
H35D C35B H35F 109.5 . . ?
H35E C35B H35F 109.5 . . ?
Si1A C36A H36A 109.5 . . ?
Si1A C36A H36B 109.5 . . ?
Si1A C36A H36C 109.5 . . ?
H36A C36A H36B 109.5 . . ?
H36A C36A H36C 109.5 . . ?
H36B C36A H36C 109.5 . . ?
Si1B C36B H36D 109.5 . . ?
Si1B C36B H36E 109.5 . . ?
Si1B C36B H36F 109.5 . . ?
H36D C36B H36E 109.5 . . ?
H36D C36B H36F 109.5 . . ?
H36E C36B H36F 109.5 . . ?
Si1A C37A H37A 109.5 . . ?
Si1A C37A H37B 109.5 . . ?
Si1A C37A H37C 109.5 . . ?
H37A C37A H37B 109.5 . . ?
H37A C37A H37C 109.5 . . ?
H37B C37A H37C 109.5 . . ?
Si1B C37B H37D 109.5 . . ?
Si1B C37B H37E 109.5 . . ?
Si1B C37B H37F 109.5 . . ?
H37D C37B H37E 109.5 . . ?
H37D C37B H37F 109.5 . . ?
H37E C37B H37F 109.5 . . ?
Si2A C38A H38A 109.5 . . ?
Si2A C38A H38B 109.5 . . ?
Si2A C38A H38C 109.5 . . ?
H38A C38A H38B 109.5 . . ?
H38A C38A H38C 109.5 . . ?
H38B C38A H38C 109.5 . . ?
Si2B C38B H38D 109.5 . . ?
Si2B C38B H38E 109.5 . . ?
Si2B C38B H38F 109.5 . . ?
H38D C38B H38E 109.5 . . ?
H38D C38B H38F 109.5 . . ?
H38E C38B H38F 109.5 . . ?
Si2A C39A H39A 109.5 . . ?
Si2A C39A H39B 109.5 . . ?
Si2A C39A H39C 109.5 . . ?
H39A C39A H39B 109.5 . . ?
H39A C39A H39C 109.5 . . ?
H39B C39A H39C 109.5 . . ?
Si2B C39B H39D 109.5 . . ?
Si2B C39B H39E 109.5 . . ?
Si2B C39B H39F 109.5 . . ?
H39D C39B H39E 109.5 . . ?
H39D C39B H39F 109.5 . . ?
H39E C39B H39F 109.5 . . ?
Si2A C40A H40A 109.5 . . ?
Si2A C40A H40B 109.5 . . ?
Si2A C40A H40C 109.5 . . ?
H40A C40A H40B 109.5 . . ?
H40A C40A H40C 109.5 . . ?
H40B C40A H40C 109.5 . . ?
Si2B C40B H40D 109.5 . . ?
Si2B C40B H40E 109.5 . . ?
Si2B C40B H40F 109.5 . . ?
H40D C40B H40E 109.5 . . ?
H40D C40B H40F 109.5 . . ?
H40E C40B H40F 109.5 . . ?
Si3A C41 Al1 113.2(2) . . ?
Si3A C41 H41 104.4 . . ?
Si3B C41 Al1 131.1(3) . . ?
Si3B C41 H41A 101.0 . . ?
Si4 C41 Si3A 118.5(3) . . ?
Si4 C41 Si3B 107.6(3) . . ?
Si4 C41 Al1 110.2(2) . . ?
Si4 C41 H41 104.4 . . ?
Si4 C41 H41A 101.0 . . ?
Al1 C41 H41 104.4 . . ?
Al1 C41 H41A 101.0 . . ?
Si3A C42A H42A 109.5 . . ?
Si3A C42A H42B 109.5 . . ?
Si3A C42A H42C 109.5 . . ?
H42A C42A H42B 109.5 . . ?
H42A C42A H42C 109.5 . . ?
H42B C42A H42C 109.5 . . ?
Si3B C42B H42D 109.5 . . ?
Si3B C42B H42E 109.5 . . ?
Si3B C42B H42F 109.5 . . ?
H42D C42B H42E 109.5 . . ?
H42D C42B H42F 109.5 . . ?
H42E C42B H42F 109.5 . . ?
Si3A C43A H43A 109.5 . . ?
Si3A C43A H43B 109.5 . . ?
Si3A C43A H43C 109.5 . . ?
H43A C43A H43B 109.5 . . ?
H43A C43A H43C 109.5 . . ?
H43B C43A H43C 109.5 . . ?
Si3B C43B H43D 109.5 . . ?
Si3B C43B H43E 109.5 . . ?
Si3B C43B H43F 109.5 . . ?
H43D C43B H43E 109.5 . . ?
H43D C43B H43F 109.5 . . ?
H43E C43B H43F 109.5 . . ?
Si3A C44A H44A 109.5 . . ?
Si3A C44A H44B 109.5 . . ?
Si3A C44A H44C 109.5 . . ?
H44A C44A H44B 109.5 . . ?
H44A C44A H44C 109.5 . . ?
H44B C44A H44C 109.5 . . ?
Si3B C44B H44D 109.5 . . ?
Si3B C44B H44E 109.5 . . ?
Si3B C44B H44F 109.5 . . ?
H44D C44B H44E 109.5 . . ?
H44D C44B H44F 109.5 . . ?
H44E C44B H44F 109.5 . . ?
Si4 C45A H45A 109.5 . . ?
Si4 C45A H45B 109.5 . . ?
Si4 C45A H45C 109.5 . . ?
H45A C45A H45B 109.5 . . ?
H45A C45A H45C 109.5 . . ?
H45B C45A H45C 109.5 . . ?
Si4 C45B H45D 109.5 . . ?
Si4 C45B H45E 109.5 . . ?
Si4 C45B H45F 109.5 . . ?
H45D C45B H45E 109.5 . . ?
H45D C45B H45F 109.5 . . ?
H45E C45B H45F 109.5 . . ?
Si4 C46A H46A 109.5 . . ?
Si4 C46A H46B 109.5 . . ?
Si4 C46A H46C 109.5 . . ?
H46A C46A H46B 109.5 . . ?
H46A C46A H46C 109.5 . . ?
H46B C46A H46C 109.5 . . ?
Si4 C46B H46D 109.5 . . ?
Si4 C46B H46E 109.5 . . ?
Si4 C46B H46F 109.5 . . ?
H46D C46B H46E 109.5 . . ?
H46D C46B H46F 109.5 . . ?
H46E C46B H46F 109.5 . . ?
Si4 C47A H47A 109.5 . . ?
Si4 C47A H47B 109.5 . . ?
Si4 C47A H47C 109.5 . . ?
H47A C47A H47B 109.5 . . ?
H47A C47A H47C 109.5 . . ?
H47B C47A H47C 109.5 . . ?
Si4 C47B H47D 109.5 . . ?
Si4 C47B H47E 109.5 . . ?
Si4 C47B H47F 109.5 . . ?
H47D C47B H47E 109.5 . . ?
H47D C47B H47F 109.5 . . ?
H47E C47B H47F 109.5 . . ?
C6 C48 H48 119.3 . . ?
C49 C48 C6 121.5(3) . . ?
C49 C48 H48 119.3 . . ?
Al2 C49 H49 117.4 . . ?
C48 C49 Al2 125.3(2) . . ?
C48 C49 H49 117.4 . . ?
Si5 C50 H50 106.6 . . ?
Si6 C50 Si5 116.28(14) . . ?
Si6 C50 H50 106.6 . . ?
Al2 C50 Si5 108.78(13) . . ?
Al2 C50 Si6 111.31(14) . . ?
Al2 C50 H50 106.6 . . ?
Si5 C51 H51A 109.5 . . ?
Si5 C51 H51B 109.5 . . ?
Si5 C51 H51C 109.5 . . ?
H51A C51 H51B 109.5 . . ?
H51A C51 H51C 109.5 . . ?
H51B C51 H51C 109.5 . . ?
Si5 C52 H52A 109.5 . . ?
Si5 C52 H52B 109.5 . . ?
Si5 C52 H52C 109.5 . . ?
H52A C52 H52B 109.5 . . ?
H52A C52 H52C 109.5 . . ?
H52B C52 H52C 109.5 . . ?
Si5 C53 H53A 109.5 . . ?
Si5 C53 H53B 109.5 . . ?
Si5 C53 H53C 109.5 . . ?
H53A C53 H53B 109.5 . . ?
H53A C53 H53C 109.5 . . ?
H53B C53 H53C 109.5 . . ?
Si6 C54 H54A 109.5 . . ?
Si6 C54 H54B 109.5 . . ?
Si6 C54 H54C 109.5 . . ?
H54A C54 H54B 109.5 . . ?
H54A C54 H54C 109.5 . . ?
H54B C54 H54C 109.5 . . ?
Si6 C55 H55A 109.5 . . ?
Si6 C55 H55B 109.5 . . ?
Si6 C55 H55C 109.5 . . ?
H55A C55 H55B 109.5 . . ?
H55A C55 H55C 109.5 . . ?
H55B C55 H55C 109.5 . . ?
Si6 C56 H56A 109.5 . . ?
Si6 C56 H56B 109.5 . . ?
Si6 C56 H56C 109.5 . . ?
H56A C56 H56B 109.5 . . ?
H56A C56 H56C 109.5 . . ?
H56B C56 H56C 109.5 . . ?
Si7 C57 Al2 124.71(17) . . ?
Si7 C57 H57 102.2 . . ?
Si8 C57 Si7 112.74(18) . . ?
Si8 C57 Al2 109.30(14) . . ?
Si8 C57 H57 102.2 . . ?
Si8 C57 Si7A 117.0(4) . . ?
Al2 C57 H57 102.2 . . ?
Al2 C57 Si7A 127.2(3) . . ?
Si7 C58A H58A 109.5 . . ?
Si7 C58A H58B 109.5 . . ?
Si7 C58A H58C 109.5 . . ?
H58A C58A H58B 109.5 . . ?
H58A C58A H58C 109.5 . . ?
H58B C58A H58C 109.5 . . ?
Si7 C60A H60A 109.5 . . ?
Si7 C60A H60B 109.5 . . ?
Si7 C60A H60C 109.5 . . ?
H60A C60A H60B 109.5 . . ?
H60A C60A H60C 109.5 . . ?
H60B C60A H60C 109.5 . . ?
Si7 C59A H59A 109.5 . . ?
Si7 C59A H59B 109.5 . . ?
Si7 C59A H59C 109.5 . . ?
H59A C59A H59B 109.5 . . ?
H59A C59A H59C 109.5 . . ?
H59B C59A H59C 109.5 . . ?
Si8 C61 H61A 109.5 . . ?
Si8 C61 H61B 109.5 . . ?
Si8 C61 H61C 109.5 . . ?
H61A C61 H61B 109.5 . . ?
H61A C61 H61C 109.5 . . ?
H61B C61 H61C 109.5 . . ?
Si8 C62 H62A 109.5 . . ?
Si8 C62 H62B 109.5 . . ?
Si8 C62 H62C 109.5 . . ?
H62A C62 H62B 109.5 . . ?
H62A C62 H62C 109.5 . . ?
H62B C62 H62C 109.5 . . ?
Si8 C63 H63A 109.5 . . ?
Si8 C63 H63B 109.5 . . ?
Si8 C63 H63C 109.5 . . ?
H63A C63 H63B 109.5 . . ?
H63A C63 H63C 109.5 . . ?
H63B C63 H63C 109.5 . . ?
C12 C64 H64 115.8 . . ?
C65 C64 C12 128.4(3) . . ?
C65 C64 H64 115.8 . . ?
Al3 C65 H65 117.0 . . ?
C64 C65 Al3 126.0(2) . . ?
C64 C65 H65 117.0 . . ?
Si9 C66 Si10 116.84(16) . . ?
Si9 C66 Al3 107.06(14) . . ?
Si9 C66 H66 106.9 . . ?
Si10 C66 H66 106.9 . . ?
Al3 C66 Si10 111.79(14) . . ?
Al3 C66 H66 106.9 . . ?
Si9 C67 H67A 109.5 . . ?
Si9 C67 H67B 109.5 . . ?
Si9 C67 H67C 109.5 . . ?
H67A C67 H67B 109.5 . . ?
H67A C67 H67C 109.5 . . ?
H67B C67 H67C 109.5 . . ?
Si9 C68 H68A 109.5 . . ?
Si9 C68 H68B 109.5 . . ?
Si9 C68 H68C 109.5 . . ?
H68A C68 H68B 109.5 . . ?
H68A C68 H68C 109.5 . . ?
H68B C68 H68C 109.5 . . ?
Si9 C69 H69A 109.5 . . ?
Si9 C69 H69B 109.5 . . ?
Si9 C69 H69C 109.5 . . ?
H69A C69 H69B 109.5 . . ?
H69A C69 H69C 109.5 . . ?
H69B C69 H69C 109.5 . . ?
Si10 C70 H70A 109.5 . . ?
Si10 C70 H70B 109.5 . . ?
Si10 C70 H70C 109.5 . . ?
H70A C70 H70B 109.5 . . ?
H70A C70 H70C 109.5 . . ?
H70B C70 H70C 109.5 . . ?
Si10 C71 H71A 109.5 . . ?
Si10 C71 H71B 109.5 . . ?
Si10 C71 H71C 109.5 . . ?
H71A C71 H71B 109.5 . . ?
H71A C71 H71C 109.5 . . ?
H71B C71 H71C 109.5 . . ?
Si10 C72 H72A 109.5 . . ?
Si10 C72 H72B 109.5 . . ?
Si10 C72 H72C 109.5 . . ?
H72A C72 H72B 109.5 . . ?
H72A C72 H72C 109.5 . . ?
H72B C72 H72C 109.5 . . ?
Si11 C73 Si12 120.08(16) . . ?
Si11 C73 Al3 106.90(16) . . ?
Si11 C73 H73 101.3 . . ?
Si12 C73 H73 101.3 . . ?
Al3 C73 Si12 121.72(15) . . ?
Al3 C73 H73 101.3 . . ?
Si12 C74 H74A 109.5 . . ?
Si12 C74 H74B 109.5 . . ?
Si12 C74 H74C 109.5 . . ?
H74A C74 H74B 109.5 . . ?
H74A C74 H74C 109.5 . . ?
H74B C74 H74C 109.5 . . ?
Si12 C75 H75A 109.5 . . ?
Si12 C75 H75B 109.5 . . ?
Si12 C75 H75C 109.5 . . ?
H75A C75 H75B 109.5 . . ?
H75A C75 H75C 109.5 . . ?
H75B C75 H75C 109.5 . . ?
Si12 C76 H76A 109.5 . . ?
Si12 C76 H76B 109.5 . . ?
Si12 C76 H76C 109.5 . . ?
H76A C76 H76B 109.5 . . ?
H76A C76 H76C 109.5 . . ?
H76B C76 H76C 109.5 . . ?
Si11 C77 H77A 109.5 . . ?
Si11 C77 H77B 109.5 . . ?
Si11 C77 H77C 109.5 . . ?
H77A C77 H77B 109.5 . . ?
H77A C77 H77C 109.5 . . ?
H77B C77 H77C 109.5 . . ?
Si11 C78 H78A 109.5 . . ?
Si11 C78 H78B 109.5 . . ?
Si11 C78 H78C 109.5 . . ?
H78A C78 H78B 109.5 . . ?
H78A C78 H78C 109.5 . . ?
H78B C78 H78C 109.5 . . ?
Si11 C79 H79A 109.5 . . ?
Si11 C79 H79B 109.5 . . ?
Si11 C79 H79C 109.5 . . ?
H79A C79 H79B 109.5 . . ?
H79A C79 H79C 109.5 . . ?
H79B C79 H79C 109.5 . . ?
C13 C80 H80 118.9 . . ?
C81 C80 C13 122.2(3) . . ?
C81 C80 H80 118.9 . . ?
Al4 C81 H81 118.3 . . ?
C80 C81 Al4 123.3(2) . . ?
C80 C81 H81 118.3 . . ?
Si13 C82 Si14 112.35(14) . . ?
Si13 C82 Al4 107.22(13) . . ?
Si13 C82 H82 104.4 . . ?
Si14 C82 Al4 122.25(13) . . ?
Si14 C82 H82 104.4 . . ?
Al4 C82 H82 104.4 . . ?
Si13 C83 H83A 109.5 . . ?
Si13 C83 H83B 109.5 . . ?
Si13 C83 H83C 109.5 . . ?
H83A C83 H83B 109.5 . . ?
H83A C83 H83C 109.5 . . ?
H83B C83 H83C 109.5 . . ?
Si13 C84 H84A 109.5 . . ?
Si13 C84 H84B 109.5 . . ?
Si13 C84 H84C 109.5 . . ?
H84A C84 H84B 109.5 . . ?
H84A C84 H84C 109.5 . . ?
H84B C84 H84C 109.5 . . ?
Si13 C85 H85A 109.5 . . ?
Si13 C85 H85B 109.5 . . ?
Si13 C85 H85C 109.5 . . ?
H85A C85 H85B 109.5 . . ?
H85A C85 H85C 109.5 . . ?
H85B C85 H85C 109.5 . . ?
Si14 C86 H86A 109.5 . . ?
Si14 C86 H86B 109.5 . . ?
Si14 C86 H86C 109.5 . . ?
H86A C86 H86B 109.5 . . ?
H86A C86 H86C 109.5 . . ?
H86B C86 H86C 109.5 . . ?
Si14 C87 H87A 109.5 . . ?
Si14 C87 H87B 109.5 . . ?
Si14 C87 H87C 109.5 . . ?
H87A C87 H87B 109.5 . . ?
H87A C87 H87C 109.5 . . ?
H87B C87 H87C 109.5 . . ?
Si14 C88 H88A 109.5 . . ?
Si14 C88 H88B 109.5 . . ?
Si14 C88 H88C 109.5 . . ?
H88A C88 H88B 109.5 . . ?
H88A C88 H88C 109.5 . . ?
H88B C88 H88C 109.5 . . ?
Si15 C89 Al4 116.73(15) . . ?
Si15 C89 H89 104.1 . . ?
Si16 C89 Si15 119.03(15) . . ?
Si16 C89 Al4 106.92(16) . . ?
Si16 C89 H89 104.1 . . ?
Al4 C89 H89 104.1 . . ?
Si15 C90 H90A 109.5 . . ?
Si15 C90 H90B 109.5 . . ?
Si15 C90 H90C 109.5 . . ?
H90A C90 H90B 109.5 . . ?
H90A C90 H90C 109.5 . . ?
H90B C90 H90C 109.5 . . ?
Si15 C91 H91A 109.5 . . ?
Si15 C91 H91B 109.5 . . ?
Si15 C91 H91C 109.5 . . ?
H91A C91 H91B 109.5 . . ?
H91A C91 H91C 109.5 . . ?
H91B C91 H91C 109.5 . . ?
Si15 C92 H92A 109.5 . . ?
Si15 C92 H92B 109.5 . . ?
Si15 C92 H92C 109.5 . . ?
H92A C92 H92B 109.5 . . ?
H92A C92 H92C 109.5 . . ?
H92B C92 H92C 109.5 . . ?
Si16 C93A H93A 109.5 . . ?
Si16 C93A H93B 109.5 . . ?
Si16 C93A H93C 109.5 . . ?
H93A C93A H93B 109.5 . . ?
H93A C93A H93C 109.5 . . ?
H93B C93A H93C 109.5 . . ?
Si16 C93B H93D 109.5 . . ?
Si16 C93B H93E 109.5 . . ?
Si16 C93B H93F 109.5 . . ?
H93D C93B H93E 109.5 . . ?
H93D C93B H93F 109.5 . . ?
H93E C93B H93F 109.5 . . ?
Si16 C94A H94A 109.5 . . ?
Si16 C94A H94B 109.5 . . ?
Si16 C94A H94C 109.5 . . ?
H94A C94A H94B 109.5 . . ?
H94A C94A H94C 109.5 . . ?
H94B C94A H94C 109.5 . . ?
Si16 C94B H94D 109.5 . . ?
Si16 C94B H94E 109.5 . . ?
Si16 C94B H94F 109.5 . . ?
H94D C94B H94E 109.5 . . ?
H94D C94B H94F 109.5 . . ?
H94E C94B H94F 109.5 . . ?
Si16 C95A H95A 109.5 . . ?
Si16 C95A H95B 109.5 . . ?
Si16 C95A H95C 109.5 . . ?
H95A C95A H95B 109.5 . . ?
H95A C95A H95C 109.5 . . ?
H95B C95A H95C 109.5 . . ?
Si16 C95B H95D 109.5 . . ?
Si16 C95B H95E 109.5 . . ?
Si16 C95B H95F 109.5 . . ?
H95D C95B H95E 109.5 . . ?
H95D C95B H95F 109.5 . . ?
H95E C95B H95F 109.5 . . ?
C19 C96 H96 117.2 . . ?
C19 C96 C97 125.6(3) . . ?
C97 C96 H96 117.2 . . ?
Al5 C97 H97 117.7 . . ?
C96 C97 Al5 124.5(2) . . ?
C96 C97 H97 117.7 . . ?
Si17 C98 Si18 118.3(3) . . ?
Si17 C98 Al5 105.6(3) . . ?
Si17 C98 H98 103.1 . . ?
Si18 C98 Al5 120.9(3) . . ?
Si18 C98 H98 103.1 . . ?
Al5 C98 H98 103.1 . . ?
Si25 C98B Si26 114.0(6) . . ?
Si25 C98B Al5 117.7(5) . . ?
Si25 C98B H98B 104.9 . . ?
Si26 C98B Al5 109.0(6) . . ?
Si26 C98B H98B 104.9 . . ?
Al5 C98B H98B 104.9 . . ?
Si17 C99 H99A 109.5 . . ?
Si17 C99 H99B 109.5 . . ?
Si17 C99 H99C 109.5 . . ?
H99A C99 H99B 109.5 . . ?
H99A C99 H99C 109.5 . . ?
H99B C99 H99C 109.5 . . ?
Si17 C100 H10A 109.5 . . ?
Si17 C100 H10B 109.5 . . ?
Si17 C100 H10C 109.5 . . ?
H10A C100 H10B 109.5 . . ?
H10A C100 H10C 109.5 . . ?
H10B C100 H10C 109.5 . . ?
Si17 C101 H10D 109.5 . . ?
Si17 C101 H10E 109.5 . . ?
Si17 C101 H10F 109.5 . . ?
H10D C101 H10E 109.5 . . ?
H10D C101 H10F 109.5 . . ?
H10E C101 H10F 109.5 . . ?
Si18 C102 H10G 109.5 . . ?
Si18 C102 H10H 109.5 . . ?
Si18 C102 H10I 109.5 . . ?
H10G C102 H10H 109.5 . . ?
H10G C102 H10I 109.5 . . ?
H10H C102 H10I 109.5 . . ?
Si18 C103 H10J 109.5 . . ?
Si18 C103 H10K 109.5 . . ?
Si18 C103 H10L 109.5 . . ?
H10J C103 H10K 109.5 . . ?
H10J C103 H10L 109.5 . . ?
H10K C103 H10L 109.5 . . ?
Si18 C104 H10M 109.5 . . ?
Si18 C104 H10N 109.5 . . ?
Si18 C104 H10O 109.5 . . ?
H10M C104 H10N 109.5 . . ?
H10M C104 H10O 109.5 . . ?
H10N C104 H10O 109.5 . . ?
Si19 C105 H105 102.2 . . ?
Si20 C105 Si19 120.3(2) . . ?
Si20 C105 H105 102.2 . . ?
Si27 C105 H10P 96.7 . . ?
Si28 C105 Si27 117.2(3) . . ?
Si28 C105 Al5 123.5(3) . . ?
Si28 C105 H10P 96.7 . . ?
Al5 C105 Si19 122.2(2) . . ?
Al5 C105 Si20 104.3(2) . . ?
Al5 C105 Si27 115.3(2) . . ?
Al5 C105 H105 102.2 . . ?
Al5 C105 H10P 96.7 . . ?
Si19 C106 H10Q 109.5 . . ?
Si19 C106 H10R 109.5 . . ?
Si19 C106 H10S 109.5 . . ?
H10Q C106 H10R 109.5 . . ?
H10Q C106 H10S 109.5 . . ?
H10R C106 H10S 109.5 . . ?
Si19 C107 H10T 109.5 . . ?
Si19 C107 H10U 109.5 . . ?
Si19 C107 H10V 109.5 . . ?
H10T C107 H10U 109.5 . . ?
H10T C107 H10V 109.5 . . ?
H10U C107 H10V 109.5 . . ?
Si19 C108 H10W 109.5 . . ?
Si19 C108 H10X 109.5 . . ?
Si19 C108 H10Y 109.5 . . ?
H10W C108 H10X 109.5 . . ?
H10W C108 H10Y 109.5 . . ?
H10X C108 H10Y 109.5 . . ?
Si20 C109 H10Z 109.5 . . ?
Si20 C109 H 109.5 . . ?
Si20 C109 HA 109.5 . . ?
H10Z C109 H 109.5 . . ?
H10Z C109 HA 109.5 . . ?
H C109 HA 109.5 . . ?
Si20 C110 H11A 109.5 . . ?
Si20 C110 H11B 109.5 . . ?
Si20 C110 H11C 109.5 . . ?
H11A C110 H11B 109.5 . . ?
H11A C110 H11C 109.5 . . ?
H11B C110 H11C 109.5 . . ?
Si20 C111 H11D 109.5 . . ?
Si20 C111 H11E 109.5 . . ?
Si20 C111 H11F 109.5 . . ?
H11D C111 H11E 109.5 . . ?
H11D C111 H11F 109.5 . . ?
H11E C111 H11F 109.5 . . ?
C20 C112 H112 115.6 . . ?
C113 C112 C20 128.8(3) . . ?
C113 C112 H112 115.6 . . ?
Al6 C113 H113 114.5 . . ?
C112 C113 Al6 130.9(2) . . ?
C112 C113 H113 114.5 . . ?
Si21 C114 Al6 112.47(12) . . ?
Si21 C114 H114 104.0 . . ?
Si22 C114 Si21 118.94(14) . . ?
Si22 C114 Al6 111.56(14) . . ?
Si22 C114 H114 104.0 . . ?
Al6 C114 H114 104.0 . . ?
Si21 C115 H11G 109.5 . . ?
Si21 C115 H11H 109.5 . . ?
Si21 C115 H11I 109.5 . . ?
H11G C115 H11H 109.5 . . ?
H11G C115 H11I 109.5 . . ?
H11H C115 H11I 109.5 . . ?
Si21 C116 H11J 109.5 . . ?
Si21 C116 H11K 109.5 . . ?
Si21 C116 H11L 109.5 . . ?
H11J C116 H11K 109.5 . . ?
H11J C116 H11L 109.5 . . ?
H11K C116 H11L 109.5 . . ?
Si21 C117 H11M 109.5 . . ?
Si21 C117 H11N 109.5 . . ?
Si21 C117 H11O 109.5 . . ?
H11M C117 H11N 109.5 . . ?
H11M C117 H11O 109.5 . . ?
H11N C117 H11O 109.5 . . ?
Si22 C118 H11P 109.5 . . ?
Si22 C118 H11Q 109.5 . . ?
Si22 C118 H11R 109.5 . . ?
H11P C118 H11Q 109.5 . . ?
H11P C118 H11R 109.5 . . ?
H11Q C118 H11R 109.5 . . ?
Si22 C119 H11S 109.5 . . ?
Si22 C119 H11T 109.5 . . ?
Si22 C119 H11U 109.5 . . ?
H11S C119 H11T 109.5 . . ?
H11S C119 H11U 109.5 . . ?
H11T C119 H11U 109.5 . . ?
Si22 C120 H12A 109.5 . . ?
Si22 C120 H12B 109.5 . . ?
Si22 C120 H12C 109.5 . . ?
H12A C120 H12B 109.5 . . ?
H12A C120 H12C 109.5 . . ?
H12B C120 H12C 109.5 . . ?
Si23 C121 H121 103.4 . . ?
Si24 C121 Si23 117.92(16) . . ?
Si24 C121 Al6 108.90(16) . . ?
Si24 C121 H121 103.4 . . ?
Al6 C121 Si23 117.48(16) . . ?
Al6 C121 H121 103.4 . . ?
Si23 C122 H12D 109.5 . . ?
Si23 C122 H12E 109.5 . . ?
Si23 C122 H12F 109.5 . . ?
H12D C122 H12E 109.5 . . ?
H12D C122 H12F 109.5 . . ?
H12E C122 H12F 109.5 . . ?
Si23 C123 H12G 109.5 . . ?
Si23 C123 H12H 109.5 . . ?
Si23 C123 H12I 109.5 . . ?
H12G C123 H12H 109.5 . . ?
H12G C123 H12I 109.5 . . ?
H12H C123 H12I 109.5 . . ?
Si23 C124 H12J 109.5 . . ?
Si23 C124 H12K 109.5 . . ?
Si23 C124 H12L 109.5 . . ?
H12J C124 H12K 109.5 . . ?
H12J C124 H12L 109.5 . . ?
H12K C124 H12L 109.5 . . ?
Si24 C125 H12M 109.5 . . ?
Si24 C125 H12N 109.5 . . ?
Si24 C125 H12O 109.5 . . ?
H12M C125 H12N 109.5 . . ?
H12M C125 H12O 109.5 . . ?
H12N C125 H12O 109.5 . . ?
Si24 C126 H12P 109.5 . . ?
Si24 C126 H12Q 109.5 . . ?
Si24 C126 H12R 109.5 . . ?
H12P C126 H12Q 109.5 . . ?
H12P C126 H12R 109.5 . . ?
H12Q C126 H12R 109.5 . . ?
Si24 C127 H12S 109.5 . . ?
Si24 C127 H12T 109.5 . . ?
Si24 C127 H12U 109.5 . . ?
H12S C127 H12T 109.5 . . ?
H12S C127 H12U 109.5 . . ?
H12T C127 H12U 109.5 . . ?
Si25 C128 H12V 109.5 . . ?
Si25 C128 H12W 109.5 . . ?
Si25 C128 H12X 109.5 . . ?
H12V C128 H12W 109.5 . . ?
H12V C128 H12X 109.5 . . ?
H12W C128 H12X 109.5 . . ?
Si25 C129 H12Y 109.5 . . ?
Si25 C129 HB 109.5 . . ?
Si25 C129 HC 109.5 . . ?
H12Y C129 HB 109.5 . . ?
H12Y C129 HC 109.5 . . ?
HB C129 HC 109.5 . . ?
Si25 C130 H13A 109.5 . . ?
Si25 C130 H13B 109.5 . . ?
Si25 C130 H13C 109.5 . . ?
H13A C130 H13B 109.5 . . ?
H13A C130 H13C 109.5 . . ?
H13B C130 H13C 109.5 . . ?
Si26 C131 H13D 109.5 . . ?
Si26 C131 H13E 109.5 . . ?
Si26 C131 H13F 109.5 . . ?
H13D C131 H13E 109.5 . . ?
H13D C131 H13F 109.5 . . ?
H13E C131 H13F 109.5 . . ?
Si26 C132 H13G 109.5 . . ?
Si26 C132 H13H 109.5 . . ?
Si26 C132 H13I 109.5 . . ?
H13G C132 H13H 109.5 . . ?
H13G C132 H13I 109.5 . . ?
H13H C132 H13I 109.5 . . ?
Si26 C133 H13J 109.5 . . ?
Si26 C133 H13K 109.5 . . ?
Si26 C133 H13L 109.5 . . ?
H13J C133 H13K 109.5 . . ?
H13J C133 H13L 109.5 . . ?
H13K C133 H13L 109.5 . . ?
Si27 C134 H13M 109.5 . . ?
Si27 C134 H13N 109.5 . . ?
Si27 C134 H13O 109.5 . . ?
H13M C134 H13N 109.5 . . ?
H13M C134 H13O 109.5 . . ?
H13N C134 H13O 109.5 . . ?
Si27 C135 H13P 109.5 . . ?
Si27 C135 H13Q 109.5 . . ?
Si27 C135 H13R 109.5 . . ?
H13P C135 H13Q 109.5 . . ?
H13P C135 H13R 109.5 . . ?
H13Q C135 H13R 109.5 . . ?
Si27 C136 H13S 109.5 . . ?
Si27 C136 H13T 109.5 . . ?
Si27 C136 H13U 109.5 . . ?
H13S C136 H13T 109.5 . . ?
H13S C136 H13U 109.5 . . ?
H13T C136 H13U 109.5 . . ?
Si28 C137 H13V 109.5 . . ?
Si28 C137 H13W 109.5 . . ?
Si28 C137 H13X 109.5 . . ?
H13V C137 H13W 109.5 . . ?
H13V C137 H13X 109.5 . . ?
H13W C137 H13X 109.5 . . ?
Si28 C138 H13Y 109.5 . . ?
Si28 C138 HD 109.5 . . ?
Si28 C138 HE 109.5 . . ?
H13Y C138 HD 109.5 . . ?
H13Y C138 HE 109.5 . . ?
HD C138 HE 109.5 . . ?
Si28 C139 H13Z 109.5 . . ?
Si28 C139 HF 109.5 . . ?
Si28 C139 HG 109.5 . . ?
H13Z C139 HF 109.5 . . ?
H13Z C139 HG 109.5 . . ?
HF C139 HG 109.5 . . ?
Si23 C182 H18A 109.5 . . ?
Si23 C182 H18B 109.5 . . ?
Si23 C182 H18C 109.5 . . ?
H18A C182 H18B 109.5 . . ?
H18A C182 H18C 109.5 . . ?
H18B C182 H18C 109.5 . . ?
Si23 C183 H18D 109.5 . . ?
Si23 C183 H18E 109.5 . . ?
Si23 C183 H18F 109.5 . . ?
H18D C183 H18E 109.5 . . ?
H18D C183 H18F 109.5 . . ?
H18E C183 H18F 109.5 . . ?
Si23 C184 H18G 109.5 . . ?
Si23 C184 H18H 109.5 . . ?
Si23 C184 H18I 109.5 . . ?
H18G C184 H18H 109.5 . . ?
H18G C184 H18I 109.5 . . ?
H18H C184 H18I 109.5 . . ?
C60B Si7A C57 108.8(7) . . ?
C60B Si7A C58B 110.8(10) . . ?
C58B Si7A C57 103.4(9) . . ?
C59B Si7A C57 120.2(10) . . ?
C59B Si7A C60B 107.7(11) . . ?
C59B Si7A C58B 105.7(12) . . ?
Si7A C60B H60D 109.5 . . ?
Si7A C60B H60E 109.5 . . ?
Si7A C60B H60F 109.5 . . ?
H60D C60B H60E 109.5 . . ?
H60D C60B H60F 109.5 . . ?
H60E C60B H60F 109.5 . . ?
Si7A C58B H58D 109.5 . . ?
Si7A C58B H58E 109.5 . . ?
Si7A C58B H58F 109.5 . . ?
H58D C58B H58E 109.5 . . ?
H58D C58B H58F 109.5 . . ?
H58E C58B H58F 109.5 . . ?
Si7A C59B H59D 109.5 . . ?
Si7A C59B H59E 109.5 . . ?
Si7A C59B H59F 109.5 . . ?
H59D C59B H59E 109.5 . . ?
H59D C59B H59F 109.5 . . ?
H59E C59B H59F 109.5 . . ?

loop_
_geom_bond_atom_site_label_1
_geom_bond_atom_site_label_2
_geom_bond_distance
_geom_bond_site_symmetry_2
_geom_bond_publ_flag
Si1A C34 1.822(3) . ?
Si1A C35A 1.893(5) . ?
Si1A C36A 1.905(6) . ?
Si1A C37A 1.903(4) . ?
Si1B C34 2.242(11) . ?
Si1B C35B 1.92(5) . ?
Si1B C36B 1.57(6) . ?
Si1B C37B 1.81(5) . ?
Si2A C34 1.790(3) . ?
Si2A C38A 1.844(4) . ?
Si2A C39A 1.843(4) . ?
Si2A C40A 1.971(6) . ?
Si2B C34 1.629(12) . ?
Si2B C38B 1.899(16) . ?
Si2B C39B 1.899(16) . ?
Si2B C40B 1.847(16) . ?
Si3A C41 1.914(6) . ?
Si3A C42A 2.056(13) . ?
Si3A C43A 1.590(12) . ?
Si3A C44A 1.879(14) . ?
Si3B C41 1.972(7) . ?
Si3B C42B 1.849(17) . ?
Si3B C43B 1.75(2) . ?
Si3B C44B 1.960(16) . ?
Si4 C41 1.782(5) . ?
Si4 C45A 1.912(10) . ?
Si4 C45B 1.916(15) . ?
Si4 C46A 1.830(9) . ?
Si4 C46B 1.957(17) . ?
Si4 C47A 2.030(10) . ?
Si4 C47B 1.944(16) . ?
Si5 C50 1.936(3) . ?
Si5 C51 2.020(4) . ?
Si5 C52 1.800(3) . ?
Si5 C53 1.787(3) . ?
Si6 C50 1.842(3) . ?
Si6 C54 1.707(3) . ?
Si6 C55 1.980(4) . ?
Si6 C56 1.974(4) . ?
Si7 C57 1.939(4) . ?
Si7 C58A 1.817(8) . ?
Si7 C60A 1.816(6) . ?
Si7 C59A 1.947(9) . ?
Si8 C57 1.845(3) . ?
Si8 C61 1.957(4) . ?
Si8 C62 2.005(4) . ?
Si8 C63 1.709(3) . ?
Si9 Al3 2.9065(11) . ?
Si9 C66 1.779(3) . ?
Si9 C67 2.012(4) . ?
Si9 C68 1.866(4) . ?
Si9 C69 1.874(4) . ?
Si10 C66 1.900(3) . ?
Si10 C70 1.736(3) . ?
Si10 C71 1.860(3) . ?
Si10 C72 2.027(4) . ?
Si11 C73 1.823(3) . ?
Si11 C77 1.909(4) . ?
Si11 C78 1.774(4) . ?
Si11 C79 2.019(3) . ?
Si12 C73 2.030(3) . ?
Si12 C74 1.800(4) . ?
Si12 C75 1.874(4) . ?
Si12 C76 1.797(4) . ?
Si13 C82 1.724(3) . ?
Si13 C83 1.907(3) . ?
Si13 C84 2.006(3) . ?
Si13 C85 1.867(3) . ?
Si14 C82 1.992(3) . ?
Si14 C86 1.949(4) . ?
Si14 C87 1.730(4) . ?
Si14 C88 1.876(4) . ?
Si15 C89 1.869(3) . ?
Si15 C90 1.776(4) . ?
Si15 C91 2.026(5) . ?
Si15 C92 1.863(4) . ?
Si16 C89 1.783(3) . ?
Si16 C93A 1.906(6) . ?
Si16 C93B 1.87(2) . ?
Si16 C94A 1.921(6) . ?
Si16 C94B 1.894(17) . ?
Si16 C95A 1.867(6) . ?
Si16 C95B 2.07(2) . ?
Si17 C98 1.857(7) . ?
Si17 C99 1.938(9) . ?
Si17 C100 1.758(12) . ?
Si17 C101 1.984(9) . ?
Si18 C98 1.972(7) . ?
Si18 C102 1.864(7) . ?
Si18 C103 1.764(7) . ?
Si18 C104 1.920(7) . ?
Si19 C105 1.957(5) . ?
Si19 C106 1.837(6) . ?
Si19 C107 1.841(14) . ?
Si19 C108 1.898(8) . ?
Si20 C105 1.943(4) . ?
Si20 C109 1.805(6) . ?
Si20 C110 1.723(6) . ?
Si20 C111 2.046(6) . ?
Si21 C114 1.993(3) . ?
Si21 C115 1.739(3) . ?
Si21 C116 1.830(3) . ?
Si21 C117 1.975(4) . ?
Si22 C114 1.790(3) . ?
Si22 C118 1.972(4) . ?
Si22 C119 1.921(4) . ?
Si22 C120 1.817(4) . ?
Si23 C121 2.028(3) . ?
Si23 C122 1.891(6) . ?
Si23 C123 1.687(6) . ?
Si23 C124 1.863(6) . ?
Si23 C182 1.973(12) . ?
Si23 C183 1.771(11) . ?
Si23 C184 1.952(10) . ?
Si24 C121 1.811(3) . ?
Si24 C125 2.024(4) . ?
Si24 C126 1.800(4) . ?
Si24 C127 1.863(3) . ?
Si25 C98B 1.781(9) . ?
Si25 C128 1.898(12) . ?
Si25 C129 1.979(10) . ?
Si25 C130 1.874(10) . ?
Si26 C98B 1.977(13) . ?
Si26 C131 1.88(2) . ?
Si26 C132 1.947(13) . ?
Si26 C133 1.789(12) . ?
Si27 C105 2.092(6) . ?
Si27 C134 1.841(12) . ?
Si27 C135 1.946(14) . ?
Si27 C136 1.858(16) . ?
Si28 C105 1.648(4) . ?
Si28 C137 1.823(14) . ?
Si28 C138 1.850(15) . ?
Si28 C139 2.239(18) . ?
Al1 C33 2.001(4) . ?
Al1 C34 1.937(3) . ?
Al1 C41 2.061(4) . ?
Al2 C49 2.068(3) . ?
Al2 C50 1.786(2) . ?
Al2 C57 2.023(3) . ?
Al3 C65 2.066(3) . ?
Al3 C66 1.836(3) . ?
Al3 C73 1.904(3) . ?
Al4 C81 1.916(3) . ?
Al4 C82 2.045(3) . ?
Al4 C89 2.009(3) . ?
Al5 C97 1.774(3) . ?
Al5 C98 2.078(6) . ?
Al5 C98B 1.981(9) . ?
Al5 C105 1.907(4) . ?
Al6 C113 1.881(3) . ?
Al6 C114 2.056(3) . ?
Al6 C121 1.902(3) . ?
C1 H1 1.0000 . ?
C1 C2 1.560(3) . ?
C1 C9 1.655(4) . ?
C1 C16 1.498(3) . ?
C2 C3 1.649(4) . ?
C2 C22 1.395(3) . ?
C2 C23 1.566(4) . ?
C3 C4 1.426(4) . ?
C3 C8 1.393(3) . ?
C4 H4 0.9500 . ?
C4 C5 1.509(4) . ?
C5 C6 1.412(4) . ?
C5 C32 1.518(4) . ?
C6 C7 1.438(4) . ?
C6 C48 1.582(4) . ?
C7 H7 0.9500 . ?
C7 C8 1.489(4) . ?
C8 C9 1.571(4) . ?
C9 C10 1.485(3) . ?
C9 C26 1.427(3) . ?
C10 C11 1.471(4) . ?
C10 C15 1.387(3) . ?
C11 H11 0.9500 . ?
C11 C12 1.353(4) . ?
C12 C13 1.422(4) . ?
C12 C64 1.564(4) . ?
C13 C14 1.471(4) . ?
C13 C80 1.446(3) . ?
C14 H14 0.9500 . ?
C14 C15 1.344(3) . ?
C15 C16 1.596(3) . ?
C16 C17 1.446(3) . ?
C16 C29 1.657(4) . ?
C17 C18 1.276(3) . ?
C17 C22 1.382(3) . ?
C18 H18 0.9500 . ?
C18 C19 1.346(4) . ?
C19 C20 1.411(4) . ?
C19 C96 1.369(3) . ?
C20 C21 1.283(3) . ?
C20 C112 1.424(3) . ?
C21 H21 0.9500 . ?
C21 C22 1.341(3) . ?
C23 H23A 0.9900 . ?
C23 H23B 0.9900 . ?
C23 C24 1.643(5) . ?
C24 H24A 0.9900 . ?
C24 H24B 0.9900 . ?
C24 C25 1.540(4) . ?
C25 H25A 0.9800 . ?
C25 H25B 0.9800 . ?
C25 H25C 0.9800 . ?
C26 H26A 0.9900 . ?
C26 H26B 0.9900 . ?
C26 C27 1.480(4) . ?
C27 H27A 0.9900 . ?
C27 H27B 0.9900 . ?
C27 C28 1.406(4) . ?
C28 H28A 0.9800 . ?
C28 H28B 0.9800 . ?
C28 H28C 0.9800 . ?
C29 H29A 0.9900 . ?
C29 H29B 0.9900 . ?
C29 C30 1.462(4) . ?
C30 H30A 0.9900 . ?
C30 H30B 0.9900 . ?
C30 C31 1.629(5) . ?
C31 H31A 0.9800 . ?
C31 H31B 0.9800 . ?
C31 H31C 0.9800 . ?
C32 H32 0.9500 . ?
C32 C33 1.322(4) . ?
C33 H33 0.9500 . ?
C34 H34 1.0000 . ?
C34 H34A 1.0000 . ?
C35A H35A 0.9800 . ?
C35A H35B 0.9800 . ?
C35A H35C 0.9800 . ?
C35B H35D 0.9800 . ?
C35B H35E 0.9800 . ?
C35B H35F 0.9800 . ?
C36A H36A 0.9800 . ?
C36A H36B 0.9800 . ?
C36A H36C 0.9800 . ?
C36B H36D 0.9800 . ?
C36B H36E 0.9800 . ?
C36B H36F 0.9800 . ?
C37A H37A 0.9800 . ?
C37A H37B 0.9800 . ?
C37A H37C 0.9800 . ?
C37B H37D 0.9800 . ?
C37B H37E 0.9800 . ?
C37B H37F 0.9800 . ?
C38A H38A 0.9800 . ?
C38A H38B 0.9800 . ?
C38A H38C 0.9800 . ?
C38B H38D 0.9800 . ?
C38B H38E 0.9800 . ?
C38B H38F 0.9800 . ?
C39A H39A 0.9800 . ?
C39A H39B 0.9800 . ?
C39A H39C 0.9800 . ?
C39B H39D 0.9800 . ?
C39B H39E 0.9800 . ?
C39B H39F 0.9800 . ?
C40A H40A 0.9800 . ?
C40A H40B 0.9800 . ?
C40A H40C 0.9800 . ?
C40B H40D 0.9800 . ?
C40B H40E 0.9800 . ?
C40B H40F 0.9800 . ?
C41 H41 1.0000 . ?
C41 H41A 1.0000 . ?
C42A H42A 0.9800 . ?
C42A H42B 0.9800 . ?
C42A H42C 0.9800 . ?
C42B H42D 0.9800 . ?
C42B H42E 0.9800 . ?
C42B H42F 0.9800 . ?
C43A H43A 0.9800 . ?
C43A H43B 0.9800 . ?
C43A H43C 0.9800 . ?
C43B H43D 0.9800 . ?
C43B H43E 0.9800 . ?
C43B H43F 0.9800 . ?
C44A H44A 0.9800 . ?
C44A H44B 0.9800 . ?
C44A H44C 0.9800 . ?
C44B H44D 0.9800 . ?
C44B H44E 0.9800 . ?
C44B H44F 0.9800 . ?
C45A H45A 0.9800 . ?
C45A H45B 0.9800 . ?
C45A H45C 0.9800 . ?
C45B H45D 0.9800 . ?
C45B H45E 0.9800 . ?
C45B H45F 0.9800 . ?
C46A H46A 0.9800 . ?
C46A H46B 0.9800 . ?
C46A H46C 0.9800 . ?
C46B H46D 0.9800 . ?
C46B H46E 0.9800 . ?
C46B H46F 0.9800 . ?
C47A H47A 0.9800 . ?
C47A H47B 0.9800 . ?
C47A H47C 0.9800 . ?
C47B H47D 0.9800 . ?
C47B H47E 0.9800 . ?
C47B H47F 0.9800 . ?
C48 H48 0.9500 . ?
C48 C49 1.238(4) . ?
C49 H49 0.9500 . ?
C50 H50 1.0000 . ?
C51 H51A 0.9800 . ?
C51 H51B 0.9800 . ?
C51 H51C 0.9800 . ?
C52 H52A 0.9800 . ?
C52 H52B 0.9800 . ?
C52 H52C 0.9800 . ?
C53 H53A 0.9800 . ?
C53 H53B 0.9800 . ?
C53 H53C 0.9800 . ?
C54 H54A 0.9800 . ?
C54 H54B 0.9800 . ?
C54 H54C 0.9800 . ?
C55 H55A 0.9800 . ?
C55 H55B 0.9800 . ?
C55 H55C 0.9800 . ?
C56 H56A 0.9800 . ?
C56 H56B 0.9800 . ?
C56 H56C 0.9800 . ?
C57 H57 1.0000 . ?
C57 Si7A 2.038(10) . ?
C58A H58A 0.9800 . ?
C58A H58B 0.9800 . ?
C58A H58C 0.9800 . ?
C60A H60A 0.9800 . ?
C60A H60B 0.9800 . ?
C60A H60C 0.9800 . ?
C59A H59A 0.9800 . ?
C59A H59B 0.9800 . ?
C59A H59C 0.9800 . ?
C61 H61A 0.9800 . ?
C61 H61B 0.9800 . ?
C61 H61C 0.9800 . ?
C62 H62A 0.9800 . ?
C62 H62B 0.9800 . ?
C62 H62C 0.9800 . ?
C63 H63A 0.9800 . ?
C63 H63B 0.9800 . ?
C63 H63C 0.9800 . ?
C64 H64 0.9500 . ?
C64 C65 1.275(4) . ?
C65 H65 0.9500 . ?
C66 H66 1.0000 . ?
C67 H67A 0.9800 . ?
C67 H67B 0.9800 . ?
C67 H67C 0.9800 . ?
C68 H68A 0.9800 . ?
C68 H68B 0.9800 . ?
C68 H68C 0.9800 . ?
C69 H69A 0.9800 . ?
C69 H69B 0.9800 . ?
C69 H69C 0.9800 . ?
C70 H70A 0.9800 . ?
C70 H70B 0.9800 . ?
C70 H70C 0.9800 . ?
C71 H71A 0.9800 . ?
C71 H71B 0.9800 . ?
C71 H71C 0.9800 . ?
C72 H72A 0.9800 . ?
C72 H72B 0.9800 . ?
C72 H72C 0.9800 . ?
C73 H73 1.0000 . ?
C74 H74A 0.9800 . ?
C74 H74B 0.9800 . ?
C74 H74C 0.9800 . ?
C75 H75A 0.9800 . ?
C75 H75B 0.9800 . ?
C75 H75C 0.9800 . ?
C76 H76A 0.9800 . ?
C76 H76B 0.9800 . ?
C76 H76C 0.9800 . ?
C77 H77A 0.9800 . ?
C77 H77B 0.9800 . ?
C77 H77C 0.9800 . ?
C78 H78A 0.9800 . ?
C78 H78B 0.9800 . ?
C78 H78C 0.9800 . ?
C79 H79A 0.9800 . ?
C79 H79B 0.9800 . ?
C79 H79C 0.9800 . ?
C80 H80 0.9500 . ?
C80 C81 1.413(4) . ?
C81 H81 0.9500 . ?
C82 H82 1.0000 . ?
C83 H83A 0.9800 . ?
C83 H83B 0.9800 . ?
C83 H83C 0.9800 . ?
C84 H84A 0.9800 . ?
C84 H84B 0.9800 . ?
C84 H84C 0.9800 . ?
C85 H85A 0.9800 . ?
C85 H85B 0.9800 . ?
C85 H85C 0.9800 . ?
C86 H86A 0.9800 . ?
C86 H86B 0.9800 . ?
C86 H86C 0.9800 . ?
C87 H87A 0.9800 . ?
C87 H87B 0.9800 . ?
C87 H87C 0.9800 . ?
C88 H88A 0.9800 . ?
C88 H88B 0.9800 . ?
C88 H88C 0.9800 . ?
C89 H89 1.0000 . ?
C90 H90A 0.9800 . ?
C90 H90B 0.9800 . ?
C90 H90C 0.9800 . ?
C91 H91A 0.9800 . ?
C91 H91B 0.9800 . ?
C91 H91C 0.9800 . ?
C92 H92A 0.9800 . ?
C92 H92B 0.9800 . ?
C92 H92C 0.9800 . ?
C93A H93A 0.9800 . ?
C93A H93B 0.9800 . ?
C93A H93C 0.9800 . ?
C93B H93D 0.9800 . ?
C93B H93E 0.9800 . ?
C93B H93F 0.9800 . ?
C94A H94A 0.9800 . ?
C94A H94B 0.9800 . ?
C94A H94C 0.9800 . ?
C94B H94D 0.9800 . ?
C94B H94E 0.9800 . ?
C94B H94F 0.9800 . ?
C95A H95A 0.9800 . ?
C95A H95B 0.9800 . ?
C95A H95C 0.9800 . ?
C95B H95D 0.9800 . ?
C95B H95E 0.9800 . ?
C95B H95F 0.9800 . ?
C96 H96 0.9500 . ?
C96 C97 1.371(4) . ?
C97 H97 0.9500 . ?
C98 H98 1.0000 . ?
C98B H98B 1.0000 . ?
C99 H99A 0.9800 . ?
C99 H99B 0.9800 . ?
C99 H99C 0.9800 . ?
C100 H10A 0.9800 . ?
C100 H10B 0.9800 . ?
C100 H10C 0.9800 . ?
C101 H10D 0.9800 . ?
C101 H10E 0.9800 . ?
C101 H10F 0.9800 . ?
C102 H10G 0.9800 . ?
C102 H10H 0.9800 . ?
C102 H10I 0.9800 . ?
C103 H10J 0.9800 . ?
C103 H10K 0.9800 . ?
C103 H10L 0.9800 . ?
C104 H10M 0.9800 . ?
C104 H10N 0.9800 . ?
C104 H10O 0.9800 . ?
C105 H105 1.0000 . ?
C105 H10P 1.0000 . ?
C106 H10Q 0.9800 . ?
C106 H10R 0.9800 . ?
C106 H10S 0.9800 . ?
C107 H10T 0.9800 . ?
C107 H10U 0.9800 . ?
C107 H10V 0.9800 . ?
C108 H10W 0.9800 . ?
C108 H10X 0.9800 . ?
C108 H10Y 0.9800 . ?
C109 H10Z 0.9800 . ?
C109 H 0.9800 . ?
C109 HA 0.9800 . ?
C110 H11A 0.9800 . ?
C110 H11B 0.9800 . ?
C110 H11C 0.9800 . ?
C111 H11D 0.9800 . ?
C111 H11E 0.9800 . ?
C111 H11F 0.9800 . ?
C112 H112 0.9500 . ?
C112 C113 1.352(4) . ?
C113 H113 0.9500 . ?
C114 H114 1.0000 . ?
C115 H11G 0.9800 . ?
C115 H11H 0.9800 . ?
C115 H11I 0.9800 . ?
C116 H11J 0.9800 . ?
C116 H11K 0.9800 . ?
C116 H11L 0.9800 . ?
C117 H11M 0.9800 . ?
C117 H11N 0.9800 . ?
C117 H11O 0.9800 . ?
C118 H11P 0.9800 . ?
C118 H11Q 0.9800 . ?
C118 H11R 0.9800 . ?
C119 H11S 0.9800 . ?
C119 H11T 0.9800 . ?
C119 H11U 0.9800 . ?
C120 H12A 0.9800 . ?
C120 H12B 0.9800 . ?
C120 H12C 0.9800 . ?
C121 H121 1.0000 . ?
C122 H12D 0.9800 . ?
C122 H12E 0.9800 . ?
C122 H12F 0.9800 . ?
C123 H12G 0.9800 . ?
C123 H12H 0.9800 . ?
C123 H12I 0.9800 . ?
C124 H12J 0.9800 . ?
C124 H12K 0.9800 . ?
C124 H12L 0.9800 . ?
C125 H12M 0.9800 . ?
C125 H12N 0.9800 . ?
C125 H12O 0.9800 . ?
C126 H12P 0.9800 . ?
C126 H12Q 0.9800 . ?
C126 H12R 0.9800 . ?
C127 H12S 0.9800 . ?
C127 H12T 0.9800 . ?
C127 H12U 0.9800 . ?
C128 H12V 0.9800 . ?
C128 H12W 0.9800 . ?
C128 H12X 0.9800 . ?
C129 H12Y 0.9800 . ?
C129 HB 0.9800 . ?
C129 HC 0.9800 . ?
C130 H13A 0.9800 . ?
C130 H13B 0.9800 . ?
C130 H13C 0.9800 . ?
C131 H13D 0.9800 . ?
C131 H13E 0.9800 . ?
C131 H13F 0.9800 . ?
C132 H13G 0.9800 . ?
C132 H13H 0.9800 . ?
C132 H13I 0.9800 . ?
C133 H13J 0.9800 . ?
C133 H13K 0.9800 . ?
C133 H13L 0.9800 . ?
C134 H13M 0.9800 . ?
C134 H13N 0.9800 . ?
C134 H13O 0.9800 . ?
C135 H13P 0.9800 . ?
C135 H13Q 0.9800 . ?
C135 H13R 0.9800 . ?
C136 H13S 0.9800 . ?
C136 H13T 0.9800 . ?
C136 H13U 0.9800 . ?
C137 H13V 0.9800 . ?
C137 H13W 0.9800 . ?
C137 H13X 0.9800 . ?
C138 H13Y 0.9800 . ?
C138 HD 0.9800 . ?
C138 HE 0.9800 . ?
C139 H13Z 0.9800 . ?
C139 HF 0.9800 . ?
C139 HG 0.9800 . ?
C182 H18A 0.9800 . ?
C182 H18B 0.9800 . ?
C182 H18C 0.9800 . ?
C183 H18D 0.9800 . ?
C183 H18E 0.9800 . ?
C183 H18F 0.9800 . ?
C184 H18G 0.9800 . ?
C184 H18H 0.9800 . ?
C184 H18I 0.9800 . ?
Si7A C60B 1.82(2) . ?
Si7A C58B 1.93(2) . ?
Si7A C59B 1.75(3) . ?
C60B H60D 0.9800 . ?
C60B H60E 0.9800 . ?
C60B H60F 0.9800 . ?
C58B H58D 0.9800 . ?
C58B H58E 0.9800 . ?
C58B H58F 0.9800 . ?
C59B H59D 0.9800 . ?
C59B H59E 0.9800 . ?
C59B H59F 0.9800 . ?

loop_
_geom_torsion_atom_site_label_1
_geom_torsion_atom_site_label_2
_geom_torsion_atom_site_label_3
_geom_torsion_atom_site_label_4
_geom_torsion
_geom_torsion_site_symmetry_1
_geom_torsion_site_symmetry_2
_geom_torsion_site_symmetry_3
_geom_torsion_site_symmetry_4
_geom_torsion_publ_flag
Si9 Al3 C66 Si10 129.1(2) . . . . ?
Al3 Si9 C66 Si10 -126.2(2) . . . . ?
C1 C2 C3 C4 177.2(2) . . . . ?
C1 C2 C3 C8 -2.8(3) . . . . ?
C1 C2 C22 C17 -3.3(3) . . . . ?
C1 C2 C22 C21 176.6(3) . . . . ?
C1 C2 C23 C24 -60.7(3) . . . . ?
C1 C9 C10 C11 -179.4(2) . . . . ?
C1 C9 C10 C15 1.0(3) . . . . ?
C1 C9 C26 C27 -66.3(3) . . . . ?
C1 C16 C17 C18 179.3(3) . . . . ?
C1 C16 C17 C22 -2.0(3) . . . . ?
C1 C16 C29 C30 -72.2(3) . . . . ?
C2 C1 C9 C8 -0.8(2) . . . . ?
C2 C1 C9 C10 -120.6(2) . . . . ?
C2 C1 C9 C26 122.1(2) . . . . ?
C2 C1 C16 C15 115.1(2) . . . . ?
C2 C1 C16 C17 -0.2(3) . . . . ?
C2 C1 C16 C29 -118.1(2) . . . . ?
C2 C3 C4 C5 177.9(2) . . . . ?
C2 C3 C8 C7 -176.8(2) . . . . ?
C2 C3 C8 C9 2.2(3) . . . . ?
C2 C23 C24 C25 -170.4(3) . . . . ?
C3 C2 C22 C17 108.2(3) . . . . ?
C3 C2 C22 C21 -71.9(3) . . . . ?
C3 C2 C23 C24 176.2(2) . . . . ?
C3 C4 C5 C6 -1.3(4) . . . . ?
C3 C4 C5 C32 -179.3(3) . . . . ?
C3 C8 C9 C1 -0.9(3) . . . . ?
C3 C8 C9 C10 117.0(2) . . . . ?
C3 C8 C9 C26 -123.3(2) . . . . ?
C4 C3 C8 C7 3.2(3) . . . . ?
C4 C3 C8 C9 -177.8(2) . . . . ?
C4 C5 C6 C7 3.3(4) . . . . ?
C4 C5 C6 C48 -173.2(2) . . . . ?
C4 C5 C32 C33 18.4(5) . . . . ?
C5 C6 C7 C8 -2.4(4) . . . . ?
C5 C6 C48 C49 132.7(3) . . . . ?
C5 C32 C33 Al1 175.3(2) . . . . ?
C6 C5 C32 C33 -159.7(3) . . . . ?
C6 C7 C8 C3 -1.1(4) . . . . ?
C6 C7 C8 C9 -179.9(2) . . . . ?
C6 C48 C49 Al2 -179.61(19) . . . . ?
C7 C6 C48 C49 -43.6(4) . . . . ?
C7 C8 C9 C1 178.1(2) . . . . ?
C7 C8 C9 C10 -64.1(3) . . . . ?
C7 C8 C9 C26 55.7(4) . . . . ?
C8 C3 C4 C5 -2.1(4) . . . . ?
C8 C9 C10 C11 62.0(3) . . . . ?
C8 C9 C10 C15 -117.6(2) . . . . ?
C8 C9 C26 C27 55.0(3) . . . . ?
C9 C1 C2 C3 2.0(2) . . . . ?
C9 C1 C2 C22 117.8(2) . . . . ?
C9 C1 C2 C23 -126.3(2) . . . . ?
C9 C1 C16 C15 1.3(2) . . . . ?
C9 C1 C16 C17 -114.1(2) . . . . ?
C9 C1 C16 C29 128.0(2) . . . . ?
C9 C10 C11 C12 178.5(2) . . . . ?
C9 C10 C15 C14 -177.7(2) . . . . ?
C9 C10 C15 C16 -0.2(3) . . . . ?
C9 C26 C27 C28 -165.4(3) . . . . ?
C10 C9 C26 C27 176.4(3) . . . . ?
C10 C11 C12 C13 -0.8(4) . . . . ?
C10 C11 C12 C64 -179.1(2) . . . . ?
C10 C15 C16 C1 -0.7(3) . . . . ?
C10 C15 C16 C17 103.6(3) . . . . ?
C10 C15 C16 C29 -128.5(2) . . . . ?
C11 C10 C15 C14 2.7(4) . . . . ?
C11 C10 C15 C16 -179.9(2) . . . . ?
C11 C12 C13 C14 2.7(4) . . . . ?
C11 C12 C13 C80 -173.4(2) . . . . ?
C11 C12 C64 C65 45.9(4) . . . . ?
C12 C13 C14 C15 -2.1(4) . . . . ?
C12 C13 C80 C81 145.4(3) . . . . ?
C12 C64 C65 Al3 -177.8(2) . . . . ?
C13 C12 C64 C65 -132.2(3) . . . . ?
C13 C14 C15 C10 -0.7(4) . . . . ?
C13 C14 C15 C16 -177.9(2) . . . . ?
C13 C80 C81 Al4 -171.49(19) . . . . ?
C14 C13 C80 C81 -30.9(4) . . . . ?
C14 C15 C16 C1 176.4(2) . . . . ?
C14 C15 C16 C17 -79.3(3) . . . . ?
C14 C15 C16 C29 48.6(3) . . . . ?
C15 C10 C11 C12 -1.9(4) . . . . ?
C15 C16 C17 C18 72.9(4) . . . . ?
C15 C16 C17 C22 -108.3(3) . . . . ?
C15 C16 C29 C30 47.3(3) . . . . ?
C16 C1 C2 C3 -113.6(2) . . . . ?
C16 C1 C2 C22 2.2(3) . . . . ?
C16 C1 C2 C23 118.1(2) . . . . ?
C16 C1 C9 C8 118.2(2) . . . . ?
C16 C1 C9 C10 -1.5(3) . . . . ?
C16 C1 C9 C26 -118.9(2) . . . . ?
C16 C17 C18 C19 177.7(3) . . . . ?
C16 C17 C22 C2 3.7(4) . . . . ?
C16 C17 C22 C21 -176.2(3) . . . . ?
C16 C29 C30 C31 -172.0(2) . . . . ?
C17 C16 C29 C30 176.4(2) . . . . ?
C17 C18 C19 C20 -1.8(5) . . . . ?
C17 C18 C19 C96 -178.7(3) . . . . ?
C18 C17 C22 C2 -177.5(3) . . . . ?
C18 C17 C22 C21 2.6(5) . . . . ?
C18 C19 C20 C21 3.1(5) . . . . ?
C18 C19 C20 C112 -173.0(3) . . . . ?
C18 C19 C96 C97 37.1(5) . . . . ?
C19 C20 C21 C22 -1.5(4) . . . . ?
C19 C20 C112 C113 141.1(4) . . . . ?
C19 C96 C97 Al5 -175.2(3) . . . . ?
C20 C19 C96 C97 -140.0(3) . . . . ?
C20 C21 C22 C2 178.9(3) . . . . ?
C20 C21 C22 C17 -1.2(5) . . . . ?
C20 C112 C113 Al6 -168.8(3) . . . . ?
C21 C20 C112 C113 -35.1(5) . . . . ?
C22 C2 C3 C4 68.2(3) . . . . ?
C22 C2 C3 C8 -111.8(2) . . . . ?
C22 C2 C23 C24 51.6(3) . . . . ?
C22 C17 C18 C19 -1.0(4) . . . . ?
C23 C2 C3 C4 -54.6(3) . . . . ?
C23 C2 C3 C8 125.4(2) . . . . ?
C23 C2 C22 C17 -124.7(3) . . . . ?
C23 C2 C22 C21 55.2(4) . . . . ?
C26 C9 C10 C11 -60.0(4) . . . . ?
C26 C9 C10 C15 120.3(2) . . . . ?
C29 C16 C17 C18 -57.7(4) . . . . ?
C29 C16 C17 C22 121.1(3) . . . . ?
C32 C5 C6 C7 -178.5(2) . . . . ?
C32 C5 C6 C48 5.0(4) . . . . ?
C35A Si1A C34 Si2A 37.7(3) . . . . ?
C35A Si1A C34 Al1 164.7(3) . . . . ?
C36A Si1A C34 Si2A -79.4(3) . . . . ?
C36A Si1A C34 Al1 47.5(3) . . . . ?
C37A Si1A C34 Si2A 155.76(19) . . . . ?
C37A Si1A C34 Al1 -77.3(2) . . . . ?
C38A Si2A C34 Si1A -75.7(2) . . . . ?
C38A Si2A C34 Al1 156.6(2) . . . . ?
C38B Si2B C34 Si1B -154.0(15) . . . . ?
C38B Si2B C34 Al1 85.6(15) . . . . ?
C39A Si2A C34 Si1A 167.4(2) . . . . ?
C39A Si2A C34 Al1 39.7(3) . . . . ?
C39B Si2B C34 Si1B 111(2) . . . . ?
C39B Si2B C34 Al1 -9(2) . . . . ?
C40A Si2A C34 Si1A 44.5(3) . . . . ?
C40A Si2A C34 Al1 -83.2(3) . . . . ?
C40B Si2B C34 Si1B -72(2) . . . . ?
C40B Si2B C34 Al1 167(2) . . . . ?
C45A Si4 C41 Si3A 82.8(6) . . . . ?
C45A Si4 C41 Al1 -49.9(5) . . . . ?
C45B Si4 C41 Si3B 53.7(7) . . . . ?
C45B Si4 C41 Al1 -94.7(7) . . . . ?
C46A Si4 C41 Si3A -163.1(4) . . . . ?
C46A Si4 C41 Al1 64.2(4) . . . . ?
C46B Si4 C41 Si3B 171.7(6) . . . . ?
C46B Si4 C41 Al1 23.3(6) . . . . ?
C47A Si4 C41 Si3A -44.5(4) . . . . ?
C47A Si4 C41 Al1 -177.2(4) . . . . ?
C47B Si4 C41 Si3B -69.6(7) . . . . ?
C47B Si4 C41 Al1 141.9(7) . . . . ?
C48 C6 C7 C8 174.2(2) . . . . ?
C49 Al2 C50 Si5 -46.70(17) . . . . ?
C49 Al2 C50 Si6 82.69(17) . . . . ?
C54 Si6 C50 Si5 -51.7(2) . . . . ?
C54 Si6 C50 Al2 -177.05(19) . . . . ?
C55 Si6 C50 Si5 -167.69(19) . . . . ?
C55 Si6 C50 Al2 67.0(2) . . . . ?
C56 Si6 C50 Si5 65.78(19) . . . . ?
C56 Si6 C50 Al2 -59.5(2) . . . . ?
C57 Al2 C50 Si5 130.76(14) . . . . ?
C57 Al2 C50 Si6 -99.85(17) . . . . ?
C61 Si8 C57 Si7 25.9(3) . . . . ?
C61 Si8 C57 Al2 -117.3(2) . . . . ?
C61 Si8 C57 Si7A 36.6(4) . . . . ?
C62 Si8 C57 Si7 152.8(2) . . . . ?
C62 Si8 C57 Al2 9.6(2) . . . . ?
C62 Si8 C57 Si7A 163.5(4) . . . . ?
C63 Si8 C57 Si7 -91.2(2) . . . . ?
C63 Si8 C57 Al2 125.56(19) . . . . ?
C63 Si8 C57 Si7A -80.6(4) . . . . ?
C64 C12 C13 C14 -179.1(2) . . . . ?
C64 C12 C13 C80 4.8(4) . . . . ?
C65 Al3 C66 Si9 -46.0(2) . . . . ?
C65 Al3 C66 Si10 83.12(18) . . . . ?
C67 Si9 C66 Si10 -42.1(2) . . . . ?
C67 Si9 C66 Al3 84.11(18) . . . . ?
C68 Si9 C66 Si10 -162.4(2) . . . . ?
C68 Si9 C66 Al3 -36.3(3) . . . . ?
C69 Si9 C66 Si10 85.6(2) . . . . ?
C69 Si9 C66 Al3 -148.22(18) . . . . ?
C73 Al3 C66 Si9 130.80(15) . . . . ?
C73 Al3 C66 Si10 -100.05(18) . . . . ?
C77 Si11 C73 Si12 26.2(2) . . . . ?
C77 Si11 C73 Al3 -117.96(19) . . . . ?
C78 Si11 C73 Si12 -93.9(2) . . . . ?
C78 Si11 C73 Al3 122.0(2) . . . . ?
C79 Si11 C73 Si12 151.12(16) . . . . ?
C79 Si11 C73 Al3 6.9(2) . . . . ?
C80 C13 C14 C15 174.0(2) . . . . ?
C83 Si13 C82 Si14 -39.71(18) . . . . ?
C83 Si13 C82 Al4 97.31(16) . . . . ?
C84 Si13 C82 Si14 -162.44(13) . . . . ?
C84 Si13 C82 Al4 -25.43(16) . . . . ?
C85 Si13 C82 Si14 78.96(19) . . . . ?
C85 Si13 C82 Al4 -144.02(16) . . . . ?
C90 Si15 C89 Si16 -174.0(2) . . . . ?
C90 Si15 C89 Al4 -43.3(2) . . . . ?
C91 Si15 C89 Si16 71.0(3) . . . . ?
C91 Si15 C89 Al4 -158.3(2) . . . . ?
C92 Si15 C89 Si16 -60.9(3) . . . . ?
C92 Si15 C89 Al4 69.8(2) . . . . ?
C93A Si16 C89 Si15 -35.7(3) . . . . ?
C93A Si16 C89 Al4 -170.7(3) . . . . ?
C93B Si16 C89 Si15 -83.4(8) . . . . ?
C93B Si16 C89 Al4 141.7(8) . . . . ?
C94A Si16 C89 Si15 89.8(3) . . . . ?
C94A Si16 C89 Al4 -45.1(3) . . . . ?
C94B Si16 C89 Si15 50.6(7) . . . . ?
C94B Si16 C89 Al4 -84.3(7) . . . . ?
C95A Si16 C89 Si15 -146.7(3) . . . . ?
C95A Si16 C89 Al4 78.4(3) . . . . ?
C95B Si16 C89 Si15 152.1(7) . . . . ?
C95B Si16 C89 Al4 17.2(7) . . . . ?
C96 C19 C20 C21 179.9(3) . . . . ?
C96 C19 C20 C112 3.8(5) . . . . ?
C98 Al5 C97 C96 -169.7(3) . . . . ?
C98B Al5 C97 C96 161.0(5) . . . . ?
C99 Si17 C98 Si18 166.3(4) . . . . ?
C99 Si17 C98 Al5 -54.6(4) . . . . ?
C100 Si17 C98 Si18 -84.2(6) . . . . ?
C100 Si17 C98 Al5 54.9(6) . . . . ?
C101 Si17 C98 Si18 38.6(5) . . . . ?
C101 Si17 C98 Al5 177.7(4) . . . . ?
C105 Al5 C97 C96 1.7(4) . . . . ?
C112 C20 C21 C22 175.0(3) . . . . ?
C114 Al6 C113 C112 141.2(3) . . . . ?
C118 Si22 C114 Si21 -37.28(19) . . . . ?
C118 Si22 C114 Al6 -170.76(14) . . . . ?
C119 Si22 C114 Si21 -157.0(2) . . . . ?
C119 Si22 C114 Al6 69.6(2) . . . . ?
C120 Si22 C114 Si21 88.1(2) . . . . ?
C120 Si22 C114 Al6 -45.4(2) . . . . ?
C121 Al6 C113 C112 -35.1(4) . . . . ?
C125 Si24 C121 Si23 178.98(16) . . . . ?
C125 Si24 C121 Al6 -43.8(2) . . . . ?
C126 Si24 C121 Si23 58.8(3) . . . . ?
C126 Si24 C121 Al6 -164.0(3) . . . . ?
C127 Si24 C121 Si23 -59.8(2) . . . . ?
C127 Si24 C121 Al6 77.4(2) . . . . ?
C128 Si25 C98B Si26 -37.9(7) . . . . ?
C128 Si25 C98B Al5 91.6(8) . . . . ?
C129 Si25 C98B Si26 -165.1(5) . . . . ?
C129 Si25 C98B Al5 -35.6(8) . . . . ?
C130 Si25 C98B Si26 78.6(8) . . . . ?
C130 Si25 C98B Al5 -151.9(7) . . . . ?
C137 Si28 C105 Si27 85.1(7) . . . . ?
C137 Si28 C105 Al5 -118.5(6) . . . . ?
C138 Si28 C105 Si27 -44.8(7) . . . . ?
C138 Si28 C105 Al5 111.7(7) . . . . ?
C139 Si28 C105 Si27 -179.9(6) . . . . ?
C139 Si28 C105 Al5 -23.5(6) . . . . ?

loop_
_smtbx_masks_void_nr
_smtbx_masks_void_average_x
_smtbx_masks_void_average_y
_smtbx_masks_void_average_z
_smtbx_masks_void_volume
_smtbx_masks_void_count_electrons
_smtbx_masks_void_content
1 0.269 0.250 0.019 2473.5 496.3 '10 toluene'
2 -0.005 0.300 0.668 10.2 0.0 ?
3 0.005 0.300 0.832 10.2 0.0 ?
4 0.000 0.500 0.000 200.1 47.9 '1 toluene'
5 0.000 0.500 0.500 200.1 47.9 '1 toluene'
6 0.000 0.476 0.250 162.5 41.5 '1 toluene'
7 0.000 0.524 0.750 162.5 41.6 '1 toluene'
8 -0.005 0.700 0.168 10.2 0.0 ?
9 0.005 0.700 0.332 10.2 0.0 ?
10 -0.414 0.750 -0.164 2473.5 495.7 '10 toluene'
11 0.105 0.327 0.056 12.1 0.0 ?
12 0.105 0.673 0.556 12.1 0.0 ?
13 0.250 0.250 0.500 263.8 50.6 '1 toluene'
14 0.250 0.750 0.000 263.8 50.6 '1 toluene'
15 0.395 0.173 0.944 12.1 0.0 ?
16 0.395 0.827 0.444 12.1 0.0 ?
17 0.500 0.024 0.750 162.5 41.5 '1 toluene'
18 0.500 0.976 0.250 162.5 41.4 '1 toluene'
19 0.500 0.000 0.500 200.1 47.9 '1 toluene'
20 0.500 0.000 0.000 200.1 47.9 '1 toluene'
21 0.495 0.200 0.168 10.2 0.0 ?
22 0.495 0.800 0.668 10.2 0.0 ?
23 0.505 0.200 0.332 10.2 0.0 ?
24 0.505 0.800 0.832 10.2 0.0 ?
25 0.605 0.173 0.556 12.1 0.0 ?
26 0.605 0.827 0.056 12.1 0.0 ?
27 0.750 0.250 0.000 263.8 50.6 '1 toluene'
28 0.750 0.750 0.500 263.8 50.6 '1 toluene'
29 0.895 0.327 0.444 12.1 0.0 ?
30 0.895 0.673 0.944 12.1 0.0 ?
